data_4121976
loop_
_publ_author_name
'Nocton, Gr\'egory'
'Lukens, Wayne W.'
'Booth, Corwin H.'
'Rozenel, Sergio S.'
'Medling, Scott A.'
'Maron, Laurent'
'Andersen, Richard A.'

_publ_section_title
;
 Reversible Sigma C-C Bond Formation Between Phenanthroline Ligands
 Activated by (C5Me5)2Yb.
;
_journal_issue 24
_journal_name_full 'Journal of the American Chemical Society'
_journal_page_first 8626
_journal_page_last 8641
_journal_paper_doi 10.1021/ja502271q
_journal_volume 136
_journal_year 2014
_chemical_formula_moiety 'C34 H42 N2 Yb'
_chemical_formula_sum 'C34 H42 N2 Yb'
_chemical_formula_weight 651.76
_chemical_name_systematic
; 
 ? 
;
_space_group_IT_number 14
_symmetry_cell_setting monoclinic
_symmetry_space_group_name_Hall '-P 2yn'
_symmetry_space_group_name_H-M 'P 1 21/n 1'
_atom_sites_solution_hydrogens geom
_atom_sites_solution_primary direct
_atom_sites_solution_secondary difmap
_audit_creation_method SHELXL-97
_cell_angle_alpha 90.00
_cell_angle_beta 99.71
_cell_angle_gamma 90.00
_cell_formula_units_Z 12
_cell_length_a 9.7032(13)
_cell_length_b 31.081(4)
_cell_length_c 28.751(4)
_cell_measurement_temperature 137(2)
_cell_volume 8547(2)
_computing_cell_refinement 'Bruker APEX2 v.2009.1'
_computing_data_collection 'Bruker APEX2 v.2009.1'
_computing_data_reduction 'Bruker APEX2 v.2009.1'
_computing_molecular_graphics ORTEP-32
_computing_publication_material WINGX
_computing_structure_refinement 'SHELXL-97 (Sheldrick, 2008)'
_computing_structure_solution 'SHELXS-97 (Sheldrick, 2008)'
_diffrn_ambient_temperature 137(2)
_diffrn_detector_area_resol_mean 8.192
_diffrn_measured_fraction_theta_full 0.829
_diffrn_measured_fraction_theta_max 0.852
_diffrn_measurement_device_type 'Bruker SMART 1000 CCD'
_diffrn_measurement_method '\f and \w scans'
_diffrn_radiation_monochromator graphite
_diffrn_radiation_source 'fine-focus sealed tube'
_diffrn_radiation_type MoK\a
_diffrn_radiation_wavelength 0.71073
_diffrn_reflns_av_R_equivalents 0.0710
_diffrn_reflns_av_sigmaI/netI 0.0961
_diffrn_reflns_limit_h_max 11
_diffrn_reflns_limit_h_min -11
_diffrn_reflns_limit_k_max 37
_diffrn_reflns_limit_k_min -37
_diffrn_reflns_limit_l_max 34
_diffrn_reflns_limit_l_min -34
_diffrn_reflns_number 102744
_diffrn_reflns_theta_full 25.24
_diffrn_reflns_theta_max 24.999
_diffrn_reflns_theta_min 2.44
_exptl_absorpt_coefficient_mu 3.308
_exptl_absorpt_correction_T_max 0.516
_exptl_absorpt_correction_T_min 0.386
_exptl_absorpt_correction_type multi-scan
_exptl_absorpt_process_details SADABS
_exptl_crystal_colour purple
_exptl_crystal_density_diffrn 1.520
_exptl_crystal_density_method 'not measured'
_exptl_crystal_description block
_exptl_crystal_F_000 3960
_exptl_crystal_size_max 0.3
_exptl_crystal_size_mid 0.3
_exptl_crystal_size_min 0.2
_refine_diff_density_max 1.225
_refine_diff_density_min -0.917
_refine_diff_density_rms 0.124
_refine_ls_extinction_method none
_refine_ls_goodness_of_fit_ref 0.980
_refine_ls_hydrogen_treatment constr
_refine_ls_matrix_type full
_refine_ls_number_parameters 1000
_refine_ls_number_reflns 13519
_refine_ls_number_restraints 0
_refine_ls_restrained_S_all 0.980
_refine_ls_R_factor_all 0.0588
_refine_ls_R_factor_gt 0.0369
_refine_ls_shift/su_max 0.004
_refine_ls_shift/su_mean 0.000
_refine_ls_structure_factor_coef Fsqd
_refine_ls_weighting_details 'calc w=1/[\s^2^(Fo^2^)+(0.0225P)^2^+0.0000P] where P=(Fo^2^+2Fc^2^)/3'
_refine_ls_weighting_scheme calc
_refine_ls_wR_factor_gt 0.0653
_refine_ls_wR_factor_ref 0.0676
_reflns_number_gt 9495
_reflns_number_total 12833
_reflns_threshold_expression >2sigma(I)
_cod_data_source_file ja502271q_si_002.cif
_cod_data_source_block 56Me2phen_crystallized
_cod_depositor_comments
;
The following automatic conversions were performed:

'_symmetry_cell_setting' value 'Monoclinic' changed to 'monoclinic'
according to
/usr/data/users/saulius/crontab/automatic-downloads/rss-feeds/ACS/lib/dictionaries/cif_core.dic
dictionary named 'cif_core.dic' version 2.4.2 from 2011-04-26.

Automatic conversion script
Id: cif_fix_values 2281 2013-09-26 08:29:07Z andrius 

 Adding full bibliography for 4121972--4121976.cif.
;
_cod_original_cell_volume 8546(2)
_cod_original_sg_symbol_H-M P2(1)/n
_cod_database_code 4121976

loop_
_symmetry_equiv_pos_as_xyz
'x, y, z'
'-x+1/2, y+1/2, -z+1/2'
'-x, -y, -z'
'x-1/2, -y-1/2, z-1/2'

loop_
_atom_site_label
_atom_site_type_symbol
_atom_site_fract_x
_atom_site_fract_y
_atom_site_fract_z
_atom_site_U_iso_or_equiv
_atom_site_adp_type
_atom_site_occupancy
_atom_site_symmetry_multiplicity
_atom_site_calc_flag
_atom_site_refinement_flags
N6 N 0.2122(4) 0.90915(11) 0.39212(13) 0.0288(10) Uani 1 1 d .
C99 C 0.3346(5) 0.91797(13) 0.42262(17) 0.0273(12) Uani 1 1 d .
N5 N 0.2853(4) 0.85497(11) 0.46489(13) 0.0293(10) Uani 1 1 d .
C100 C 0.3722(5) 0.88906(13) 0.46081(16) 0.0277(12) Uani 1 1 d .
C80 C -0.1531(6) 0.89599(15) 0.41552(19) 0.0415(16) Uani 1 1 d .
C83 C 0.0039(6) 0.89551(15) 0.48384(18) 0.0344(13) Uani 1 1 d .
C92 C 0.4975(5) 0.89670(14) 0.49375(17) 0.0306(13) Uani 1 1 d .
C79 C -0.0477(6) 0.91963(14) 0.44343(18) 0.0354(13) Uani 1 1 d .
C82 C -0.0701(6) 0.85633(15) 0.48106(18) 0.0339(13) Uani 1 1 d .
C85 C -0.2472(7) 0.91098(18) 0.3711(2) 0.062(2) Uani 1 1 d .
H85A H -0.3101 0.8882 0.3591 0.093 Uiso 1 1 calc R
H85B H -0.1912 0.9187 0.3478 0.093 Uiso 1 1 calc R
H85C H -0.2999 0.9356 0.3782 0.093 Uiso 1 1 calc R
C93 C 0.5808(5) 0.93386(15) 0.48758(17) 0.0314(12) Uani 1 1 d .
C102 C 0.7101(6) 0.94067(16) 0.52477(19) 0.0471(16) Uani 1 1 d .
H10A H 0.7186 0.9175 0.5471 0.071 Uiso 1 1 calc R
H10B H 0.7019 0.9674 0.5408 0.071 Uiso 1 1 calc R
H10C H 0.7915 0.9415 0.5099 0.071 Uiso 1 1 calc R
C58 C 0.5615(5) 0.31121(14) 0.72800(19) 0.0329(13) Uani 1 1 d .
C94 C 0.5440(6) 0.96175(15) 0.45187(19) 0.0364(14) Uani 1 1 d .
C26 C 0.6020(6) 0.2029(2) 0.8482(3) 0.059(2) Uani 1 1 d .
C55 C 0.3275(6) 0.33629(15) 0.66657(18) 0.0351(13) Uani 1 1 d .
H55 H 0.2475 0.3439 0.6456 0.042 Uiso 1 1 calc R
C98 C 0.1760(6) 0.93673(14) 0.35543(17) 0.0364(14) Uani 1 1 d .
H98 H 0.0930 0.9318 0.3347 0.044 Uiso 1 1 calc R
C72 C -0.0246(6) 0.80048(14) 0.34396(18) 0.0382(15) Uani 1 1 d .
C81 C -0.1686(6) 0.85671(15) 0.43967(19) 0.0373(14) Uani 1 1 d .
C89 C 0.3213(6) 0.82863(14) 0.50223(17) 0.0355(14) Uani 1 1 d .
H89 H 0.2620 0.8058 0.5057 0.043 Uiso 1 1 calc R
C70 C 0.2116(6) 0.81057(15) 0.35540(18) 0.0360(13) Uani 1 1 d .
C96 C 0.3758(6) 0.98068(15) 0.37842(18) 0.0391(14) Uani 1 1 d .
H96 H 0.4285 1.0047 0.3735 0.047 Uiso 1 1 calc R
C91 C 0.5253(6) 0.86786(15) 0.53056(18) 0.0388(14) Uani 1 1 d .
H91 H 0.6051 0.8717 0.5531 0.047 Uiso 1 1 calc R
C71 C 0.0858(7) 0.82281(15) 0.32830(18) 0.0427(16) Uani 1 1 d .
C97 C 0.2554(6) 0.97144(15) 0.34738(19) 0.0408(15) Uani 1 1 d .
H97 H 0.2281 0.9887 0.3210 0.049 Uiso 1 1 calc R
C95 C 0.4190(6) 0.95441(14) 0.41687(17) 0.0322(13) Uani 1 1 d .
N3 N 0.3537(4) 0.35713(11) 0.70848(13) 0.0300(10) Uani 1 1 d .
C56 C 0.4112(6) 0.30455(16) 0.65295(19) 0.0433(15) Uani 1 1 d .
H56 H 0.3889 0.2921 0.6232 0.052 Uiso 1 1 calc R
C101 C 0.6264(6) 1.00213(15) 0.4446(2) 0.0469(16) Uani 1 1 d .
H10D H 0.5812 1.0170 0.4170 0.070 Uiso 1 1 calc R
H10E H 0.7195 0.9943 0.4407 0.070 Uiso 1 1 calc R
H10F H 0.6306 1.0206 0.4716 0.070 Uiso 1 1 calc R
C43 C -0.1464(6) 0.43147(19) 0.7593(2) 0.0589(18) Uani 1 1 d .
H43A H -0.1997 0.4299 0.7280 0.088 Uiso 1 1 calc R
H43B H -0.1081 0.4598 0.7648 0.088 Uiso 1 1 calc R
H43C H -0.2061 0.4253 0.7819 0.088 Uiso 1 1 calc R
C42 C -0.1134(7) 0.35734(19) 0.6855(2) 0.0538(17) Uani 1 1 d .
H42A H -0.1764 0.3812 0.6786 0.081 Uiso 1 1 calc R
H42B H -0.1659 0.3314 0.6873 0.081 Uiso 1 1 calc R
H42C H -0.0577 0.3546 0.6611 0.081 Uiso 1 1 calc R
C40 C 0.2442(6) 0.33153(16) 0.83595(19) 0.0445(15) Uani 1 1 d .
H40A H 0.2645 0.3496 0.8633 0.067 Uiso 1 1 calc R
H40B H 0.3287 0.3260 0.8238 0.067 Uiso 1 1 calc R
H40C H 0.2054 0.3048 0.8444 0.067 Uiso 1 1 calc R
C66 C 0.4749(5) 0.34544(13) 0.73844(18) 0.0293(12) Uani 1 1 d .
C69 C 0.1809(6) 0.77925(14) 0.38805(17) 0.0352(14) Uani 1 1 d .
C60 C 0.7170(6) 0.32141(16) 0.8029(2) 0.0386(14) Uani 1 1 d .
Yb Yb 1.10090(2) 0.120419(6) 0.929895(7) 0.02783(6) Uani 1 1 d .
C59 C 0.6837(6) 0.29984(15) 0.7622(2) 0.0423(15) Uani 1 1 d .
C41 C 0.1268(7) 0.29338(14) 0.7365(2) 0.0464(15) Uani 1 1 d .
H41A H 0.2025 0.2816 0.7587 0.070 Uiso 1 1 calc R
H41B H 0.1556 0.2966 0.7063 0.070 Uiso 1 1 calc R
H41C H 0.0478 0.2744 0.7335 0.070 Uiso 1 1 calc R
C49 C 0.3185(6) 0.48409(14) 0.72393(18) 0.0379(15) Uani 1 1 d .
C90 C 0.4382(6) 0.83323(16) 0.53509(19) 0.0431(16) Uani 1 1 d .
H90 H 0.4594 0.8138 0.5599 0.052 Uiso 1 1 calc R
C50 C 0.1134(7) 0.52065(16) 0.7562(2) 0.0561(18) Uani 1 1 d .
H50A H 0.0133 0.5203 0.7480 0.084 Uiso 1 1 calc R
H50B H 0.1468 0.5495 0.7537 0.084 Uiso 1 1 calc R
H50C H 0.1407 0.5106 0.7879 0.084 Uiso 1 1 calc R
C76 C -0.1774(6) 0.80086(18) 0.3208(2) 0.065(2) Uani 1 1 d .
H76A H -0.2306 0.7832 0.3387 0.097 Uiso 1 1 calc R
H76B H -0.1858 0.7898 0.2892 0.097 Uiso 1 1 calc R
H76C H -0.2122 0.8298 0.3197 0.097 Uiso 1 1 calc R
C54 C 0.4365(7) 0.50469(17) 0.7581(2) 0.064(2) Uani 1 1 d .
H54A H 0.5246 0.4944 0.7517 0.095 Uiso 1 1 calc R
H54B H 0.4272 0.4973 0.7899 0.095 Uiso 1 1 calc R
H54C H 0.4321 0.5354 0.7544 0.095 Uiso 1 1 calc R
C57 C 0.5290(6) 0.29127(15) 0.6837(2) 0.0424(15) Uani 1 1 d .
H57 H 0.5855 0.2695 0.6752 0.051 Uiso 1 1 calc R
C73 C 0.0354(6) 0.77340(14) 0.38117(18) 0.0382(14) Uani 1 1 d .
C53 C 0.4740(6) 0.44606(18) 0.6729(2) 0.0493(16) Uani 1 1 d .
H53A H 0.4597 0.4292 0.6445 0.074 Uiso 1 1 calc R
H53B H 0.5242 0.4293 0.6983 0.074 Uiso 1 1 calc R
H53C H 0.5270 0.4713 0.6684 0.074 Uiso 1 1 calc R
C84 C -0.0061(7) 0.96596(16) 0.4356(2) 0.0567(18) Uani 1 1 d .
H84A H -0.0540 0.9758 0.4055 0.085 Uiso 1 1 calc R
H84B H 0.0930 0.9675 0.4363 0.085 Uiso 1 1 calc R
H84C H -0.0312 0.9838 0.4601 0.085 Uiso 1 1 calc R
C44 C 0.0857(7) 0.41878(17) 0.8487(2) 0.0522(16) Uani 1 1 d .
H44A H 0.1611 0.4074 0.8712 0.078 Uiso 1 1 calc R
H44B H 0.0007 0.4177 0.8616 0.078 Uiso 1 1 calc R
H44C H 0.1059 0.4481 0.8416 0.078 Uiso 1 1 calc R
C88 C 0.1082(6) 0.91133(17) 0.52512(18) 0.0453(15) Uani 1 1 d .
H88A H 0.1263 0.8890 0.5484 0.068 Uiso 1 1 calc R
H88B H 0.0710 0.9361 0.5387 0.068 Uiso 1 1 calc R
H88C H 0.1937 0.9190 0.5146 0.068 Uiso 1 1 calc R
C67 C 0.8415(6) 0.31107(17) 0.8399(2) 0.0562(18) Uani 1 1 d .
H67A H 0.8447 0.3306 0.8659 0.084 Uiso 1 1 calc R
H67B H 0.9254 0.3140 0.8266 0.084 Uiso 1 1 calc R
H67C H 0.8338 0.2821 0.8507 0.084 Uiso 1 1 calc R
C74 C 0.3551(7) 0.8253(2) 0.3489(2) 0.068(2) Uani 1 1 d .
H74A H 0.4243 0.8120 0.3723 0.102 Uiso 1 1 calc R
H74B H 0.3614 0.8560 0.3523 0.102 Uiso 1 1 calc R
H74C H 0.3711 0.8173 0.3180 0.102 Uiso 1 1 calc R
C77 C -0.0357(7) 0.73970(16) 0.4064(2) 0.0594(19) Uani 1 1 d .
H77A H -0.1351 0.7415 0.3963 0.089 Uiso 1 1 calc R
H77B H -0.0140 0.7445 0.4398 0.089 Uiso 1 1 calc R
H77C H -0.0035 0.7117 0.3992 0.089 Uiso 1 1 calc R
C68 C 0.7688(6) 0.26066(17) 0.7506(2) 0.0558(18) Uani 1 1 d .
H68A H 0.7291 0.2497 0.7200 0.084 Uiso 1 1 calc R
H68B H 0.7665 0.2387 0.7739 0.084 Uiso 1 1 calc R
H68C H 0.8638 0.2692 0.7505 0.084 Uiso 1 1 calc R
C32 C 0.8131(6) 0.13889(15) 0.86049(18) 0.0352(13) Uani 1 1 d .
C3 C 1.2670(6) 0.18405(14) 0.91596(19) 0.0366(14) Uani 1 1 d .
C31 C 0.8202(6) 0.17251(14) 0.89303(19) 0.0343(13) Uani 1 1 d .
C2 C 1.2003(6) 0.17135(15) 0.87149(17) 0.0348(13) Uani 1 1 d .
C15 C 1.1892(6) 0.06695(19) 0.9985(2) 0.0536(19) Uani 1 1 d .
C23 C 0.6967(7) 0.1017(2) 0.7919(2) 0.0536(17) Uani 1 1 d .
H23 H 0.6253 0.0991 0.7661 0.064 Uiso 1 1 calc R
C24 C 0.6994(6) 0.13684(18) 0.8219(2) 0.0465(16) Uani 1 1 d .
C11 C 1.0960(8) 0.04367(15) 0.96559(19) 0.0471(17) Uani 1 1 d .
C8 C 1.2573(8) 0.22782(18) 0.9372(2) 0.068(2) Uani 1 1 d .
H8A H 1.1866 0.2443 0.9176 0.101 Uiso 1 1 calc R
H8B H 1.3457 0.2422 0.9395 0.101 Uiso 1 1 calc R
H8C H 1.2334 0.2249 0.9681 0.101 Uiso 1 1 calc R
C12 C 0.9667(8) 0.0595(3) 0.9647(3) 0.069(2) Uani 1 1 d .
C4 C 1.3572(7) 0.15188(17) 0.9356(2) 0.0515(18) Uani 1 1 d .
C25 C 0.5968(6) 0.1708(2) 0.8159(2) 0.0547(17) Uani 1 1 d .
N1 N 0.9183(4) 0.10871(12) 0.86679(14) 0.0322(10) Uani 1 1 d .
N2 N 0.9328(5) 0.17352(12) 0.92950(15) 0.0356(11) Uani 1 1 d .
C21 C 0.9089(6) 0.07531(17) 0.83718(19) 0.0453(15) Uani 1 1 d .
H21 H 0.9786 0.0545 0.8416 0.054 Uiso 1 1 calc R
C87 C -0.0602(7) 0.82305(17) 0.5198(2) 0.0552(18) Uani 1 1 d .
H87A H 0.0156 0.8302 0.5445 0.083 Uiso 1 1 calc R
H87B H -0.0440 0.7952 0.5072 0.083 Uiso 1 1 calc R
H87C H -0.1461 0.8226 0.5322 0.083 Uiso 1 1 calc R
C22 C 0.7985(7) 0.0708(2) 0.8002(2) 0.0566(18) Uani 1 1 d .
H22 H 0.7934 0.0467 0.7808 0.068 Uiso 1 1 calc R
C7 C 1.1019(7) 0.19806(19) 0.8375(2) 0.0586(19) Uani 1 1 d .
H7A H 1.0854 0.2249 0.8521 0.088 Uiso 1 1 calc R
H7B H 1.0150 0.1830 0.8289 0.088 Uiso 1 1 calc R
H7C H 1.1423 0.2034 0.8098 0.088 Uiso 1 1 calc R
C27 C 0.7115(6) 0.20464(17) 0.8886(2) 0.0483(16) Uani 1 1 d .
C30 C 0.9358(7) 0.20470(16) 0.9620(2) 0.0484(16) Uani 1 1 d .
H30 H 1.0111 0.2056 0.9867 0.058 Uiso 1 1 calc R
C78 C 0.2885(7) 0.75229(17) 0.4201(2) 0.060(2) Uani 1 1 d .
H78A H 0.3806 0.7628 0.4185 0.089 Uiso 1 1 calc R
H78B H 0.2811 0.7228 0.4100 0.089 Uiso 1 1 calc R
H78C H 0.2716 0.7542 0.4520 0.089 Uiso 1 1 calc R
C28 C 0.7216(7) 0.23564(18) 0.9237(3) 0.064(2) Uani 1 1 d .
H28 H 0.6530 0.2567 0.9224 0.077 Uiso 1 1 calc R
C75 C 0.0669(10) 0.85199(18) 0.28571(19) 0.087(3) Uani 1 1 d .
H75A H -0.0309 0.8552 0.2736 0.131 Uiso 1 1 calc R
H75B H 0.1130 0.8397 0.2618 0.131 Uiso 1 1 calc R
H75C H 0.1068 0.8797 0.2946 0.131 Uiso 1 1 calc R
C29 C 0.8333(8) 0.23539(17) 0.9605(3) 0.065(2) Uani 1 1 d .
H29 H 0.8391 0.2560 0.9842 0.078 Uiso 1 1 calc R
C86 C -0.2882(6) 0.82539(18) 0.4278(2) 0.0569(18) Uani 1 1 d .
H86A H -0.3406 0.8322 0.3973 0.085 Uiso 1 1 calc R
H86B H -0.3481 0.8274 0.4511 0.085 Uiso 1 1 calc R
H86C H -0.2520 0.7967 0.4274 0.085 Uiso 1 1 calc R
C1 C 1.2495(7) 0.12995(16) 0.8627(2) 0.0446(15) Uani 1 1 d .
C5 C 1.3466(7) 0.11791(16) 0.9016(3) 0.0545(18) Uani 1 1 d .
C14 C 1.1078(14) 0.0978(2) 1.0173(2) 0.095(4) Uani 1 1 d .
C6 C 1.2181(9) 0.1048(2) 0.8173(2) 0.092(3) Uani 1 1 d .
H6A H 1.1474 0.1194 0.7956 0.138 Uiso 1 1 calc R
H6B H 1.1853 0.0766 0.8236 0.138 Uiso 1 1 calc R
H6C H 1.3016 0.1023 0.8037 0.138 Uiso 1 1 calc R
C13 C 0.9740(13) 0.0922(3) 0.9956(4) 0.110(4) Uani 1 1 d .
C17 C 0.8326(11) 0.0399(4) 0.9378(4) 0.259(11) Uani 1 1 d .
H17A H 0.8555 0.0176 0.9173 0.389 Uiso 1 1 calc R
H17B H 0.7788 0.0618 0.9194 0.389 Uiso 1 1 calc R
H17C H 0.7789 0.0279 0.9599 0.389 Uiso 1 1 calc R
C19 C 1.171(2) 0.1267(3) 1.0576(3) 0.283(13) Uani 1 1 d .
H19A H 1.2703 0.1227 1.0640 0.424 Uiso 1 1 calc R
H19B H 1.1321 0.1196 1.0853 0.424 Uiso 1 1 calc R
H19C H 1.1500 0.1562 1.0492 0.424 Uiso 1 1 calc R
C18 C 0.8431(17) 0.1153(4) 1.0081(6) 0.299(12) Uani 1 1 d .
H18A H 0.8720 0.1368 1.0317 0.448 Uiso 1 1 calc R
H18B H 0.7840 0.0947 1.0200 0.448 Uiso 1 1 calc R
H18C H 0.7924 0.1288 0.9803 0.448 Uiso 1 1 calc R
C34 C 0.4834(7) 0.1700(3) 0.7724(2) 0.088(3) Uani 1 1 d .
H34A H 0.4956 0.1452 0.7537 0.132 Uiso 1 1 calc R
H34B H 0.4897 0.1956 0.7541 0.132 Uiso 1 1 calc R
H34C H 0.3933 0.1688 0.7819 0.132 Uiso 1 1 calc R
C33 C 0.4938(7) 0.2380(2) 0.8430(3) 0.080(2) Uani 1 1 d .
H33A H 0.5147 0.2577 0.8690 0.120 Uiso 1 1 calc R
H33B H 0.4031 0.2256 0.8429 0.120 Uiso 1 1 calc R
H33C H 0.4944 0.2531 0.8139 0.120 Uiso 1 1 calc R
C20 C 1.3388(9) 0.0564(3) 1.0165(4) 0.181(7) Uani 1 1 d .
H20A H 1.3782 0.0780 1.0387 0.271 Uiso 1 1 calc R
H20B H 1.3897 0.0556 0.9906 0.271 Uiso 1 1 calc R
H20C H 1.3446 0.0289 1.0318 0.271 Uiso 1 1 calc R
C10 C 1.4406(7) 0.0782(2) 0.9030(4) 0.109(4) Uani 1 1 d .
H10G H 1.4993 0.0763 0.9334 0.163 Uiso 1 1 calc R
H10H H 1.4979 0.0805 0.8790 0.163 Uiso 1 1 calc R
H10I H 1.3837 0.0528 0.8976 0.163 Uiso 1 1 calc R
C16 C 1.1335(14) 0.00615(19) 0.9383(3) 0.163(6) Uani 1 1 d .
H16A H 1.2326 0.0013 0.9456 0.244 Uiso 1 1 calc R
H16B H 1.1073 0.0118 0.9051 0.244 Uiso 1 1 calc R
H16C H 1.0850 -0.0189 0.9465 0.244 Uiso 1 1 calc R
C9 C 1.4655(8) 0.1553(2) 0.9795(3) 0.094(3) Uani 1 1 d .
H9A H 1.5151 0.1286 0.9849 0.141 Uiso 1 1 calc R
H9B H 1.4204 0.1616 1.0060 0.141 Uiso 1 1 calc R
H9C H 1.5300 0.1780 0.9758 0.141 Uiso 1 1 calc R
Yb2 Yb 0.21304(2) 0.408165(6) 0.736977(7) 0.02659(6) Uani 1 1 d .
N4 N 0.4199(4) 0.40053(12) 0.78978(14) 0.0303(10) Uani 1 1 d .
C65 C 0.5062(5) 0.36844(14) 0.78162(17) 0.0281(12) Uani 1 1 d .
C45 C 0.1755(6) 0.49176(14) 0.72290(18) 0.0366(14) Uani 1 1 d .
C48 C 0.3373(6) 0.45886(15) 0.68461(18) 0.0349(13) Uani 1 1 d .
C37 C -0.0196(6) 0.36488(15) 0.73188(18) 0.0342(13) Uani 1 1 d .
C61 C 0.6299(5) 0.35743(16) 0.81360(18) 0.0343(13) Uani 1 1 d .
C46 C 0.1039(6) 0.47168(14) 0.68158(18) 0.0373(14) Uani 1 1 d .
C38 C -0.0304(6) 0.39938(14) 0.76420(19) 0.0340(13) Uani 1 1 d .
C62 C 0.6574(6) 0.38191(17) 0.85489(19) 0.0460(16) Uani 1 1 d .
H162 H 0.7351 0.3757 0.8775 0.055 Uiso 1 1 calc R
C35 C 0.1407(5) 0.35371(14) 0.79885(17) 0.0311(12) Uani 1 1 d .
C39 C 0.0690(6) 0.39255(14) 0.80432(18) 0.0329(13) Uani 1 1 d .
C63 C 0.5702(6) 0.41512(17) 0.86220(19) 0.0435(15) Uani 1 1 d .
H63 H 0.5915 0.4321 0.8891 0.052 Uiso 1 1 calc R
C47 C 0.2019(6) 0.45140(15) 0.65852(17) 0.0324(12) Uani 1 1 d .
C36 C 0.0872(6) 0.33655(14) 0.75370(19) 0.0359(13) Uani 1 1 d .
C52 C 0.1666(7) 0.42939(17) 0.61137(18) 0.0534(18) Uani 1 1 d .
H52A H 0.2500 0.4174 0.6028 0.080 Uiso 1 1 calc R
H52B H 0.1270 0.4499 0.5879 0.080 Uiso 1 1 calc R
H52C H 0.1003 0.4068 0.6133 0.080 Uiso 1 1 calc R
C64 C 0.4528(6) 0.42323(16) 0.83031(17) 0.0419(15) Uani 1 1 d .
H64 H 0.3931 0.4451 0.8366 0.050 Uiso 1 1 calc R
C51 C -0.0495(6) 0.47775(16) 0.6606(2) 0.0468(16) Uani 1 1 d .
H51A H -0.0957 0.4928 0.6828 0.070 Uiso 1 1 calc R
H51B H -0.0927 0.4501 0.6539 0.070 Uiso 1 1 calc R
H51C H -0.0571 0.4941 0.6320 0.070 Uiso 1 1 calc R
Yb3 Yb 0.07734(2) 0.852704(6) 0.412637(7) 0.02747(6) Uani 1 1 d .
CT01 C 1.2841 0.1510 0.8975 0.010 Uiso 0.00 1 d P
CT02 C 1.0667 0.0720 0.9883 0.010 Uiso 0.00 1 d P
CT03 C 0.0494 0.3694 0.7706 0.010 Uiso 0.00 1 d P
CT04 C 0.2274 0.4716 0.6943 0.010 Uiso 0.00 1 d P
CT05 C 0.0978 0.7973 0.3594 0.010 Uiso 0.00 1 d P
CT06 C -0.0871 0.8848 0.4527 0.010 Uiso 0.00 1 d P

loop_
_atom_site_aniso_label
_atom_site_aniso_U_11
_atom_site_aniso_U_22
_atom_site_aniso_U_33
_atom_site_aniso_U_23
_atom_site_aniso_U_13
_atom_site_aniso_U_12
N6 0.026(2) 0.030(2) 0.029(2) 0.0027(16) -0.001(2) 0.0006(18)
C99 0.026(3) 0.026(2) 0.030(3) 0.0024(19) 0.003(2) -0.002(2)
N5 0.029(2) 0.0248(19) 0.030(2) 0.0034(17) -0.007(2) -0.0024(18)
C100 0.033(3) 0.022(2) 0.027(3) 0.0005(19) 0.003(2) 0.003(2)
C80 0.042(4) 0.034(3) 0.044(3) 0.000(2) -0.004(3) 0.014(3)
C83 0.030(3) 0.032(3) 0.041(3) -0.002(2) 0.007(3) -0.004(2)
C92 0.030(3) 0.028(2) 0.031(3) -0.006(2) -0.004(3) 0.001(2)
C79 0.041(3) 0.025(2) 0.043(3) -0.003(2) 0.016(3) 0.003(2)
C82 0.031(3) 0.032(3) 0.040(3) -0.003(2) 0.010(3) 0.001(2)
C85 0.070(5) 0.056(4) 0.055(4) -0.001(3) -0.004(4) 0.019(3)
C93 0.023(3) 0.038(3) 0.032(3) -0.007(2) 0.002(2) 0.001(2)
C102 0.030(3) 0.051(3) 0.055(4) -0.004(3) -0.008(3) -0.005(3)
C58 0.027(3) 0.027(2) 0.048(3) 0.004(2) 0.015(3) 0.000(2)
C94 0.029(3) 0.033(3) 0.046(3) -0.010(2) 0.002(3) -0.003(2)
C26 0.023(3) 0.063(4) 0.092(5) 0.053(4) 0.017(4) 0.007(3)
C55 0.038(3) 0.039(3) 0.030(3) -0.006(2) 0.009(3) -0.010(2)
C98 0.041(3) 0.030(2) 0.034(3) 0.009(2) -0.003(3) 0.000(2)
C72 0.041(4) 0.027(2) 0.040(3) -0.017(2) -0.012(3) 0.004(2)
C81 0.028(3) 0.033(3) 0.052(3) -0.006(2) 0.011(3) -0.004(2)
C89 0.046(4) 0.027(2) 0.032(3) -0.002(2) 0.001(3) 0.003(2)
C70 0.049(4) 0.034(3) 0.028(3) -0.008(2) 0.016(3) -0.009(3)
C96 0.043(4) 0.032(3) 0.042(3) 0.010(2) 0.006(3) -0.006(2)
C91 0.037(3) 0.042(3) 0.033(3) -0.002(2) -0.006(3) 0.005(3)
C71 0.066(4) 0.030(3) 0.028(3) -0.010(2) -0.003(3) -0.003(3)
C97 0.040(4) 0.039(3) 0.041(3) 0.018(2) 0.000(3) -0.003(3)
C95 0.035(3) 0.025(2) 0.036(3) -0.001(2) 0.003(3) -0.003(2)
N3 0.029(2) 0.028(2) 0.031(2) -0.0012(17) 0.000(2) -0.0027(18)
C56 0.054(4) 0.040(3) 0.038(3) -0.014(2) 0.014(3) -0.009(3)
C101 0.033(3) 0.041(3) 0.063(4) -0.001(3) -0.001(3) -0.009(3)
C43 0.048(4) 0.060(4) 0.074(5) 0.019(3) 0.027(4) 0.015(3)
C42 0.049(4) 0.061(4) 0.050(4) 0.006(3) 0.005(3) -0.018(3)
C40 0.043(4) 0.038(3) 0.051(3) 0.011(2) 0.004(3) 0.009(3)
C66 0.027(3) 0.023(2) 0.039(3) 0.003(2) 0.009(3) -0.006(2)
C69 0.045(4) 0.025(2) 0.034(3) -0.007(2) 0.002(3) 0.005(2)
C60 0.023(3) 0.043(3) 0.050(3) 0.013(3) 0.005(3) -0.002(2)
Yb 0.03073(13) 0.02442(10) 0.02818(11) 0.00171(8) 0.00448(10) 0.00004(9)
C59 0.032(3) 0.032(3) 0.064(4) 0.009(3) 0.010(3) 0.001(2)
C41 0.066(4) 0.024(2) 0.057(4) -0.003(2) 0.034(3) -0.005(3)
C49 0.041(4) 0.030(3) 0.037(3) 0.009(2) -0.006(3) -0.013(2)
C90 0.050(4) 0.034(3) 0.039(3) 0.006(2) -0.009(3) 0.004(3)
C50 0.078(5) 0.035(3) 0.058(4) 0.000(3) 0.019(4) 0.001(3)
C76 0.051(4) 0.052(3) 0.078(5) -0.025(3) -0.028(4) 0.006(3)
C54 0.068(5) 0.058(4) 0.055(4) 0.009(3) -0.019(4) -0.039(3)
C57 0.041(4) 0.032(3) 0.058(4) -0.012(2) 0.018(3) 0.000(2)
C73 0.045(4) 0.024(2) 0.042(3) -0.008(2) 0.000(3) -0.004(2)
C53 0.035(4) 0.056(3) 0.057(4) 0.014(3) 0.009(3) -0.004(3)
C84 0.079(5) 0.027(3) 0.069(4) -0.001(3) 0.030(4) 0.001(3)
C44 0.068(4) 0.042(3) 0.053(4) -0.001(3) 0.029(4) 0.008(3)
C88 0.046(4) 0.050(3) 0.042(3) -0.016(2) 0.012(3) -0.003(3)
C67 0.035(4) 0.054(3) 0.075(4) 0.023(3) -0.002(4) 0.011(3)
C74 0.076(5) 0.068(4) 0.067(5) -0.019(3) 0.031(4) -0.006(4)
C77 0.071(5) 0.030(3) 0.078(5) -0.004(3) 0.016(4) -0.012(3)
C68 0.030(3) 0.050(3) 0.089(5) 0.010(3) 0.013(4) 0.012(3)
C32 0.031(3) 0.034(3) 0.040(3) 0.013(2) 0.004(3) -0.003(2)
C3 0.045(4) 0.025(2) 0.044(3) -0.002(2) 0.021(3) -0.013(2)
C31 0.031(3) 0.026(2) 0.048(3) 0.016(2) 0.016(3) 0.000(2)
C2 0.038(3) 0.038(3) 0.031(3) 0.002(2) 0.014(3) -0.012(2)
C15 0.044(4) 0.060(4) 0.050(4) 0.037(3) -0.013(3) -0.012(3)
C23 0.035(4) 0.083(4) 0.040(3) 0.005(3) -0.001(3) -0.017(3)
C24 0.027(3) 0.058(3) 0.053(4) 0.022(3) 0.004(3) -0.009(3)
C11 0.081(5) 0.030(3) 0.031(3) 0.007(2) 0.012(3) -0.003(3)
C8 0.102(6) 0.046(3) 0.064(4) -0.019(3) 0.043(4) -0.025(4)
C12 0.048(5) 0.087(5) 0.070(5) 0.045(4) 0.003(4) -0.012(4)
C4 0.039(4) 0.051(3) 0.060(4) 0.006(3) -0.006(3) -0.014(3)
C25 0.032(4) 0.073(4) 0.061(4) 0.029(3) 0.010(3) 0.002(3)
N1 0.031(3) 0.034(2) 0.031(2) -0.0018(17) 0.005(2) 0.0008(19)
N2 0.038(3) 0.025(2) 0.046(3) 0.0020(18) 0.014(2) 0.0022(19)
C21 0.048(4) 0.048(3) 0.041(3) -0.011(2) 0.011(3) -0.006(3)
C87 0.062(4) 0.043(3) 0.064(4) 0.009(3) 0.020(4) -0.007(3)
C22 0.048(4) 0.073(4) 0.047(4) -0.014(3) 0.003(3) -0.022(3)
C7 0.055(4) 0.066(4) 0.056(4) 0.026(3) 0.012(4) -0.006(3)
C27 0.037(4) 0.036(3) 0.078(4) 0.017(3) 0.026(3) 0.003(3)
C30 0.055(4) 0.034(3) 0.059(4) -0.009(3) 0.020(3) 0.001(3)
C78 0.069(5) 0.054(3) 0.051(4) -0.011(3) -0.005(4) 0.025(3)
C28 0.054(5) 0.040(3) 0.105(6) 0.007(4) 0.034(4) 0.018(3)
C75 0.174(9) 0.055(4) 0.024(3) 0.004(3) -0.009(5) -0.005(5)
C29 0.083(5) 0.035(3) 0.091(5) -0.016(3) 0.051(5) 0.002(3)
C86 0.041(4) 0.054(3) 0.079(5) -0.016(3) 0.018(4) -0.019(3)
C1 0.052(4) 0.036(3) 0.051(4) -0.012(3) 0.025(3) -0.018(3)
C5 0.039(4) 0.031(3) 0.100(5) -0.001(3) 0.029(4) 0.000(3)
C14 0.216(11) 0.041(4) 0.026(3) 0.001(3) 0.018(5) -0.024(6)
C6 0.134(7) 0.087(5) 0.076(5) -0.046(4) 0.078(5) -0.068(5)
C13 0.169(11) 0.089(7) 0.097(8) 0.066(6) 0.093(8) 0.070(7)
C17 0.109(9) 0.347(17) 0.268(15) 0.258(14) -0.124(11) -0.167(11)
C19 0.70(4) 0.086(6) 0.036(4) -0.008(4) -0.013(11) -0.138(13)
C18 0.39(2) 0.249(15) 0.36(2) 0.234(16) 0.343(19) 0.260(16)
C34 0.028(4) 0.151(7) 0.081(5) 0.057(5) -0.003(4) 0.008(4)
C33 0.055(5) 0.072(4) 0.121(7) 0.042(4) 0.037(5) 0.035(4)
C20 0.059(6) 0.209(11) 0.250(13) 0.195(10) -0.040(8) -0.019(7)
C10 0.060(5) 0.059(4) 0.224(11) 0.023(6) 0.071(6) 0.031(4)
C16 0.403(19) 0.027(3) 0.079(5) 0.010(3) 0.103(9) 0.036(7)
C9 0.072(6) 0.106(6) 0.090(6) 0.041(5) -0.027(5) -0.050(5)
Yb2 0.02610(13) 0.02529(10) 0.02728(11) 0.00075(8) 0.00137(10) -0.00125(9)
N4 0.023(2) 0.037(2) 0.030(2) -0.0059(18) -0.001(2) -0.0012(19)
C65 0.027(3) 0.029(2) 0.028(3) 0.0062(19) 0.007(2) -0.008(2)
C45 0.049(4) 0.028(2) 0.031(3) 0.003(2) 0.002(3) -0.001(2)
C48 0.029(3) 0.038(3) 0.038(3) 0.010(2) 0.003(3) -0.003(2)
C37 0.029(3) 0.037(3) 0.036(3) 0.009(2) 0.004(3) -0.012(2)
C61 0.022(3) 0.042(3) 0.037(3) 0.009(2) 0.000(3) -0.004(2)
C46 0.037(3) 0.029(2) 0.042(3) 0.014(2) -0.006(3) -0.001(2)
C38 0.030(3) 0.027(2) 0.048(3) 0.009(2) 0.014(3) 0.002(2)
C62 0.035(4) 0.062(4) 0.036(3) 0.006(3) -0.008(3) -0.002(3)
C35 0.033(3) 0.026(2) 0.036(3) 0.004(2) 0.010(3) -0.002(2)
C39 0.034(3) 0.031(2) 0.035(3) 0.002(2) 0.009(3) 0.003(2)
C63 0.040(4) 0.056(3) 0.030(3) -0.006(2) -0.005(3) -0.004(3)
C47 0.034(3) 0.036(3) 0.027(3) 0.004(2) 0.004(3) -0.004(2)
C36 0.036(3) 0.025(2) 0.048(3) -0.002(2) 0.012(3) -0.002(2)
C52 0.064(4) 0.057(3) 0.035(3) 0.001(3) -0.005(3) 0.000(3)
C64 0.053(4) 0.041(3) 0.031(3) -0.001(2) 0.005(3) -0.005(3)
C51 0.036(4) 0.043(3) 0.058(4) 0.014(3) -0.002(3) 0.003(3)
Yb3 0.02970(13) 0.02113(10) 0.02951(11) -0.00102(8) -0.00098(10) -0.00292(9)

loop_
_atom_type_symbol
_atom_type_description
_atom_type_scat_dispersion_real
_atom_type_scat_dispersion_imag
_atom_type_scat_source
C C 0.0033 0.0016 'International Tables Vol C Tables 4.2.6.8 and 6.1.1.4'
H H 0.0000 0.0000 'International Tables Vol C Tables 4.2.6.8 and 6.1.1.4'
N N 0.0061 0.0033 'International Tables Vol C Tables 4.2.6.8 and 6.1.1.4'
Yb Yb -0.3850 5.5486 'International Tables Vol C Tables 4.2.6.8 and 6.1.1.4'

loop_
_geom_angle_atom_site_label_1
_geom_angle_atom_site_label_2
_geom_angle_atom_site_label_3
_geom_angle
C98 N6 C99 116.8(4)
C98 N6 Yb3 126.2(3)
C99 N6 Yb3 116.7(3)
N6 C99 C100 116.6(4)
N6 C99 C95 122.3(4)
C100 C99 C95 121.1(4)
N6 C99 Yb3 40.5(2)
C100 C99 Yb3 76.2(3)
C95 C99 Yb3 162.1(3)
C89 N5 C100 117.2(4)
C89 N5 Yb3 125.5(3)
C100 N5 Yb3 116.8(3)
N5 C100 C99 118.3(4)
N5 C100 C92 122.6(4)
C99 C100 C92 119.1(4)
N5 C100 Yb3 40.46(19)
C99 C100 Yb3 78.0(3)
C92 C100 Yb3 162.4(3)
CT06 C80 C79 54.0(3)
CT06 C80 C81 53.3(3)
C79 C80 C81 107.3(4)
CT06 C80 C85 174.7(6)
C79 C80 C85 127.0(5)
C81 C80 C85 125.2(5)
CT06 C80 Yb3 63.3(2)
C79 C80 Yb3 75.1(3)
C81 C80 Yb3 74.7(3)
C85 C80 Yb3 121.8(4)
CT06 C83 C79 54.0(3)
CT06 C83 C82 54.0(3)
C79 C83 C82 107.9(4)
CT06 C83 C88 174.4(5)
C79 C83 C88 125.2(4)
C82 C83 C88 126.5(5)
CT06 C83 Yb3 62.6(2)
C79 C83 Yb3 74.5(3)
C82 C83 Yb3 73.9(3)
C88 C83 Yb3 122.9(4)
C91 C92 C100 115.8(5)
C91 C92 C93 125.2(4)
C100 C92 C93 119.0(4)
CT06 C79 C80 54.6(3)
CT06 C79 C83 54.0(3)
C80 C79 C83 108.6(4)
CT06 C79 C84 173.7(6)
C80 C79 C84 126.8(5)
C83 C79 C84 124.2(4)
CT06 C79 Yb3 62.8(2)
C80 C79 Yb3 74.1(3)
C83 C79 Yb3 74.7(3)
C84 C79 Yb3 123.3(4)
CT06 C82 C81 54.3(3)
CT06 C82 C83 53.8(3)
C81 C82 C83 108.1(4)
CT06 C82 C87 173.5(6)
C81 C82 C87 125.7(5)
C83 C82 C87 125.6(4)
CT06 C82 Yb3 63.3(3)
C81 C82 Yb3 75.1(3)
C83 C82 Yb3 75.1(3)
C87 C82 Yb3 123.2(4)
C94 C93 C92 122.0(4)
C94 C93 C102 121.9(5)
C92 C93 C102 116.1(4)
C57 C58 C66 118.2(4)
C57 C58 C59 122.7(5)
C66 C58 C59 119.0(5)
C93 C94 C95 120.6(5)
C93 C94 C101 124.0(4)
C95 C94 C101 115.5(4)
C25 C26 C27 121.1(5)
C25 C26 C33 121.4(6)
C27 C26 C33 117.5(7)
N3 C55 C56 124.4(5)
N6 C98 C97 123.3(4)
CT05 C72 C73 54.1(3)
CT05 C72 C71 53.2(3)
C73 C72 C71 107.3(5)
CT05 C72 C76 174.0(5)
C73 C72 C76 125.9(6)
C71 C72 C76 126.3(5)
CT05 C72 Yb3 63.12(17)
C73 C72 Yb3 75.1(2)
C71 C72 Yb3 74.1(3)
C76 C72 Yb3 122.9(4)
CT06 C81 C82 54.4(3)
CT06 C81 C80 53.7(3)
C82 C81 C80 108.0(4)
CT06 C81 C86 170.1(6)
C82 C81 C86 125.3(5)
C80 C81 C86 125.6(5)
CT06 C81 Yb3 62.8(3)
C82 C81 Yb3 74.2(3)
C80 C81 Yb3 73.8(4)
C86 C81 Yb3 127.1(4)
N5 C89 C90 124.4(5)
CT05 C70 C71 54.0(3)
CT05 C70 C69 53.3(3)
C71 C70 C69 107.3(5)
CT05 C70 C74 177.2(5)
C71 C70 C74 126.3(5)
C69 C70 C74 126.3(5)
CT05 C70 Yb3 63.2(2)
C71 C70 Yb3 74.4(3)
C69 C70 Yb3 75.2(3)
C74 C70 Yb3 119.6(4)
C97 C96 C95 120.3(5)
C92 C91 C90 122.2(4)
CT05 C71 C70 55.1(3)
CT05 C71 C72 54.2(3)
C70 C71 C72 109.2(4)
CT05 C71 C75 174.9(4)
C70 C71 C75 126.5(7)
C72 C71 C75 124.0(6)
CT05 C71 Yb3 63.4(2)
C70 C71 Yb3 74.8(3)
C72 C71 Yb3 74.6(3)
C75 C71 Yb3 121.4(4)
C98 C97 C96 119.7(4)
C96 C95 C99 117.5(4)
C96 C95 C94 124.4(5)
C99 C95 C94 118.2(4)
C55 N3 C66 116.1(4)
C55 N3 Yb2 127.3(3)
C66 N3 Yb2 116.5(3)
C55 C56 C57 119.7(5)
N3 C66 C58 122.4(4)
N3 C66 C65 116.5(4)
C58 C66 C65 121.0(4)
N3 C66 Yb2 40.7(2)
C58 C66 Yb2 162.2(3)
C65 C66 Yb2 75.9(3)
CT05 C69 C73 54.3(3)
CT05 C69 C70 54.0(3)
C73 C69 C70 108.3(4)
CT05 C69 C78 173.2(5)
C73 C69 C78 125.8(5)
C70 C69 C78 125.4(6)
CT05 C69 Yb3 62.2(2)
C73 C69 Yb3 74.4(3)
C70 C69 Yb3 73.5(3)
C78 C69 Yb3 124.6(3)
C59 C60 C61 120.1(4)
C59 C60 C67 123.9(5)
C61 C60 C67 116.0(5)
N2 Yb CT02 106.18(12)
N2 Yb N1 70.55(14)
CT02 Yb N1 106.17(10)
N2 Yb CT01 106.81(11)
CT02 Yb CT01 139.625(10)
N1 Yb CT01 106.29(11)
N2 Yb C13 79.8(2)
CT02 Yb C13 26.36(18)
N1 Yb C13 97.0(3)
CT01 Yb C13 156.7(3)
N2 Yb C12 97.0(2)
CT02 Yb C12 26.46(14)
N1 Yb C12 79.71(18)
CT01 Yb C12 156.1(2)
C13 Yb C12 30.1(3)
N2 Yb C11 126.5(2)
CT02 Yb C11 26.50(14)
N1 Yb C11 95.82(16)
CT01 Yb C11 126.51(17)
C13 Yb C11 49.9(2)
C12 Yb C11 30.0(2)
N2 Yb C14 95.8(3)
CT02 Yb C14 26.88(14)
N1 Yb C14 126.9(3)
CT01 Yb C14 126.6(3)
C13 Yb C14 30.3(3)
C12 Yb C14 50.4(2)
C11 Yb C14 50.90(19)
N2 Yb C2 84.32(17)
CT02 Yb C2 166.72(12)
N1 Yb C2 84.78(15)
CT01 Yb C2 27.11(11)
C13 Yb C2 162.4(2)
C12 Yb C2 162.9(2)
C11 Yb C2 147.6(2)
C14 Yb C2 146.6(2)
N2 Yb C15 126.7(2)
CT02 Yb C15 27.02(15)
N1 Yb C15 126.55(16)
CT01 Yb C15 112.61(15)
C13 Yb C15 50.7(3)
C12 Yb C15 50.66(19)
C11 Yb C15 31.06(17)
C14 Yb C15 31.3(3)
C2 Yb C15 139.71(19)
N2 Yb C1 113.00(18)
CT02 Yb C1 140.56(13)
N1 Yb C1 83.37(17)
CT01 Yb C1 27.18(11)
C13 Yb C1 166.3(2)
C12 Yb C1 138.0(3)
C11 Yb C1 116.4(2)
C14 Yb C1 144.8(3)
C2 Yb C1 31.32(16)
C15 Yb C1 118.6(2)
N2 Yb C3 84.98(17)
CT02 Yb C3 139.96(11)
N1 Yb C3 113.76(15)
CT01 Yb C3 26.74(12)
C13 Yb C3 138.6(3)
C12 Yb C3 166.1(2)
C11 Yb C3 143.5(2)
C14 Yb C3 115.8(2)
C2 Yb C3 30.80(15)
C15 Yb C3 117.60(17)
C1 Yb C3 51.13(16)
C60 C59 C58 121.3(5)
C60 C59 C68 121.8(5)
C58 C59 C68 116.9(5)
CT04 C49 C45 55.0(3)
CT04 C49 C48 54.8(3)
C45 C49 C48 109.8(4)
CT04 C49 C54 173.2(5)
C45 C49 C54 125.2(6)
C48 C49 C54 124.5(6)
CT04 C49 Yb2 63.0(2)
C45 C49 Yb2 75.4(3)
C48 C49 Yb2 73.8(3)
C54 C49 Yb2 123.8(3)
C89 C90 C91 117.9(5)
C56 C57 C58 118.9(5)
CT05 C73 C69 53.8(3)
CT05 C73 C72 54.1(3)
C69 C73 C72 107.9(5)
CT05 C73 C77 174.2(5)
C69 C73 C77 123.6(5)
C72 C73 C77 128.2(5)
CT05 C73 Yb3 62.45(18)
C69 C73 Yb3 74.7(3)
C72 C73 Yb3 73.8(2)
C77 C73 Yb3 122.8(4)
N1 C32 C31 118.1(4)
N1 C32 C24 122.0(5)
C31 C32 C24 119.9(5)
N1 C32 Yb 41.0(2)
C31 C32 Yb 77.1(3)
C24 C32 Yb 162.8(4)
CT01 C3 C4 55.2(3)
CT01 C3 C2 54.4(3)
C4 C3 C2 109.5(5)
CT01 C3 C8 174.1(6)
C4 C3 C8 124.6(5)
C2 C3 C8 125.5(5)
CT01 C3 Yb 63.3(2)
C4 C3 Yb 75.9(3)
C2 C3 Yb 74.0(3)
C8 C3 Yb 122.6(4)
N2 C31 C32 117.9(4)
N2 C31 C27 121.6(5)
C32 C31 C27 120.4(5)
N2 C31 Yb 40.4(2)
C32 C31 Yb 77.6(3)
C27 C31 Yb 161.9(4)
CT01 C2 C3 53.8(3)
CT01 C2 C1 53.9(3)
C3 C2 C1 107.7(5)
CT01 C2 C7 176.5(6)
C3 C2 C7 126.1(5)
C1 C2 C7 126.0(5)
CT01 C2 Yb 64.0(2)
C3 C2 Yb 75.2(3)
C1 C2 Yb 74.6(3)
C7 C2 Yb 119.5(4)
CT02 C15 C11 52.7(4)
CT02 C15 C14 53.1(5)
C11 C15 C14 105.8(6)
CT02 C15 C20 171.9(6)
C11 C15 C20 127.1(8)
C14 C15 C20 126.2(9)
CT02 C15 Yb 62.7(2)
C11 C15 Yb 74.1(3)
C14 C15 Yb 74.0(3)
C20 C15 Yb 125.3(5)
C22 C23 C24 120.4(5)
C23 C24 C32 116.6(5)
C23 C24 C25 124.2(5)
C32 C24 C25 119.2(6)
CT02 C11 C12 54.3(5)
CT02 C11 C15 54.3(4)
C12 C11 C15 108.7(6)
CT02 C11 C16 177.5(5)
C12 C11 C16 126.1(8)
C15 C11 C16 125.2(8)
CT02 C11 Yb 63.2(2)
C12 C11 Yb 74.6(3)
C15 C11 Yb 74.8(3)
C16 C11 Yb 119.3(4)
CT02 C12 C13 53.9(6)
CT02 C12 C11 54.7(4)
C13 C12 C11 108.6(7)
CT02 C12 C17 173.8(7)
C13 C12 C17 125.7(11)
C11 C12 C17 125.3(10)
CT02 C12 Yb 63.6(3)
C13 C12 Yb 74.4(5)
C11 C12 Yb 75.4(4)
C17 C12 Yb 122.7(5)
CT01 C4 C3 53.7(3)
CT01 C4 C5 52.9(3)
C3 C4 C5 106.6(5)
CT01 C4 C9 171.5(7)
C3 C4 C9 126.5(6)
C5 C4 C9 125.9(6)
CT01 C4 Yb 62.1(3)
C3 C4 Yb 73.7(3)
C5 C4 Yb 74.1(3)
C9 C4 Yb 126.4(5)
C26 C25 C24 120.8(5)
C26 C25 C34 120.8(6)
C24 C25 C34 118.4(6)
C21 N1 C32 118.5(4)
C21 N1 Yb 125.2(3)
C32 N1 Yb 116.3(3)
C30 N2 C31 117.8(4)
C30 N2 Yb 125.3(4)
C31 N2 Yb 117.0(3)
N1 C21 C22 122.0(5)
C23 C22 C21 120.3(6)
C28 C27 C26 124.5(6)
C28 C27 C31 117.1(5)
C26 C27 C31 118.4(6)
N2 C30 C29 123.3(6)
C29 C28 C27 120.2(6)
C30 C29 C28 119.9(6)
CT01 C1 C5 54.3(3)
CT01 C1 C2 53.5(3)
C5 C1 C2 107.9(5)
CT01 C1 C6 174.6(6)
C5 C1 C6 124.6(6)
C2 C1 C6 127.1(6)
CT01 C1 Yb 63.7(3)
C5 C1 Yb 76.0(4)
C2 C1 Yb 74.1(4)
C6 C1 Yb 121.7(4)
CT01 C5 C1 54.6(3)
CT01 C5 C4 53.6(3)
C1 C5 C4 108.2(5)
CT01 C5 C10 172.2(7)
C1 C5 C10 124.1(7)
C4 C5 C10 127.0(6)
CT01 C5 Yb 62.3(3)
C1 C5 Yb 73.5(4)
C4 C5 Yb 74.5(4)
C10 C5 Yb 125.4(4)
CT02 C14 C13 53.2(5)
CT02 C14 C15 53.7(4)
C13 C14 C15 107.0(6)
CT02 C14 C19 173.3(9)
C13 C14 C19 131.5(13)
C15 C14 C19 121.3(12)
CT02 C14 Yb 63.2(3)
C13 C14 Yb 73.9(5)
C15 C14 Yb 74.7(4)
C19 C14 Yb 121.4(5)
CT02 C13 C12 54.6(5)
CT02 C13 C14 55.4(6)
C12 C13 C14 110.0(8)
CT02 C13 C18 174.1(9)
C12 C13 C18 123.3(14)
C14 C13 C18 126.3(13)
CT02 C13 Yb 64.2(4)
C12 C13 Yb 75.5(5)
C14 C13 Yb 75.8(5)
C18 C13 Yb 121.4(5)
N4 Yb2 CT03 104.55(11)
N4 Yb2 N3 70.52(13)
CT03 Yb2 N3 105.94(10)
N4 Yb2 CT04 107.97(10)
CT03 Yb2 CT04 139.364(10)
N3 Yb2 CT04 107.40(10)
N4 Yb2 C48 90.37(15)
CT03 Yb2 C48 164.78(11)
N3 Yb2 C48 81.57(16)
CT04 Yb2 C48 27.67(12)
N4 Yb2 C37 129.03(14)
CT03 Yb2 C37 27.52(11)
N3 Yb2 C37 100.47(16)
CT04 Yb2 C37 122.17(10)
C48 Yb2 C37 139.26(14)
N4 Yb2 C47 121.58(16)
CT03 Yb2 C47 133.84(12)
N3 Yb2 C47 89.31(16)
CT04 Yb2 C47 27.21(10)
C48 Yb2 C47 31.49(15)
C37 Yb2 C47 107.90(15)
N4 Yb2 C39 90.45(15)
CT03 Yb2 C39 27.20(10)
N3 Yb2 C39 123.46(14)
CT04 Yb2 C39 129.13(10)
C48 Yb2 C39 153.47(16)
C37 Yb2 C39 51.79(16)
C47 Yb2 C39 141.71(17)
N4 Yb2 C36 99.89(15)
CT03 Yb2 C36 27.59(13)
N3 Yb2 C36 78.75(16)
CT04 Yb2 C36 151.97(11)
C48 Yb2 C36 153.22(17)
C37 Yb2 C36 31.56(14)
C47 Yb2 C36 129.97(15)
C39 Yb2 C36 51.95(16)
N4 Yb2 C49 82.54(14)
CT03 Yb2 C49 146.51(15)
N3 Yb2 C49 107.25(18)
CT04 Yb2 C49 26.84(10)
C48 Yb2 C49 31.31(17)
C37 Yb2 C49 144.06(16)
C47 Yb2 C49 51.26(14)
C39 Yb2 C49 122.84(17)
C36 Yb2 C49 174.00(19)
N4 Yb2 C38 121.20(16)
CT03 Yb2 C38 27.33(10)
N3 Yb2 C38 130.09(14)
CT04 Yb2 C38 112.37(10)
C48 Yb2 C38 139.55(15)
C37 Yb2 C38 31.79(16)
C47 Yb2 C38 113.76(16)
C39 Yb2 C38 30.74(14)
C36 Yb2 C38 52.17(16)
C49 Yb2 C38 121.89(18)
N4 Yb2 C35 77.99(15)
CT03 Yb2 C35 27.09(11)
N3 Yb2 C35 92.22(15)
CT04 Yb2 C35 160.38(11)
C48 Yb2 C35 168.13(15)
C37 Yb2 C35 51.72(14)
C47 Yb2 C35 159.47(15)
C39 Yb2 C35 31.25(15)
C36 Yb2 C35 31.30(15)
C49 Yb2 C35 145.98(15)
C38 Yb2 C35 51.40(15)
C65 N4 C64 118.2(4)
C65 N4 Yb2 117.2(3)
C64 N4 Yb2 124.3(4)
N4 C65 C66 118.5(4)
N4 C65 C61 123.1(4)
C66 C65 C61 118.4(5)
N4 C65 Yb2 40.6(2)
C66 C65 Yb2 78.3(3)
C61 C65 Yb2 163.0(4)
CT04 C45 C49 53.3(3)
CT04 C45 C46 53.3(3)
C49 C45 C46 106.6(5)
CT04 C45 C50 174.7(5)
C49 C45 C50 125.9(5)
C46 C45 C50 127.0(5)
CT04 C45 Yb2 62.08(19)
C49 C45 Yb2 73.7(3)
C46 C45 Yb2 74.4(2)
C50 C45 Yb2 123.1(4)
CT04 C48 C49 53.0(3)
CT04 C48 C47 53.3(3)
C49 C48 C47 106.3(5)
CT04 C48 C53 176.6(5)
C49 C48 C53 125.0(5)
C47 C48 C53 128.6(5)
CT04 C48 Yb2 63.5(2)
C49 C48 Yb2 74.9(3)
C47 C48 Yb2 74.3(3)
C53 C48 Yb2 119.2(3)
CT03 C37 C36 54.3(3)
CT03 C37 C38 53.5(3)
C36 C37 C38 107.7(4)
CT03 C37 C42 175.6(5)
C36 C37 C42 125.6(5)
C38 C37 C42 126.4(5)
CT03 C37 Yb2 63.1(2)
C36 C37 Yb2 74.7(3)
C38 C37 Yb2 74.6(3)
C42 C37 Yb2 121.3(4)
C62 C61 C65 115.9(5)
C62 C61 C60 124.0(4)
C65 C61 C60 120.0(4)
CT04 C46 C47 54.2(3)
CT04 C46 C45 54.4(3)
C47 C46 C45 108.6(5)
CT04 C46 C51 171.1(5)
C47 C46 C51 124.6(5)
C45 C46 C51 125.9(6)
CT04 C46 Yb2 62.16(18)
C47 C46 Yb2 73.3(3)
C45 C46 Yb2 74.6(2)
C51 C46 Yb2 126.7(3)
CT03 C38 C39 54.4(3)
CT03 C38 C37 53.6(3)
C39 C38 C37 107.9(4)
CT03 C38 C43 170.2(5)
C39 C38 C43 126.0(5)
C37 C38 C43 125.0(5)
CT03 C38 Yb2 62.5(2)
C39 C38 Yb2 74.3(3)
C37 C38 Yb2 73.6(3)
C43 C38 Yb2 127.2(4)
C63 C62 C61 120.4(5)
CT03 C35 C39 53.7(3)
CT03 C35 C36 54.5(3)
C39 C35 C36 108.2(4)
CT03 C35 C40 174.4(5)
C39 C35 C40 126.5(4)
C36 C35 C40 125.0(4)
CT03 C35 Yb2 62.1(2)
C39 C35 Yb2 73.7(3)
C36 C35 Yb2 73.8(3)
C40 C35 Yb2 123.5(4)
CT03 C39 C38 54.9(3)
CT03 C39 C35 53.9(3)
C38 C39 C35 108.9(4)
CT03 C39 C44 174.8(6)
C38 C39 C44 125.7(5)
C35 C39 C44 125.0(4)
CT03 C39 Yb2 62.9(3)
C38 C39 Yb2 74.9(3)
C35 C39 Yb2 75.1(3)
C44 C39 Yb2 122.3(4)
C64 C63 C62 120.2(5)
CT04 C47 C46 54.1(3)
CT04 C47 C48 54.5(3)
C46 C47 C48 108.6(4)
CT04 C47 C52 175.3(4)
C46 C47 C52 124.2(5)
C48 C47 C52 126.9(6)
CT04 C47 Yb2 63.5(2)
C46 C47 Yb2 75.8(3)
C48 C47 Yb2 74.2(3)
C52 C47 Yb2 120.9(3)
CT03 C36 C35 53.6(3)
CT03 C36 C37 53.7(3)
C35 C36 C37 107.3(4)
CT03 C36 C41 174.0(6)
C35 C36 C41 124.2(4)
C37 C36 C41 128.0(5)
CT03 C36 Yb2 62.7(2)
C35 C36 Yb2 74.9(3)
C37 C36 Yb2 73.8(3)
C41 C36 Yb2 123.0(4)
N4 C64 C63 122.2(5)
N5 Yb3 N6 70.96(13)
N5 Yb3 CT05 106.74(10)
N6 Yb3 CT05 106.06(11)
N5 Yb3 CT06 105.10(11)
N6 Yb3 CT06 105.21(11)
CT05 Yb3 CT06 140.988(10)
N5 Yb3 C71 117.07(18)
N6 Yb3 C71 85.74(16)
CT05 Yb3 C71 27.00(11)
CT06 Yb3 C71 137.64(14)
N5 Yb3 C70 87.20(16)
N6 Yb3 C70 81.77(16)
CT05 Yb3 C70 27.35(11)
CT06 Yb3 C70 167.24(12)
C71 Yb3 C70 30.76(16)
N5 Yb3 C72 133.51(15)
N6 Yb3 C72 115.72(17)
CT05 Yb3 C72 27.27(12)
CT06 Yb3 C72 115.67(14)
C71 Yb3 C72 31.34(19)
C70 Yb3 C72 51.68(18)
N5 Yb3 C80 128.40(15)
N6 Yb3 C80 98.06(16)
CT05 Yb3 C80 124.49(11)
CT06 Yb3 C80 27.25(12)
C71 Yb3 C80 111.86(17)
C70 Yb3 C80 142.59(16)
C72 Yb3 C80 97.26(16)
N5 Yb3 C82 92.19(15)
N6 Yb3 C82 124.04(15)
CT05 Yb3 C82 129.87(10)
CT06 Yb3 C82 27.14(10)
C71 Yb3 C82 144.93(18)
C70 Yb3 C82 152.36(15)
C72 Yb3 C82 114.07(18)
C80 Yb3 C82 51.57(16)
N5 Yb3 C73 108.67(14)
N6 Yb3 C73 132.89(18)
CT05 Yb3 C73 27.10(14)
CT06 Yb3 C73 119.28(14)
C71 Yb3 C73 51.33(17)
C70 Yb3 C73 51.67(18)
C72 Yb3 C73 31.09(14)
C80 Yb3 C73 114.06(17)
C82 Yb3 C73 103.04(17)
N5 Yb3 C81 122.91(16)
N6 Yb3 C81 128.03(14)
CT05 Yb3 C81 114.20(10)
CT06 Yb3 C81 26.99(10)
C71 Yb3 C81 117.56(18)
C70 Yb3 C81 141.38(15)
C72 Yb3 C81 90.35(18)
C80 Yb3 C81 31.45(17)
C82 Yb3 C81 30.77(15)
C73 Yb3 C81 92.89(17)
N5 Yb3 C79 99.14(14)
N6 Yb3 C79 78.46(17)
CT05 Yb3 C79 153.81(11)
CT06 Yb3 C79 26.90(12)
C71 Yb3 C79 132.94(16)
C70 Yb3 C79 155.89(16)
C72 Yb3 C79 127.31(16)
C80 Yb3 C79 30.83(15)
C82 Yb3 C79 51.23(16)
C73 Yb3 C79 143.22(18)
C81 Yb3 C79 51.12(16)
C3 CT01 C2 71.8(3)
C3 CT01 C5 144.6(4)
C2 CT01 C5 143.6(4)
C3 CT01 C1 144.3(4)
C2 CT01 C1 72.5(4)
C5 CT01 C1 71.1(4)
C3 CT01 C4 71.1(4)
C2 CT01 C4 142.9(4)
C5 CT01 C4 73.5(4)
C1 CT01 C4 144.6(4)
C3 CT01 Yb 90.0(3)
C2 CT01 Yb 88.9(3)
C5 CT01 Yb 91.0(3)
C1 CT01 Yb 89.1(3)
C4 CT01 Yb 91.0(3)
C13 CT02 C12 71.5(7)
C13 CT02 C11 142.5(8)
C12 CT02 C11 71.0(5)
C13 CT02 C14 71.4(7)
C12 CT02 C14 142.9(8)
C11 CT02 C14 146.1(7)
C13 CT02 C15 144.5(7)
C12 CT02 C15 144.0(6)
C11 CT02 C15 73.0(5)
C14 CT02 C15 73.2(6)
C13 CT02 Yb 89.5(4)
C12 CT02 Yb 90.0(3)
C11 CT02 Yb 90.3(3)
C14 CT02 Yb 90.0(3)
C15 CT02 Yb 90.2(3)
C39 CT03 C35 72.4(3)
C39 CT03 C38 70.7(3)
C35 CT03 C38 143.1(3)
C39 CT03 C37 143.7(3)
C35 CT03 C37 144.0(3)
C38 CT03 C37 73.0(3)
C39 CT03 C36 144.3(3)
C35 CT03 C36 72.0(3)
C38 CT03 C36 145.0(3)
C37 CT03 C36 72.0(3)
C39 CT03 Yb2 89.9(3)
C35 CT03 Yb2 90.8(3)
C38 CT03 Yb2 90.1(3)
C37 CT03 Yb2 89.4(3)
C36 CT03 Yb2 89.8(3)
C49 CT04 C46 143.9(4)
C49 CT04 C47 144.3(4)
C46 CT04 C47 71.7(4)
C49 CT04 C45 71.7(4)
C46 CT04 C45 72.2(4)
C47 CT04 C45 143.9(4)
C49 CT04 C48 72.2(4)
C46 CT04 C48 143.8(3)
C47 CT04 C48 72.1(4)
C45 CT04 C48 143.9(3)
C49 CT04 Yb2 90.2(2)
C46 CT04 Yb2 91.0(2)
C47 CT04 Yb2 89.3(2)
C45 CT04 Yb2 90.7(2)
C48 CT04 Yb2 88.8(2)
C71 CT05 C69 143.7(5)
C71 CT05 C72 72.6(4)
C69 CT05 C72 143.7(4)
C71 CT05 C73 144.4(4)
C69 CT05 C73 71.9(4)
C72 CT05 C73 71.8(4)
C71 CT05 C70 71.0(4)
C69 CT05 C70 72.7(4)
C72 CT05 C70 143.6(4)
C73 CT05 C70 144.6(3)
C71 CT05 Yb3 89.6(2)
C69 CT05 Yb3 90.9(2)
C72 CT05 Yb3 89.6(2)
C73 CT05 Yb3 90.5(2)
C70 CT05 Yb3 89.5(2)
C79 CT06 C83 72.0(3)
C79 CT06 C81 144.4(3)
C83 CT06 C81 143.6(3)
C79 CT06 C82 144.2(3)
C83 CT06 C82 72.3(3)
C81 CT06 C82 71.3(3)
C79 CT06 C80 71.5(3)
C83 CT06 C80 143.4(4)
C81 CT06 C80 73.0(4)
C82 CT06 C80 144.3(4)
C79 CT06 Yb3 90.3(3)
C83 CT06 Yb3 90.5(3)
C81 CT06 Yb3 90.2(3)
C82 CT06 Yb3 89.6(3)
C80 CT06 Yb3 89.4(3)

loop_
_geom_bond_atom_site_label_1
_geom_bond_atom_site_label_2
_geom_bond_distance
N6 C98 1.359(6)
N6 C99 1.380(6)
N6 Yb3 2.323(4)
C99 C100 1.418(6)
C99 C95 1.423(7)
C99 Yb3 3.192(5)
N5 C89 1.348(5)
N5 C100 1.371(6)
N5 Yb3 2.304(3)
C100 C92 1.429(6)
C100 Yb3 3.169(5)
C80 CT06 1.201(5)
C80 C79 1.398(7)
C80 C81 1.425(7)
C80 C85 1.513(7)
C80 Yb3 2.623(6)
C83 CT06 1.194(5)
C83 C79 1.402(7)
C83 C82 1.409(7)
C83 C88 1.506(6)
C83 Yb3 2.638(6)
C92 C91 1.378(6)
C92 C93 1.438(7)
C79 CT06 1.192(5)
C79 C84 1.522(7)
C79 Yb3 2.635(5)
C82 CT06 1.196(5)
C82 C81 1.395(7)
C82 C87 1.510(7)
C82 Yb3 2.623(6)
C93 C94 1.345(7)
C93 C102 1.520(6)
C58 C57 1.403(7)
C58 C66 1.419(7)
C58 C59 1.451(7)
C94 C95 1.458(6)
C94 C101 1.521(7)
C26 C25 1.359(9)
C26 C27 1.437(8)
C26 C33 1.504(8)
C55 N3 1.354(6)
C55 C56 1.376(8)
C98 C97 1.368(7)
C72 CT05 1.199(5)
C72 C73 1.408(6)
C72 C71 1.412(9)
C72 C76 1.519(7)
C72 Yb3 2.618(4)
C81 CT06 1.196(5)
C81 C86 1.510(7)
C81 Yb3 2.634(6)
C89 C90 1.356(6)
C70 CT05 1.202(6)
C70 C71 1.386(7)
C70 C69 1.418(7)
C70 C74 1.507(9)
C70 Yb3 2.616(6)
C96 C97 1.376(6)
C96 C95 1.381(6)
C91 C90 1.388(8)
C71 CT05 1.185(5)
C71 C75 1.510(7)
C71 Yb3 2.611(5)
N3 C66 1.384(6)
N3 Yb2 2.329(4)
C56 C57 1.385(7)
C43 C38 1.493(7)
C42 C37 1.499(7)
C40 C35 1.503(6)
C66 C65 1.420(6)
C66 Yb2 3.197(5)
C69 CT05 1.191(5)
C69 C73 1.404(8)
C69 C78 1.522(6)
C69 Yb3 2.638(5)
C60 C59 1.340(7)
C60 C61 1.466(8)
C60 C67 1.502(7)
Yb N2 2.319(4)
Yb CT02 2.3203(3)
Yb N1 2.341(4)
Yb CT01 2.3438(3)
Yb C13 2.577(10)
Yb C12 2.591(7)
Yb C11 2.600(5)
Yb C14 2.600(7)
Yb C2 2.608(5)
Yb C15 2.610(5)
Yb C1 2.615(7)
Yb C3 2.624(5)
C59 C68 1.540(8)
C41 C36 1.502(7)
C49 CT04 1.185(4)
C49 C45 1.403(8)
C49 C48 1.413(8)
C49 C54 1.519(6)
C49 Yb2 2.624(5)
C50 C45 1.509(8)
C73 CT05 1.200(6)
C73 C77 1.507(8)
C73 Yb3 2.634(4)
C53 C48 1.477(8)
C44 C39 1.499(7)
C32 N1 1.375(6)
C32 C31 1.396(7)
C32 C24 1.429(7)
C3 CT01 1.180(5)
C3 C4 1.385(7)
C3 C2 1.389(7)
C3 C8 1.501(7)
C31 N2 1.381(6)
C31 C27 1.442(7)
C2 CT01 1.189(5)
C2 C1 1.410(7)
C2 C7 1.496(7)
C15 CT02 1.186(6)
C15 C11 1.395(7)
C15 C14 1.407(12)
C15 C20 1.492(9)
C23 C22 1.369(8)
C23 C24 1.388(9)
C24 C25 1.440(8)
C11 CT02 1.160(6)
C11 C12 1.344(10)
C11 C16 1.486(9)
C12 CT02 1.155(7)
C12 C13 1.343(12)
C12 C17 1.524(10)
C4 CT01 1.201(5)
C4 C5 1.431(8)
C4 C9 1.504(7)
C25 C34 1.520(8)
N1 C21 1.336(6)
N2 C30 1.343(7)
C21 C22 1.383(7)
C27 C28 1.387(9)
C30 C29 1.373(8)
C28 C29 1.381(8)
C1 CT01 1.195(5)
C1 C5 1.386(8)
C1 C6 1.510(8)
C5 CT01 1.190(5)
C5 C10 1.532(8)
C14 CT02 1.176(6)
C14 C13 1.354(13)
C14 C19 1.512(9)
C13 CT02 1.144(10)
C13 C18 1.555(14)
Yb2 N4 2.315(3)
Yb2 CT03 2.3291(3)
Yb2 CT04 2.3376(3)
Yb2 C48 2.610(5)
Yb2 C37 2.611(5)
Yb2 C47 2.612(5)
Yb2 C39 2.617(6)
Yb2 C36 2.622(5)
Yb2 C38 2.625(6)
Yb2 C35 2.635(5)
N4 C65 1.348(6)
N4 C64 1.353(6)
C65 C61 1.425(6)
C45 CT04 1.210(6)
C45 C46 1.416(6)
C48 CT04 1.212(6)
C48 C47 1.417(7)
C37 CT03 1.206(5)
C37 C36 1.423(7)
C37 C38 1.434(7)
C61 C62 1.397(7)
C46 CT04 1.193(5)
C46 C47 1.398(8)
C46 C51 1.520(7)
C38 CT03 1.205(5)
C38 C39 1.390(6)
C62 C63 1.373(8)
C35 CT03 1.200(4)
C35 C39 1.415(7)
C35 C36 1.418(7)
C39 CT03 1.196(5)
C63 C64 1.360(7)
C47 CT04 1.194(5)
C47 C52 1.506(7)
C36 CT03 1.214(5)
Yb3 CT05 2.3350(3)
Yb3 CT06 2.3431(3)

loop_
_geom_torsion_atom_site_label_1
_geom_torsion_atom_site_label_2
_geom_torsion_atom_site_label_3
_geom_torsion_atom_site_label_4
_geom_torsion
C98 N6 C99 C100 -179.9(5)
Yb3 N6 C99 C100 6.0(6)
C98 N6 C99 C95 1.0(8)
Yb3 N6 C99 C95 -173.2(4)
C98 N6 C99 Yb3 174.1(6)
C89 N5 C100 C99 -178.2(5)
Yb3 N5 C100 C99 -5.6(6)
C89 N5 C100 C92 1.1(7)
Yb3 N5 C100 C92 173.7(4)
C89 N5 C100 Yb3 -172.6(6)
N6 C99 C100 N5 -0.3(7)
C95 C99 C100 N5 178.9(5)
Yb3 C99 C100 N5 3.7(4)
N6 C99 C100 C92 -179.6(5)
C95 C99 C100 C92 -0.4(8)
Yb3 C99 C100 C92 -175.6(5)
N6 C99 C100 Yb3 -4.0(4)
C95 C99 C100 Yb3 175.2(5)
N5 C100 C92 C91 -0.9(8)
C99 C100 C92 C91 178.4(5)
Yb3 C100 C92 C91 12.8(14)
N5 C100 C92 C93 -178.4(5)
C99 C100 C92 C93 0.9(8)
Yb3 C100 C92 C93 -164.7(9)
C81 C80 C79 CT06 0.8(4)
C85 C80 C79 CT06 173.5(8)
Yb3 C80 C79 CT06 -67.6(2)
CT06 C80 C79 C83 0.3(4)
C81 C80 C79 C83 1.0(7)
C85 C80 C79 C83 173.8(6)
Yb3 C80 C79 C83 -67.3(4)
CT06 C80 C79 C84 -172.4(7)
C81 C80 C79 C84 -171.7(6)
C85 C80 C79 C84 1.1(10)
Yb3 C80 C79 C84 120.0(6)
CT06 C80 C79 Yb3 67.6(2)
C81 C80 C79 Yb3 68.4(4)
C85 C80 C79 Yb3 -118.9(7)
C82 C83 C79 CT06 0.3(4)
C88 C83 C79 CT06 -173.2(7)
Yb3 C83 C79 CT06 67.2(2)
CT06 C83 C79 C80 -0.3(4)
C82 C83 C79 C80 0.1(7)
C88 C83 C79 C80 -173.5(5)
Yb3 C83 C79 C80 66.9(4)
CT06 C83 C79 C84 172.7(7)
C82 C83 C79 C84 173.0(6)
C88 C83 C79 C84 -0.6(10)
Yb3 C83 C79 C84 -120.1(6)
CT06 C83 C79 Yb3 -67.2(2)
C82 C83 C79 Yb3 -66.9(4)
C88 C83 C79 Yb3 119.6(6)
C79 C83 C82 CT06 -0.3(4)
C88 C83 C82 CT06 173.1(7)
Yb3 C83 C82 CT06 -67.6(2)
CT06 C83 C82 C81 -0.8(4)
C79 C83 C82 C81 -1.2(7)
C88 C83 C82 C81 172.3(5)
Yb3 C83 C82 C81 -68.4(4)
CT06 C83 C82 C87 -172.0(7)
C79 C83 C82 C87 -172.3(6)
C88 C83 C82 C87 1.2(10)
Yb3 C83 C82 C87 120.5(6)
CT06 C83 C82 Yb3 67.6(2)
C79 C83 C82 Yb3 67.3(4)
C88 C83 C82 Yb3 -119.3(6)
C91 C92 C93 C94 -177.0(6)
C100 C92 C93 C94 0.3(8)
C91 C92 C93 C102 0.9(8)
C100 C92 C93 C102 178.2(5)
C92 C93 C94 C95 -1.9(8)
C102 C93 C94 C95 -179.7(5)
C92 C93 C94 C101 178.3(5)
C102 C93 C94 C101 0.5(9)
C99 N6 C98 C97 1.2(8)
Yb3 N6 C98 C97 174.7(4)
C83 C82 C81 CT06 0.8(4)
C87 C82 C81 CT06 171.9(7)
Yb3 C82 C81 CT06 -67.6(2)
CT06 C82 C81 C80 1.0(4)
C83 C82 C81 C80 1.8(7)
C87 C82 C81 C80 172.9(6)
Yb3 C82 C81 C80 -66.6(4)
CT06 C82 C81 C86 -167.8(7)
C83 C82 C81 C86 -167.0(5)
C87 C82 C81 C86 4.1(9)
Yb3 C82 C81 C86 124.6(6)
CT06 C82 C81 Yb3 67.6(2)
C83 C82 C81 Yb3 68.4(4)
C87 C82 C81 Yb3 -120.5(6)
C79 C80 C81 CT06 -0.8(4)
C85 C80 C81 CT06 -173.7(7)
Yb3 C80 C81 CT06 67.8(2)
CT06 C80 C81 C82 -1.0(4)
C79 C80 C81 C82 -1.8(7)
C85 C80 C81 C82 -174.7(6)
Yb3 C80 C81 C82 66.8(4)
CT06 C80 C81 C86 167.8(7)
C79 C80 C81 C86 167.0(6)
C85 C80 C81 C86 -5.9(10)
Yb3 C80 C81 C86 -124.4(6)
CT06 C80 C81 Yb3 -67.8(2)
C79 C80 C81 Yb3 -68.6(4)
C85 C80 C81 Yb3 118.5(6)
C100 N5 C89 C90 -1.4(8)
Yb3 N5 C89 C90 -173.2(4)
C100 C92 C91 C90 0.8(8)
C93 C92 C91 C90 178.2(5)
C69 C70 C71 CT05 0.7(3)
C74 C70 C71 CT05 176.5(6)
Yb3 C70 C71 CT05 -67.9(2)
CT05 C70 C71 C72 0.6(3)
C69 C70 C71 C72 1.3(6)
C74 C70 C71 C72 177.1(5)
Yb3 C70 C71 C72 -67.3(4)
CT05 C70 C71 C75 -174.0(6)
C69 C70 C71 C75 -173.3(5)
C74 C70 C71 C75 2.5(9)
Yb3 C70 C71 C75 118.1(5)
CT05 C70 C71 Yb3 67.9(2)
C69 C70 C71 Yb3 68.6(4)
C74 C70 C71 Yb3 -115.6(5)
C73 C72 C71 CT05 -0.2(3)
C76 C72 C71 CT05 -172.6(6)
Yb3 C72 C71 CT05 68.07(17)
CT05 C72 C71 C70 -0.6(3)
C73 C72 C71 C70 -0.8(6)
C76 C72 C71 C70 -173.2(5)
Yb3 C72 C71 C70 67.5(4)
CT05 C72 C71 C75 174.2(6)
C73 C72 C71 C75 173.9(5)
C76 C72 C71 C75 1.6(9)
Yb3 C72 C71 C75 -117.8(5)
CT05 C72 C71 Yb3 -68.07(17)
C73 C72 C71 Yb3 -68.3(3)
C76 C72 C71 Yb3 119.4(5)
N6 C98 C97 C96 -2.6(9)
C95 C96 C97 C98 1.8(9)
C97 C96 C95 C99 0.2(8)
C97 C96 C95 C94 -179.4(5)
N6 C99 C95 C96 -1.6(8)
C100 C99 C95 C96 179.2(5)
Yb3 C99 C95 C96 -16.2(15)
N6 C99 C95 C94 178.0(5)
C100 C99 C95 C94 -1.2(8)
Yb3 C99 C95 C94 163.4(10)
C93 C94 C95 C96 -178.1(6)
C101 C94 C95 C96 1.8(8)
C93 C94 C95 C99 2.4(8)
C101 C94 C95 C99 -177.8(5)
C56 C55 N3 C66 1.1(8)
C56 C55 N3 Yb2 -176.0(4)
N3 C55 C56 C57 2.0(9)
C55 N3 C66 C58 -5.1(7)
Yb2 N3 C66 C58 172.3(4)
C55 N3 C66 C65 177.4(5)
Yb2 N3 C66 C65 -5.1(6)
C55 N3 C66 Yb2 -177.5(6)
C57 C58 C66 N3 5.9(8)
C59 C58 C66 N3 -177.4(5)
C57 C58 C66 C65 -176.7(5)
C59 C58 C66 C65 -0.1(7)
C57 C58 C66 Yb2 22.4(15)
C59 C58 C66 Yb2 -160.9(10)
C71 C70 C69 CT05 -0.7(3)
C74 C70 C69 CT05 -176.5(6)
Yb3 C70 C69 CT05 67.4(2)
CT05 C70 C69 C73 -0.6(3)
C71 C70 C69 C73 -1.3(6)
C74 C70 C69 C73 -177.1(5)
Yb3 C70 C69 C73 66.8(4)
CT05 C70 C69 C78 171.6(5)
C71 C70 C69 C78 170.9(4)
C74 C70 C69 C78 -4.9(8)
Yb3 C70 C69 C78 -121.0(5)
CT05 C70 C69 Yb3 -67.4(2)
C71 C70 C69 Yb3 -68.1(4)
C74 C70 C69 Yb3 116.1(5)
C61 C60 C59 C58 -0.3(9)
C67 C60 C59 C58 179.6(5)
C61 C60 C59 C68 -177.4(5)
C67 C60 C59 C68 2.5(9)
C57 C58 C59 C60 175.5(6)
C66 C58 C59 C60 -1.0(8)
C57 C58 C59 C68 -7.2(8)
C66 C58 C59 C68 176.3(5)
N5 C89 C90 C91 1.4(9)
C92 C91 C90 C89 -1.1(9)
C55 C56 C57 C58 -1.2(8)
C66 C58 C57 C56 -2.6(8)
C59 C58 C57 C56 -179.1(5)
C70 C69 C73 CT05 0.6(3)
C78 C69 C73 CT05 -171.6(6)
Yb3 C69 C73 CT05 66.76(17)
CT05 C69 C73 C72 0.2(3)
C70 C69 C73 C72 0.8(6)
C78 C69 C73 C72 -171.4(5)
Yb3 C69 C73 C72 67.0(3)
CT05 C69 C73 C77 173.7(6)
C70 C69 C73 C77 174.3(5)
C78 C69 C73 C77 2.1(9)
Yb3 C69 C73 C77 -119.6(5)
CT05 C69 C73 Yb3 -66.76(17)
C70 C69 C73 Yb3 -66.2(3)
C78 C69 C73 Yb3 121.7(5)
C71 C72 C73 CT05 0.2(3)
C76 C72 C73 CT05 172.6(6)
Yb3 C72 C73 CT05 -67.38(16)
CT05 C72 C73 C69 -0.2(3)
C71 C72 C73 C69 0.0(6)
C76 C72 C73 C69 172.4(5)
Yb3 C72 C73 C69 -67.6(3)
CT05 C72 C73 C77 -173.3(7)
C71 C72 C73 C77 -173.1(5)
C76 C72 C73 C77 -0.7(9)
Yb3 C72 C73 C77 119.3(6)
CT05 C72 C73 Yb3 67.38(16)
C71 C72 C73 Yb3 67.6(3)
C76 C72 C73 Yb3 -120.0(5)
N2 Yb C32 N1 -176.2(4)
CT02 Yb C32 N1 -82.6(4)
CT01 Yb C32 N1 87.7(4)
C13 Yb C32 N1 -102.3(4)
C12 Yb C32 N1 -72.9(4)
C11 Yb C32 N1 -54.4(4)
C14 Yb C32 N1 -109.9(4)
C2 Yb C32 N1 94.6(4)
C15 Yb C32 N1 -73.6(5)
C1 Yb C32 N1 65.1(4)
C3 Yb C32 N1 115.5(4)
N2 Yb C32 C31 1.2(3)
CT02 Yb C32 C31 94.7(3)
N1 Yb C32 C31 177.4(6)
CT01 Yb C32 C31 -94.9(3)
C13 Yb C32 C31 75.1(4)
C12 Yb C32 C31 104.5(4)
C11 Yb C32 C31 123.0(3)
C14 Yb C32 C31 67.4(4)
C2 Yb C32 C31 -88.0(3)
C15 Yb C32 C31 103.8(4)
C1 Yb C32 C31 -117.6(3)
C3 Yb C32 C31 -67.2(3)
N2 Yb C32 C24 174.1(13)
CT02 Yb C32 C24 -92.4(13)
N1 Yb C32 C24 -9.7(11)
CT01 Yb C32 C24 78.0(12)
C13 Yb C32 C24 -112.0(13)
C12 Yb C32 C24 -82.6(13)
C11 Yb C32 C24 -64.1(13)
C14 Yb C32 C24 -119.7(12)
C2 Yb C32 C24 84.9(13)
C15 Yb C32 C24 -83.3(13)
C1 Yb C32 C24 55.3(13)
C3 Yb C32 C24 105.7(12)
N2 Yb C3 CT01 -145.1(3)
CT02 Yb C3 CT01 105.6(2)
N1 Yb C3 CT01 -78.9(3)
C13 Yb C3 CT01 146.5(3)
C12 Yb C3 CT01 115.9(10)
C11 Yb C3 CT01 62.6(4)
C14 Yb C3 CT01 120.9(4)
C2 Yb C3 CT01 -57.7(3)
C15 Yb C3 CT01 85.8(3)
C1 Yb C3 CT01 -20.0(2)
N2 Yb C3 C4 157.1(4)
CT02 Yb C3 C4 47.9(4)
N1 Yb C3 C4 -136.7(4)
CT01 Yb C3 C4 -57.8(4)
C13 Yb C3 C4 88.7(5)
C12 Yb C3 C4 58.1(11)
C11 Yb C3 C4 4.8(5)
C14 Yb C3 C4 63.1(5)
C2 Yb C3 C4 -115.5(5)
C15 Yb C3 C4 28.0(4)
C1 Yb C3 C4 -77.8(4)
N2 Yb C3 C2 -87.3(3)
CT02 Yb C3 C2 163.4(3)
N1 Yb C3 C2 -21.2(4)
CT01 Yb C3 C2 57.7(3)
C13 Yb C3 C2 -155.7(4)
C12 Yb C3 C2 173.6(10)
C11 Yb C3 C2 120.3(4)
C14 Yb C3 C2 178.7(4)
C15 Yb C3 C2 143.5(4)
C1 Yb C3 C2 37.7(3)
N2 Yb C3 C8 34.9(5)
CT02 Yb C3 C8 -74.4(5)
N1 Yb C3 C8 101.1(5)
CT01 Yb C3 C8 180.0(6)
C13 Yb C3 C8 -33.5(6)
C12 Yb C3 C8 -64.1(12)
C11 Yb C3 C8 -117.5(5)
C14 Yb C3 C8 -59.1(6)
C2 Yb C3 C8 122.2(6)
C15 Yb C3 C8 -94.2(5)
C1 Yb C3 C8 160.0(5)
N1 C32 C31 N2 0.3(7)
C24 C32 C31 N2 -179.3(5)
Yb C32 C31 N2 -1.7(4)
N1 C32 C31 C27 -178.9(5)
C24 C32 C31 C27 1.5(8)
Yb C32 C31 C27 179.1(5)
N1 C32 C31 Yb 2.0(4)
C24 C32 C31 Yb -177.6(5)
CT02 Yb C31 N2 82.8(4)
N1 Yb C31 N2 176.4(4)
CT01 Yb C31 N2 -88.5(4)
C13 Yb C31 N2 73.1(5)
C12 Yb C31 N2 102.6(4)
C11 Yb C31 N2 109.7(4)
C14 Yb C31 N2 54.1(4)
C2 Yb C31 N2 -93.7(4)
C15 Yb C31 N2 74.1(4)
C1 Yb C31 N2 -116.4(4)
C3 Yb C31 N2 -65.4(4)
N2 Yb C31 C32 -177.7(6)
CT02 Yb C31 C32 -94.9(3)
N1 Yb C31 C32 -1.4(3)
CT01 Yb C31 C32 93.8(3)
C13 Yb C31 C32 -104.6(4)
C12 Yb C31 C32 -75.2(4)
C11 Yb C31 C32 -68.0(4)
C14 Yb C31 C32 -123.6(3)
C2 Yb C31 C32 88.5(3)
C15 Yb C31 C32 -103.6(4)
C1 Yb C31 C32 65.9(3)
C3 Yb C31 C32 116.9(3)
N2 Yb C31 C27 4.8(12)
CT02 Yb C31 C27 87.6(13)
N1 Yb C31 C27 -178.8(13)
CT01 Yb C31 C27 -83.7(13)
C13 Yb C31 C27 77.9(13)
C12 Yb C31 C27 107.4(13)
C11 Yb C31 C27 114.5(12)
C14 Yb C31 C27 58.9(13)
C2 Yb C31 C27 -88.9(13)
C15 Yb C31 C27 78.9(13)
C1 Yb C31 C27 -111.6(13)
C3 Yb C31 C27 -60.6(13)
C4 C3 C2 CT01 -0.1(4)
C8 C3 C2 CT01 172.7(7)
Yb C3 C2 CT01 -68.3(2)
CT01 C3 C2 C1 0.2(4)
C4 C3 C2 C1 0.1(7)
C8 C3 C2 C1 172.9(6)
Yb C3 C2 C1 -68.1(4)
CT01 C3 C2 C7 -175.7(7)
C4 C3 C2 C7 -175.8(6)
C8 C3 C2 C7 -2.9(10)
Yb C3 C2 C7 116.0(6)
CT01 C3 C2 Yb 68.3(2)
C4 C3 C2 Yb 68.2(4)
C8 C3 C2 Yb -118.9(6)
N2 Yb C2 CT01 146.3(2)
CT02 Yb C2 CT01 3.4(7)
N1 Yb C2 CT01 -142.8(2)
C13 Yb C2 CT01 120.4(11)
C12 Yb C2 CT01 -118.2(7)
C11 Yb C2 CT01 -50.1(4)
C14 Yb C2 CT01 54.4(6)
C15 Yb C2 CT01 2.0(4)
C1 Yb C2 CT01 -57.0(3)
C3 Yb C2 CT01 56.6(3)
N2 Yb C2 C3 89.7(3)
CT02 Yb C2 C3 -53.2(7)
N1 Yb C2 C3 160.6(3)
CT01 Yb C2 C3 -56.6(3)
C13 Yb C2 C3 63.8(11)
C12 Yb C2 C3 -174.8(7)
C11 Yb C2 C3 -106.7(4)
C14 Yb C2 C3 -2.2(7)
C15 Yb C2 C3 -54.6(5)
C1 Yb C2 C3 -113.5(5)
N2 Yb C2 C1 -156.7(3)
CT02 Yb C2 C1 60.3(6)
N1 Yb C2 C1 -85.8(3)
CT01 Yb C2 C1 57.0(3)
C13 Yb C2 C1 177.4(10)
C12 Yb C2 C1 -61.2(9)
C11 Yb C2 C1 6.8(5)
C14 Yb C2 C1 111.3(6)
C15 Yb C2 C1 59.0(4)
C3 Yb C2 C1 113.5(5)
N2 Yb C2 C7 -33.8(4)
CT02 Yb C2 C7 -176.7(4)
N1 Yb C2 C7 37.1(4)
CT01 Yb C2 C7 179.9(6)
C13 Yb C2 C7 -59.7(12)
C12 Yb C2 C7 61.7(9)
C11 Yb C2 C7 129.8(4)
C14 Yb C2 C7 -125.7(6)
C15 Yb C2 C7 -178.1(4)
C1 Yb C2 C7 123.0(5)
C3 Yb C2 C7 -123.5(6)
N2 Yb C15 CT02 45.8(4)
N1 Yb C15 CT02 -46.3(4)
CT01 Yb C15 CT02 -179.7(2)
C13 Yb C15 CT02 19.4(4)
C12 Yb C15 CT02 -19.8(3)
C11 Yb C15 CT02 -55.8(4)
C14 Yb C15 CT02 56.3(5)
C2 Yb C15 CT02 179.3(2)
C1 Yb C15 CT02 -150.2(3)
C3 Yb C15 CT02 151.2(3)
N2 Yb C15 C11 101.5(5)
CT02 Yb C15 C11 55.8(4)
N1 Yb C15 C11 9.5(5)
CT01 Yb C15 C11 -123.9(4)
C13 Yb C15 C11 75.2(5)
C12 Yb C15 C11 36.0(4)
C14 Yb C15 C11 112.1(6)
C2 Yb C15 C11 -124.9(4)
C1 Yb C15 C11 -94.4(4)
C3 Yb C15 C11 -153.0(4)
N2 Yb C15 C14 -10.6(6)
CT02 Yb C15 C14 -56.3(5)
N1 Yb C15 C14 -102.6(5)
CT01 Yb C15 C14 124.0(5)
C13 Yb C15 C14 -36.9(5)
C12 Yb C15 C14 -76.1(5)
C11 Yb C15 C14 -112.1(6)
C2 Yb C15 C14 123.0(5)
C1 Yb C15 C14 153.5(5)
C3 Yb C15 C14 94.9(5)
N2 Yb C15 C20 -133.9(8)
CT02 Yb C15 C20 -179.7(10)
N1 Yb C15 C20 134.0(8)
CT01 Yb C15 C20 0.6(9)
C13 Yb C15 C20 -160.2(10)
C12 Yb C15 C20 160.5(10)
C11 Yb C15 C20 124.6(10)
C14 Yb C15 C20 -123.4(10)
C2 Yb C15 C20 -0.3(10)
C1 Yb C15 C20 30.1(9)
C3 Yb C15 C20 -28.4(9)
C22 C23 C24 C32 0.7(9)
C22 C23 C24 C25 -180.0(6)
N1 C32 C24 C23 2.7(8)
C31 C32 C24 C23 -177.8(6)
Yb C32 C24 C23 10.2(16)
N1 C32 C24 C25 -176.7(5)
C31 C32 C24 C25 2.9(8)
Yb C32 C24 C25 -169.2(10)
C14 C15 C11 CT02 0.1(4)
C20 C15 C11 CT02 169.9(7)
Yb C15 C11 CT02 -67.57(19)
CT02 C15 C11 C12 0.0(4)
C14 C15 C11 C12 0.2(7)
C20 C15 C11 C12 169.9(7)
Yb C15 C11 C12 -67.6(4)
CT02 C15 C11 C16 -177.0(7)
C14 C15 C11 C16 -176.9(6)
C20 C15 C11 C16 -7.2(10)
Yb C15 C11 C16 115.4(6)
CT02 C15 C11 Yb 67.57(19)
C14 C15 C11 Yb 67.7(4)
C20 C15 C11 Yb -122.6(7)
N2 Yb C11 CT02 -45.0(4)
N1 Yb C11 CT02 -115.0(3)
CT01 Yb C11 CT02 129.7(3)
C13 Yb C11 CT02 -20.7(4)
C12 Yb C11 CT02 -57.4(5)
C14 Yb C11 CT02 18.9(4)
C2 Yb C11 CT02 155.6(2)
C15 Yb C11 CT02 57.3(4)
C1 Yb C11 CT02 159.5(3)
C3 Yb C11 CT02 100.0(4)
N2 Yb C11 C12 12.4(5)
CT02 Yb C11 C12 57.4(5)
N1 Yb C11 C12 -57.6(5)
CT01 Yb C11 C12 -172.9(4)
C13 Yb C11 C12 36.7(5)
C14 Yb C11 C12 76.3(6)
C2 Yb C11 C12 -147.1(4)
C15 Yb C11 C12 114.7(6)
C1 Yb C11 C12 -143.1(4)
C3 Yb C11 C12 157.4(4)
N2 Yb C11 C15 -102.3(5)
CT02 Yb C11 C15 -57.3(4)
N1 Yb C11 C15 -172.4(4)
CT01 Yb C11 C15 72.4(5)
C13 Yb C11 C15 -78.0(5)
C12 Yb C11 C15 -114.7(6)
C14 Yb C11 C15 -38.4(5)
C2 Yb C11 C15 98.2(5)
C1 Yb C11 C15 102.2(4)
C3 Yb C11 C15 42.6(6)
N2 Yb C11 C16 135.5(7)
CT02 Yb C11 C16 -179.5(9)
N1 Yb C11 C16 65.5(7)
CT01 Yb C11 C16 -49.8(8)
C13 Yb C11 C16 159.8(9)
C12 Yb C11 C16 123.1(9)
C14 Yb C11 C16 -160.6(9)
C2 Yb C11 C16 -24.0(9)
C15 Yb C11 C16 -122.2(9)
C1 Yb C11 C16 -20.0(8)
C3 Yb C11 C16 -79.5(8)
C15 C11 C12 CT02 0.0(4)
C16 C11 C12 CT02 177.0(7)
Yb C11 C12 CT02 -67.7(2)
CT02 C11 C12 C13 0.2(5)
C15 C11 C12 C13 0.1(8)
C16 C11 C12 C13 177.1(6)
Yb C11 C12 C13 -67.6(6)
CT02 C11 C12 C17 -172.4(8)
C15 C11 C12 C17 -172.4(6)
C16 C11 C12 C17 4.6(11)
Yb C11 C12 C17 119.9(7)
CT02 C11 C12 Yb 67.7(2)
C15 C11 C12 Yb 67.7(4)
C16 C11 C12 Yb -115.3(6)
N2 Yb C12 CT02 -112.4(5)
N1 Yb C12 CT02 178.9(5)
CT01 Yb C12 CT02 71.8(7)
C13 Yb C12 CT02 -57.0(5)
C11 Yb C12 CT02 57.5(4)
C14 Yb C12 CT02 -20.8(4)
C2 Yb C12 CT02 154.0(5)
C15 Yb C12 CT02 20.2(3)
C1 Yb C12 CT02 111.0(5)
C3 Yb C12 CT02 -14.9(14)
N2 Yb C12 C13 -55.4(6)
CT02 Yb C12 C13 57.0(5)
N1 Yb C12 C13 -124.1(6)
CT01 Yb C12 C13 128.8(7)
C11 Yb C12 C13 114.5(7)
C14 Yb C12 C13 36.3(5)
C2 Yb C12 C13 -149.0(7)
C15 Yb C12 C13 77.2(6)
C1 Yb C12 C13 168.0(6)
C3 Yb C12 C13 42.2(14)
N2 Yb C12 C11 -170.0(4)
CT02 Yb C12 C11 -57.5(4)
N1 Yb C12 C11 121.4(5)
CT01 Yb C12 C11 14.3(7)
C13 Yb C12 C11 -114.5(7)
C14 Yb C12 C11 -78.3(5)
C2 Yb C12 C11 96.4(7)
C15 Yb C12 C11 -37.3(4)
C1 Yb C12 C11 53.5(5)
C3 Yb C12 C11 -72.4(13)
N2 Yb C12 C17 67.2(10)
CT02 Yb C12 C17 179.7(13)
N1 Yb C12 C17 -1.4(9)
CT01 Yb C12 C17 -108.5(9)
C13 Yb C12 C17 122.7(13)
C11 Yb C12 C17 -122.8(12)
C14 Yb C12 C17 158.9(11)
C2 Yb C12 C17 -26.4(15)
C15 Yb C12 C17 -160.1(11)
C1 Yb C12 C17 -69.3(10)
C3 Yb C12 C17 164.8(10)
C2 C3 C4 CT01 0.1(4)
C8 C3 C4 CT01 -172.8(7)
Yb C3 C4 CT01 67.1(2)
CT01 C3 C4 C5 0.3(4)
C2 C3 C4 C5 0.4(7)
C8 C3 C4 C5 -172.5(6)
Yb C3 C4 C5 67.4(5)
CT01 C3 C4 C9 169.5(8)
C2 C3 C4 C9 169.6(7)
C8 C3 C4 C9 -3.4(11)
Yb C3 C4 C9 -123.5(7)
CT01 C3 C4 Yb -67.1(2)
C2 C3 C4 Yb -67.0(4)
C8 C3 C4 Yb 120.1(6)
N2 Yb C4 CT01 -82.0(3)
CT02 Yb C4 CT01 155.0(2)
N1 Yb C4 CT01 2.3(4)
C13 Yb C4 CT01 -177.9(3)
C12 Yb C4 CT01 141.6(4)
C11 Yb C4 CT01 125.9(3)
C14 Yb C4 CT01 177.4(3)
C2 Yb C4 CT01 -20.7(2)
C15 Yb C4 CT01 147.4(3)
C1 Yb C4 CT01 19.8(2)
C3 Yb C4 CT01 -57.2(3)
N2 Yb C4 C3 -24.8(4)
CT02 Yb C4 C3 -147.9(3)
N1 Yb C4 C3 59.5(4)
CT01 Yb C4 C3 57.2(3)
C13 Yb C4 C3 -120.7(4)
C12 Yb C4 C3 -161.3(4)
C11 Yb C4 C3 -176.9(3)
C14 Yb C4 C3 -125.4(4)
C2 Yb C4 C3 36.5(3)
C15 Yb C4 C3 -155.4(4)
C1 Yb C4 C3 77.0(4)
N2 Yb C4 C5 -138.0(3)
CT02 Yb C4 C5 99.0(3)
N1 Yb C4 C5 -53.7(4)
CT01 Yb C4 C5 -56.0(4)
C13 Yb C4 C5 126.1(4)
C12 Yb C4 C5 85.6(5)
C11 Yb C4 C5 69.9(4)
C14 Yb C4 C5 121.4(4)
C2 Yb C4 C5 -76.7(4)
C15 Yb C4 C5 91.4(4)
C1 Yb C4 C5 -36.2(3)
C3 Yb C4 C5 -113.2(5)
N2 Yb C4 C9 98.8(6)
CT02 Yb C4 C9 -24.2(6)
N1 Yb C4 C9 -176.9(5)
CT01 Yb C4 C9 -179.2(8)
C13 Yb C4 C9 2.9(7)
C12 Yb C4 C9 -37.6(8)
C11 Yb C4 C9 -53.3(6)
C14 Yb C4 C9 -1.8(6)
C2 Yb C4 C9 160.1(7)
C15 Yb C4 C9 -31.8(6)
C1 Yb C4 C9 -159.4(7)
C3 Yb C4 C9 123.6(7)
C27 C26 C25 C24 1.4(10)
C33 C26 C25 C24 -178.6(6)
C27 C26 C25 C34 -177.9(5)
C33 C26 C25 C34 2.0(10)
C23 C24 C25 C26 176.3(6)
C32 C24 C25 C26 -4.4(9)
C23 C24 C25 C34 -4.3(9)
C32 C24 C25 C34 175.0(6)
C31 C32 N1 C21 176.8(5)
C24 C32 N1 C21 -3.7(8)
Yb C32 N1 C21 179.7(7)
C31 C32 N1 Yb -2.9(6)
C24 C32 N1 Yb 176.6(4)
N2 Yb N1 C21 -176.6(5)
CT02 Yb N1 C21 -74.8(5)
CT01 Yb N1 C21 80.9(5)
C13 Yb N1 C21 -100.1(5)
C12 Yb N1 C21 -75.3(5)
C11 Yb N1 C21 -49.9(5)
C14 Yb N1 C21 -94.2(5)
C2 Yb N1 C21 97.5(5)
C15 Yb N1 C21 -54.8(5)
C1 Yb N1 C21 66.1(5)
C3 Yb N1 C21 108.2(5)
N2 Yb N1 C32 3.0(4)
CT02 Yb N1 C32 104.9(3)
CT01 Yb N1 C32 -99.5(4)
C13 Yb N1 C32 79.6(4)
C12 Yb N1 C32 104.3(4)
C11 Yb N1 C32 129.7(4)
C14 Yb N1 C32 85.5(4)
C2 Yb N1 C32 -82.8(4)
C15 Yb N1 C32 124.8(4)
C1 Yb N1 C32 -114.3(4)
C3 Yb N1 C32 -72.1(4)
C32 C31 N2 C30 -176.9(5)
C27 C31 N2 C30 2.3(8)
Yb C31 N2 C30 -179.4(7)
C32 C31 N2 Yb 2.5(6)
C27 C31 N2 Yb -178.3(4)
CT02 Yb N2 C30 74.7(5)
N1 Yb N2 C30 176.5(5)
CT01 Yb N2 C30 -81.7(5)
C13 Yb N2 C30 75.2(6)
C12 Yb N2 C30 100.1(5)
C11 Yb N2 C30 93.8(5)
C14 Yb N2 C30 49.4(5)
C2 Yb N2 C30 -97.0(5)
C15 Yb N2 C30 54.9(5)
C1 Yb N2 C30 -109.9(5)
C3 Yb N2 C30 -66.1(5)
CT02 Yb N2 C31 -104.7(3)
N1 Yb N2 C31 -2.9(3)
CT01 Yb N2 C31 98.9(3)
C13 Yb N2 C31 -104.1(5)
C12 Yb N2 C31 -79.3(4)
C11 Yb N2 C31 -85.5(4)
C14 Yb N2 C31 -130.0(4)
C2 Yb N2 C31 83.6(4)
C15 Yb N2 C31 -124.5(4)
C1 Yb N2 C31 70.7(4)
C3 Yb N2 C31 114.5(4)
C32 N1 C21 C22 1.3(8)
Yb N1 C21 C22 -179.1(4)
C24 C23 C22 C21 -3.1(10)
N1 C21 C22 C23 2.1(10)
C25 C26 C27 C28 -178.0(7)
C33 C26 C27 C28 2.0(9)
C25 C26 C27 C31 2.9(9)
C33 C26 C27 C31 -177.0(6)
N2 C31 C27 C28 -2.7(8)
C32 C31 C27 C28 176.5(6)
Yb C31 C27 C28 -6.4(16)
N2 C31 C27 C26 176.4(5)
C32 C31 C27 C26 -4.4(8)
Yb C31 C27 C26 172.7(10)
C31 N2 C30 C29 -0.2(9)
Yb N2 C30 C29 -179.6(5)
C26 C27 C28 C29 -178.0(6)
C31 C27 C28 C29 1.0(10)
N2 C30 C29 C28 -1.5(10)
C27 C28 C29 C30 1.0(10)
C3 C2 C1 CT01 -0.2(4)
C7 C2 C1 CT01 175.7(7)
Yb C2 C1 CT01 -68.7(2)
CT01 C2 C1 C5 -0.4(4)
C3 C2 C1 C5 -0.6(7)
C7 C2 C1 C5 175.3(6)
Yb C2 C1 C5 -69.1(5)
CT01 C2 C1 C6 -173.3(8)
C3 C2 C1 C6 -173.5(6)
C7 C2 C1 C6 2.4(10)
Yb C2 C1 C6 117.9(7)
CT01 C2 C1 Yb 68.7(2)
C3 C2 C1 Yb 68.6(4)
C7 C2 C1 Yb -115.6(6)
N2 Yb C1 CT01 82.0(3)
CT02 Yb C1 CT01 -104.9(2)
N1 Yb C1 CT01 147.6(3)
C13 Yb C1 CT01 -119.9(14)
C12 Yb C1 CT01 -145.8(3)
C11 Yb C1 CT01 -119.2(3)
C14 Yb C1 CT01 -60.4(4)
C2 Yb C1 CT01 56.8(3)
C15 Yb C1 CT01 -84.1(3)
C3 Yb C1 CT01 19.7(2)
N2 Yb C1 C5 138.8(3)
CT02 Yb C1 C5 -48.1(4)
N1 Yb C1 C5 -155.6(3)
CT01 Yb C1 C5 56.8(3)
C13 Yb C1 C5 -63.1(14)
C12 Yb C1 C5 -89.0(4)
C11 Yb C1 C5 -62.4(3)
C14 Yb C1 C5 -3.5(5)
C2 Yb C1 C5 113.6(4)
C15 Yb C1 C5 -27.3(4)
C3 Yb C1 C5 76.5(3)
N2 Yb C1 C2 25.3(3)
CT02 Yb C1 C2 -161.7(2)
N1 Yb C1 C2 90.8(3)
CT01 Yb C1 C2 -56.8(3)
C13 Yb C1 C2 -176.6(14)
C12 Yb C1 C2 157.4(3)
C11 Yb C1 C2 -175.9(3)
C14 Yb C1 C2 -117.1(4)
C15 Yb C1 C2 -140.9(3)
C3 Yb C1 C2 -37.1(3)
N2 Yb C1 C6 -98.9(5)
CT02 Yb C1 C6 74.2(6)
N1 Yb C1 C6 -33.3(5)
CT01 Yb C1 C6 179.1(7)
C13 Yb C1 C6 59.2(16)
C12 Yb C1 C6 33.3(7)
C11 Yb C1 C6 59.9(6)
C14 Yb C1 C6 118.8(6)
C2 Yb C1 C6 -124.1(7)
C15 Yb C1 C6 95.0(6)
C3 Yb C1 C6 -161.2(6)
C2 C1 C5 CT01 0.4(4)
C6 C1 C5 CT01 173.5(7)
Yb C1 C5 CT01 -67.4(3)
CT01 C1 C5 C4 0.4(4)
C2 C1 C5 C4 0.8(7)
C6 C1 C5 C4 174.0(6)
Yb C1 C5 C4 -67.0(5)
CT01 C1 C5 C10 -170.7(8)
C2 C1 C5 C10 -170.3(6)
C6 C1 C5 C10 2.9(10)
Yb C1 C5 C10 121.9(6)
CT01 C1 C5 Yb 67.4(3)
C2 C1 C5 Yb 67.8(4)
C6 C1 C5 Yb -119.0(6)
C3 C4 C5 CT01 -0.3(4)
C9 C4 C5 CT01 -169.5(8)
Yb C4 C5 CT01 66.7(3)
CT01 C4 C5 C1 -0.5(4)
C3 C4 C5 C1 -0.8(7)
C9 C4 C5 C1 -170.0(6)
Yb C4 C5 C1 66.3(5)
CT01 C4 C5 C10 170.3(8)
C3 C4 C5 C10 170.0(7)
C9 C4 C5 C10 0.8(11)
Yb C4 C5 C10 -122.9(7)
CT01 C4 C5 Yb -66.7(3)
C3 C4 C5 Yb -67.1(4)
C9 C4 C5 Yb 123.7(7)
N2 Yb C5 CT01 1.6(5)
CT02 Yb C5 CT01 -153.7(2)
N1 Yb C5 CT01 84.4(3)
C13 Yb C5 CT01 -141.6(5)
C12 Yb C5 CT01 178.3(3)
C11 Yb C5 CT01 -175.4(3)
C14 Yb C5 CT01 -124.0(3)
C2 Yb C5 CT01 20.4(2)
C15 Yb C5 CT01 -145.5(3)
C1 Yb C5 CT01 58.2(3)
C3 Yb C5 CT01 -19.7(2)
N2 Yb C5 C1 -56.7(4)
CT02 Yb C5 C1 148.0(3)
N1 Yb C5 C1 26.1(3)
CT01 Yb C5 C1 -58.2(3)
C13 Yb C5 C1 160.1(5)
C12 Yb C5 C1 120.1(3)
C11 Yb C5 C1 126.3(3)
C14 Yb C5 C1 177.8(3)
C2 Yb C5 C1 -37.8(3)
C15 Yb C5 C1 156.2(3)
C3 Yb C5 C1 -77.9(3)
N2 Yb C5 C4 58.2(4)
CT02 Yb C5 C4 -97.1(3)
N1 Yb C5 C4 141.0(3)
CT01 Yb C5 C4 56.6(3)
C13 Yb C5 C4 -85.0(6)
C12 Yb C5 C4 -125.0(3)
C11 Yb C5 C4 -118.8(3)
C14 Yb C5 C4 -67.4(4)
C2 Yb C5 C4 77.0(3)
C15 Yb C5 C4 -88.9(4)
C1 Yb C5 C4 114.9(5)
C3 Yb C5 C4 37.0(3)
N2 Yb C5 C10 -177.1(6)
CT02 Yb C5 C10 27.6(7)
N1 Yb C5 C10 -94.3(6)
CT01 Yb C5 C10 -178.6(9)
C13 Yb C5 C10 39.7(9)
C12 Yb C5 C10 -0.3(8)
C11 Yb C5 C10 6.0(7)
C14 Yb C5 C10 57.4(7)
C2 Yb C5 C10 -158.2(7)
C15 Yb C5 C10 35.9(7)
C1 Yb C5 C10 -120.4(8)
C3 Yb C5 C10 161.7(7)
C11 C15 C14 CT02 -0.1(4)
C20 C15 C14 CT02 -170.0(7)
Yb C15 C14 CT02 67.7(2)
CT02 C15 C14 C13 -0.2(5)
C11 C15 C14 C13 -0.4(8)
C20 C15 C14 C13 -170.2(7)
Yb C15 C14 C13 67.4(5)
CT02 C15 C14 C19 174.6(8)
C11 C15 C14 C19 174.4(7)
C20 C15 C14 C19 4.6(11)
Yb C15 C14 C19 -117.8(7)
CT02 C15 C14 Yb -67.7(2)
C11 C15 C14 Yb -67.8(4)
C20 C15 C14 Yb 122.4(6)
N2 Yb C14 CT02 114.8(6)
N1 Yb C14 CT02 44.8(7)
CT01 Yb C14 CT02 -129.2(5)
C13 Yb C14 CT02 56.5(5)
C12 Yb C14 CT02 20.4(4)
C11 Yb C14 CT02 -18.7(4)
C2 Yb C14 CT02 -156.7(3)
C15 Yb C14 CT02 -56.7(4)
C1 Yb C14 CT02 -99.6(6)
C3 Yb C14 CT02 -158.0(5)
N2 Yb C14 C13 58.3(6)
CT02 Yb C14 C13 -56.5(5)
N1 Yb C14 C13 -11.7(7)
CT01 Yb C14 C13 174.3(5)
C12 Yb C14 C13 -36.0(5)
C11 Yb C14 C13 -75.2(5)
C2 Yb C14 C13 146.8(5)
C15 Yb C14 C13 -113.2(6)
C1 Yb C14 C13 -156.1(6)
C3 Yb C14 C13 145.5(5)
N2 Yb C14 C15 171.5(5)
CT02 Yb C14 C15 56.7(4)
N1 Yb C14 C15 101.5(6)
CT01 Yb C14 C15 -72.5(4)
C13 Yb C14 C15 113.2(6)
C12 Yb C14 C15 77.2(4)
C11 Yb C14 C15 38.0(4)
C2 Yb C14 C15 -100.0(4)
C1 Yb C14 C15 -42.9(6)
C3 Yb C14 C15 -101.3(4)
N2 Yb C14 C19 -70.8(12)
CT02 Yb C14 C19 174.4(16)
N1 Yb C14 C19 -140.8(11)
CT01 Yb C14 C19 45.1(12)
C13 Yb C14 C19 -129.2(15)
C12 Yb C14 C19 -165.2(13)
C11 Yb C14 C19 155.7(13)
C2 Yb C14 C19 17.6(14)
C15 Yb C14 C19 117.7(14)
C1 Yb C14 C19 74.8(12)
C3 Yb C14 C19 16.4(12)
C11 C12 C13 CT02 -0.2(5)
C17 C12 C13 CT02 172.3(8)
Yb C12 C13 CT02 -68.4(3)
CT02 C12 C13 C14 -0.3(5)
C11 C12 C13 C14 -0.4(9)
C17 C12 C13 C14 172.1(7)
Yb C12 C13 C14 -68.7(6)
CT02 C12 C13 C18 -173.3(10)
C11 C12 C13 C18 -173.4(7)
C17 C12 C13 C18 -0.9(13)
Yb C12 C13 C18 118.3(8)
CT02 C12 C13 Yb 68.4(3)
C11 C12 C13 Yb 68.2(5)
C17 C12 C13 Yb -119.3(7)
C15 C14 C13 CT02 0.2(5)
C19 C14 C13 CT02 -173.8(9)
Yb C14 C13 CT02 68.2(3)
CT02 C14 C13 C12 0.2(5)
C15 C14 C13 C12 0.5(9)
C19 C14 C13 C12 -173.6(8)
Yb C14 C13 C12 68.5(6)
CT02 C14 C13 C18 173.0(10)
C15 C14 C13 C18 173.2(8)
C19 C14 C13 C18 -0.8(15)
Yb C14 C13 C18 -118.8(9)
CT02 C14 C13 Yb -68.2(3)
C15 C14 C13 Yb -68.0(5)
C19 C14 C13 Yb 117.9(8)
N2 Yb C13 CT02 -178.8(7)
N1 Yb C13 CT02 112.5(6)
CT01 Yb C13 CT02 -69.7(10)
C12 Yb C13 CT02 57.4(5)
C11 Yb C13 CT02 20.8(4)
C14 Yb C13 CT02 -58.1(5)
C2 Yb C13 CT02 -152.6(5)
C15 Yb C13 CT02 -19.9(4)
C1 Yb C13 CT02 22(2)
C3 Yb C13 CT02 -108.5(6)
N2 Yb C13 C12 123.9(6)
CT02 Yb C13 C12 -57.4(5)
N1 Yb C13 C12 55.2(6)
CT01 Yb C13 C12 -127.1(7)
C11 Yb C13 C12 -36.5(4)
C14 Yb C13 C12 -115.5(7)
C2 Yb C13 C12 150.1(7)
C15 Yb C13 C12 -77.3(5)
C1 Yb C13 C12 -35.7(18)
C3 Yb C13 C12 -165.9(4)
N2 Yb C13 C14 -120.7(6)
CT02 Yb C13 C14 58.1(5)
N1 Yb C13 C14 170.6(6)
CT01 Yb C13 C14 -11.6(10)
C12 Yb C13 C14 115.5(7)
C11 Yb C13 C14 78.9(5)
C2 Yb C13 C14 -94.5(9)
C15 Yb C13 C14 38.2(4)
C1 Yb C13 C14 79.8(18)
C3 Yb C13 C14 -50.4(6)
N2 Yb C13 C18 3.4(12)
CT02 Yb C13 C18 -177.8(18)
N1 Yb C13 C18 -65.3(13)
CT01 Yb C13 C18 112.4(12)
C12 Yb C13 C18 -120.5(16)
C11 Yb C13 C18 -157.0(15)
C14 Yb C13 C18 124.1(16)
C2 Yb C13 C18 30(2)
C15 Yb C13 C18 162.3(15)
C1 Yb C13 C18 -156.2(11)
C3 Yb C13 C18 73.7(14)
C55 N3 Yb2 N4 -176.1(5)
C66 N3 Yb2 N4 6.8(3)
C55 N3 Yb2 CT03 83.7(4)
C66 N3 Yb2 CT03 -93.4(3)
C55 N3 Yb2 CT04 -72.7(4)
C66 N3 Yb2 CT04 110.2(3)
C55 N3 Yb2 C48 -82.7(4)
C66 N3 Yb2 C48 100.2(3)
C55 N3 Yb2 C37 56.0(4)
C66 N3 Yb2 C37 -121.1(3)
C55 N3 Yb2 C47 -52.1(4)
C66 N3 Yb2 C47 130.8(3)
C55 N3 Yb2 C39 106.8(4)
C66 N3 Yb2 C39 -70.3(4)
C55 N3 Yb2 C36 79.1(4)
C66 N3 Yb2 C36 -98.1(3)
C55 N3 Yb2 C49 -100.8(4)
C66 N3 Yb2 C49 82.0(3)
C55 N3 Yb2 C38 69.0(5)
C66 N3 Yb2 C38 -108.1(3)
C55 N3 Yb2 C35 107.5(4)
C66 N3 Yb2 C35 -69.7(3)
CT04 C49 Yb2 N4 161.5(3)
C45 C49 Yb2 N4 -140.8(3)
C48 C49 Yb2 N4 103.2(3)
C54 C49 Yb2 N4 -17.9(5)
CT04 C49 Yb2 CT03 -93.4(3)
C45 C49 Yb2 CT03 -35.6(4)
C48 C49 Yb2 CT03 -151.7(2)
C54 C49 Yb2 CT03 87.2(5)
CT04 C49 Yb2 N3 94.6(3)
C45 C49 Yb2 N3 152.4(3)
C48 C49 Yb2 N3 36.3(3)
C54 C49 Yb2 N3 -84.8(5)
C45 C49 Yb2 CT04 57.8(3)
C48 C49 Yb2 CT04 -58.3(3)
C54 C49 Yb2 CT04 -179.4(8)
CT04 C49 Yb2 C48 58.3(3)
C45 C49 Yb2 C48 116.1(4)
C54 C49 Yb2 C48 -121.1(7)
CT04 C49 Yb2 C37 -44.2(5)
C45 C49 Yb2 C37 13.6(5)
C48 C49 Yb2 C37 -102.5(4)
C54 C49 Yb2 C37 136.4(5)
CT04 C49 Yb2 C47 20.0(2)
C45 C49 Yb2 C47 77.8(3)
C48 C49 Yb2 C47 -38.3(3)
C54 C49 Yb2 C47 -159.4(6)
CT04 C49 Yb2 C39 -112.8(3)
C45 C49 Yb2 C39 -55.1(3)
C48 C49 Yb2 C39 -171.1(3)
C54 C49 Yb2 C39 67.8(6)
CT04 C49 Yb2 C36 -84.2(15)
C45 C49 Yb2 C36 -26.5(15)
C48 C49 Yb2 C36 -142.5(13)
C54 C49 Yb2 C36 96.4(15)
CT04 C49 Yb2 C38 -76.3(3)
C45 C49 Yb2 C38 -18.5(4)
C48 C49 Yb2 C38 -134.6(3)
C54 C49 Yb2 C38 104.4(5)
CT04 C49 Yb2 C35 -143.2(2)
C45 C49 Yb2 C35 -85.4(4)
C48 C49 Yb2 C35 158.5(3)
C54 C49 Yb2 C35 37.4(7)
CT03 Yb2 N4 C65 94.1(4)
N3 Yb2 N4 C65 -8.0(3)
CT04 Yb2 N4 C65 -110.6(3)
C48 Yb2 N4 C65 -88.9(4)
C37 Yb2 N4 C65 79.8(4)
C47 Yb2 N4 C65 -84.5(4)
C39 Yb2 N4 C65 117.6(4)
C36 Yb2 N4 C65 66.3(4)
C49 Yb2 N4 C65 -119.3(4)
C38 Yb2 N4 C65 117.8(4)
C35 Yb2 N4 C65 88.8(4)
CT03 Yb2 N4 C64 -79.1(4)
N3 Yb2 N4 C64 178.8(5)
CT04 Yb2 N4 C64 76.2(4)
C48 Yb2 N4 C64 97.9(4)
C37 Yb2 N4 C64 -93.4(4)
C47 Yb2 N4 C64 102.3(4)
C39 Yb2 N4 C64 -55.6(4)
C36 Yb2 N4 C64 -107.0(4)
C49 Yb2 N4 C64 67.5(4)
C38 Yb2 N4 C64 -55.4(5)
C35 Yb2 N4 C64 -84.5(4)
C64 N4 C65 C66 -177.9(5)
Yb2 N4 C65 C66 8.5(6)
C64 N4 C65 C61 0.0(8)
Yb2 N4 C65 C61 -173.7(4)
C64 N4 C65 Yb2 173.7(7)
N3 C66 C65 N4 -2.2(7)
C58 C66 C65 N4 -179.7(5)
Yb2 C66 C65 N4 -5.6(4)
N3 C66 C65 C61 179.9(4)
C58 C66 C65 C61 2.4(7)
Yb2 C66 C65 C61 176.4(5)
N3 C66 C65 Yb2 3.4(4)
C58 C66 C65 Yb2 -174.1(5)
CT03 Yb2 C65 N4 -91.8(4)
N3 Yb2 C65 N4 170.0(4)
CT04 Yb2 C65 N4 77.8(4)
C48 Yb2 C65 N4 91.2(4)
C37 Yb2 C65 N4 -115.5(4)
C47 Yb2 C65 N4 107.9(4)
C39 Yb2 C65 N4 -64.3(4)
C36 Yb2 C65 N4 -115.6(4)
C49 Yb2 C65 N4 60.1(4)
C38 Yb2 C65 N4 -77.1(4)
C35 Yb2 C65 N4 -86.5(4)
N4 Yb2 C65 C66 -172.4(5)
CT03 Yb2 C65 C66 95.7(3)
N3 Yb2 C65 C66 -2.4(3)
CT04 Yb2 C65 C66 -94.6(3)
C48 Yb2 C65 C66 -81.2(3)
C37 Yb2 C65 C66 72.0(3)
C47 Yb2 C65 C66 -64.5(3)
C39 Yb2 C65 C66 123.3(3)
C36 Yb2 C65 C66 72.0(3)
C49 Yb2 C65 C66 -112.3(3)
C38 Yb2 C65 C66 110.5(3)
C35 Yb2 C65 C66 101.1(3)
N4 Yb2 C65 C61 18.3(10)
CT03 Yb2 C65 C61 -73.5(11)
N3 Yb2 C65 C61 -171.7(12)
CT04 Yb2 C65 C61 96.1(11)
C48 Yb2 C65 C61 109.5(11)
C37 Yb2 C65 C61 -97.2(11)
C47 Yb2 C65 C61 126.2(11)
C39 Yb2 C65 C61 -46.0(11)
C36 Yb2 C65 C61 -97.3(11)
C49 Yb2 C65 C61 78.4(11)
C38 Yb2 C65 C61 -58.8(12)
C35 Yb2 C65 C61 -68.2(11)
C48 C49 C45 CT04 -0.6(3)
C54 C49 C45 CT04 171.7(5)
Yb2 C49 C45 CT04 -67.00(16)
CT04 C49 C45 C46 -0.7(3)
C48 C49 C45 C46 -1.2(6)
C54 C49 C45 C46 171.0(4)
Yb2 C49 C45 C46 -67.7(3)
CT04 C49 C45 C50 -173.5(6)
C48 C49 C45 C50 -174.1(5)
C54 C49 C45 C50 -1.8(8)
Yb2 C49 C45 C50 119.5(5)
CT04 C49 C45 Yb2 67.00(16)
C48 C49 C45 Yb2 66.4(3)
C54 C49 C45 Yb2 -121.3(5)
N4 Yb2 C45 CT04 97.5(2)
CT03 Yb2 C45 CT04 -144.90(19)
N3 Yb2 C45 CT04 19.0(3)
C48 Yb2 C45 CT04 20.3(2)
C37 Yb2 C45 CT04 -114.7(3)
C47 Yb2 C45 CT04 -20.1(2)
C39 Yb2 C45 CT04 -168.2(2)
C36 Yb2 C45 CT04 -127.8(3)
C49 Yb2 C45 CT04 56.7(3)
C38 Yb2 C45 CT04 -139.0(2)
C35 Yb2 C45 CT04 -173.62(18)
N4 Yb2 C45 C49 40.8(3)
CT03 Yb2 C45 C49 158.4(3)
N3 Yb2 C45 C49 -37.6(4)
CT04 Yb2 C45 C49 -56.7(3)
C48 Yb2 C45 C49 -36.3(3)
C37 Yb2 C45 C49 -171.3(3)
C47 Yb2 C45 C49 -76.8(4)
C39 Yb2 C45 C49 135.1(3)
C36 Yb2 C45 C49 175.5(3)
C38 Yb2 C45 C49 164.4(3)
C35 Yb2 C45 C49 129.7(3)
N4 Yb2 C45 C46 153.9(4)
CT03 Yb2 C45 C46 -88.5(4)
N3 Yb2 C45 C46 75.4(4)
CT04 Yb2 C45 C46 56.4(3)
C48 Yb2 C45 C46 76.7(4)
C37 Yb2 C45 C46 -58.3(4)
C47 Yb2 C45 C46 36.3(3)
C39 Yb2 C45 C46 -111.9(4)
C36 Yb2 C45 C46 -71.5(5)
C49 Yb2 C45 C46 113.0(5)
C38 Yb2 C45 C46 -82.6(4)
C35 Yb2 C45 C46 -117.2(4)
N4 Yb2 C45 C50 -81.8(5)
CT03 Yb2 C45 C50 35.8(5)
N3 Yb2 C45 C50 -160.3(4)
CT04 Yb2 C45 C50 -179.3(6)
C48 Yb2 C45 C50 -159.0(5)
C37 Yb2 C45 C50 66.0(5)
C47 Yb2 C45 C50 160.6(5)
C39 Yb2 C45 C50 12.5(5)
C36 Yb2 C45 C50 52.8(5)
C49 Yb2 C45 C50 -122.7(6)
C38 Yb2 C45 C50 41.7(4)
C35 Yb2 C45 C50 7.1(5)
C45 C49 C48 CT04 0.6(3)
C54 C49 C48 CT04 -171.8(5)
Yb2 C49 C48 CT04 68.03(19)
CT04 C49 C48 C47 0.2(3)
C45 C49 C48 C47 0.8(6)
C54 C49 C48 C47 -171.6(4)
Yb2 C49 C48 C47 68.2(3)
CT04 C49 C48 C53 176.6(6)
C45 C49 C48 C53 177.2(5)
C54 C49 C48 C53 4.9(8)
Yb2 C49 C48 C53 -115.3(5)
CT04 C49 C48 Yb2 -68.03(19)
C45 C49 C48 Yb2 -67.5(4)
C54 C49 C48 Yb2 120.2(4)
N4 Yb2 C48 CT04 -130.7(2)
CT03 Yb2 C48 CT04 38.2(6)
N3 Yb2 C48 CT04 159.1(2)
C37 Yb2 C48 CT04 62.8(4)
C47 Yb2 C48 CT04 56.4(3)
C39 Yb2 C48 CT04 -38.9(4)
C36 Yb2 C48 CT04 116.1(4)
C49 Yb2 C48 CT04 -55.8(3)
C38 Yb2 C48 CT04 13.0(4)
C35 Yb2 C48 CT04 -141.9(7)
N4 Yb2 C48 C49 -74.9(3)
CT03 Yb2 C48 C49 94.0(5)
N3 Yb2 C48 C49 -145.1(3)
CT04 Yb2 C48 C49 55.8(3)
C37 Yb2 C48 C49 118.6(3)
C47 Yb2 C48 C49 112.2(5)
C39 Yb2 C48 C49 16.9(5)
C36 Yb2 C48 C49 171.9(3)
C38 Yb2 C48 C49 68.8(4)
C35 Yb2 C48 C49 -86.1(8)
N4 Yb2 C48 C47 172.9(3)
CT03 Yb2 C48 C47 -18.2(7)
N3 Yb2 C48 C47 102.6(3)
CT04 Yb2 C48 C47 -56.4(3)
C37 Yb2 C48 C47 6.4(4)
C39 Yb2 C48 C47 -95.4(4)
C36 Yb2 C48 C47 59.7(5)
C49 Yb2 C48 C47 -112.2(5)
C38 Yb2 C48 C47 -43.4(4)
C35 Yb2 C48 C47 161.6(7)
N4 Yb2 C48 C53 47.1(4)
CT03 Yb2 C48 C53 -144.0(4)
N3 Yb2 C48 C53 -23.2(4)
CT04 Yb2 C48 C53 177.8(6)
C37 Yb2 C48 C53 -119.5(4)
C47 Yb2 C48 C53 -125.8(6)
C39 Yb2 C48 C53 138.8(4)
C36 Yb2 C48 C53 -66.2(5)
C49 Yb2 C48 C53 122.0(5)
C38 Yb2 C48 C53 -169.2(3)
C35 Yb2 C48 C53 35.8(10)
N4 Yb2 C37 CT03 31.1(3)
N3 Yb2 C37 CT03 104.5(2)
CT04 Yb2 C37 CT03 -137.14(17)
C48 Yb2 C37 CT03 -166.3(2)
C47 Yb2 C37 CT03 -162.9(2)
C39 Yb2 C37 CT03 -20.2(2)
C36 Yb2 C37 CT03 57.3(3)
C49 Yb2 C37 CT03 -115.3(3)
C38 Yb2 C37 CT03 -56.4(3)
C35 Yb2 C37 CT03 20.0(2)
N4 Yb2 C37 C36 -26.2(4)
CT03 Yb2 C37 C36 -57.3(3)
N3 Yb2 C37 C36 47.2(3)
CT04 Yb2 C37 C36 165.5(3)
C48 Yb2 C37 C36 136.4(3)
C47 Yb2 C37 C36 139.8(3)
C39 Yb2 C37 C36 -77.5(3)
C49 Yb2 C37 C36 -172.6(3)
C38 Yb2 C37 C36 -113.7(4)
C35 Yb2 C37 C36 -37.4(3)
N4 Yb2 C37 C38 87.6(3)
CT03 Yb2 C37 C38 56.4(3)
N3 Yb2 C37 C38 160.9(3)
CT04 Yb2 C37 C38 -80.7(3)
C48 Yb2 C37 C38 -109.9(3)
C47 Yb2 C37 C38 -106.4(3)
C39 Yb2 C37 C38 36.3(3)
C36 Yb2 C37 C38 113.7(4)
C49 Yb2 C37 C38 -58.9(4)
C35 Yb2 C37 C38 76.4(3)
N4 Yb2 C37 C42 -148.9(4)
CT03 Yb2 C37 C42 -180.0(6)
N3 Yb2 C37 C42 -75.5(4)
CT04 Yb2 C37 C42 42.9(5)
C48 Yb2 C37 C42 13.7(6)
C47 Yb2 C37 C42 17.2(5)
C39 Yb2 C37 C42 159.8(5)
C36 Yb2 C37 C42 -122.7(6)
C49 Yb2 C37 C42 64.7(6)
C38 Yb2 C37 C42 123.6(5)
C35 Yb2 C37 C42 -160.0(5)
N4 C65 C61 C62 0.4(8)
C66 C65 C61 C62 178.3(5)
Yb2 C65 C61 C62 -13.7(14)
N4 C65 C61 C60 178.5(5)
C66 C65 C61 C60 -3.7(7)
Yb2 C65 C61 C60 164.4(9)
C59 C60 C61 C62 -179.4(6)
C67 C60 C61 C62 0.6(8)
C59 C60 C61 C65 2.7(8)
C67 C60 C61 C65 -177.3(5)
C49 C45 C46 CT04 0.7(3)
C50 C45 C46 CT04 173.4(6)
Yb2 C45 C46 CT04 -66.54(17)
CT04 C45 C46 C47 0.6(3)
C49 C45 C46 C47 1.2(5)
C50 C45 C46 C47 174.0(5)
Yb2 C45 C46 C47 -66.0(3)
CT04 C45 C46 C51 -169.0(6)
C49 C45 C46 C51 -168.4(5)
C50 C45 C46 C51 4.4(8)
Yb2 C45 C46 C51 124.4(5)
CT04 C45 C46 Yb2 66.54(17)
C49 C45 C46 Yb2 67.2(3)
C50 C45 C46 Yb2 -120.0(5)
N4 Yb2 C46 CT04 22.1(4)
CT03 Yb2 C46 CT04 164.7(2)
N3 Yb2 C46 CT04 -68.6(3)
C48 Yb2 C46 CT04 -20.5(2)
C37 Yb2 C46 CT04 -173.9(3)
C47 Yb2 C46 CT04 -57.8(3)
C39 Yb2 C46 CT04 135.2(3)
C36 Yb2 C46 CT04 -166.7(2)
C49 Yb2 C46 CT04 20.0(2)
C38 Yb2 C46 CT04 155.1(3)
C35 Yb2 C46 CT04 153.8(2)
N4 Yb2 C46 C47 79.9(3)
CT03 Yb2 C46 C47 -137.5(3)
N3 Yb2 C46 C47 -10.7(3)
CT04 Yb2 C46 C47 57.8(3)
C48 Yb2 C46 C47 37.4(3)
C37 Yb2 C46 C47 -116.1(3)
C39 Yb2 C46 C47 -167.0(3)
C36 Yb2 C46 C47 -108.9(3)
C49 Yb2 C46 C47 77.9(3)
C38 Yb2 C46 C47 -147.1(3)
C35 Yb2 C46 C47 -148.3(3)
N4 Yb2 C46 C45 -35.5(5)
CT03 Yb2 C46 C45 107.2(3)
N3 Yb2 C46 C45 -126.1(4)
CT04 Yb2 C46 C45 -57.6(3)
C48 Yb2 C46 C45 -78.0(4)
C37 Yb2 C46 C45 128.5(4)
C47 Yb2 C46 C45 -115.4(5)
C39 Yb2 C46 C45 77.6(4)
C36 Yb2 C46 C45 135.8(4)
C49 Yb2 C46 C45 -37.5(4)
C38 Yb2 C46 C45 97.5(4)
C35 Yb2 C46 C45 96.3(4)
N4 Yb2 C46 C51 -159.1(4)
CT03 Yb2 C46 C51 -16.4(5)
N3 Yb2 C46 C51 110.3(5)
CT04 Yb2 C46 C51 178.8(7)
C48 Yb2 C46 C51 158.4(6)
C37 Yb2 C46 C51 4.9(5)
C47 Yb2 C46 C51 121.0(6)
C39 Yb2 C46 C51 -46.0(5)
C36 Yb2 C46 C51 12.2(6)
C49 Yb2 C46 C51 -161.1(6)
C38 Yb2 C46 C51 -26.1(5)
C35 Yb2 C46 C51 -27.3(6)
C36 C37 C38 CT03 0.3(4)
C42 C37 C38 CT03 174.5(6)
Yb2 C37 C38 CT03 -67.7(2)
CT03 C37 C38 C39 0.7(4)
C36 C37 C38 C39 1.0(6)
C42 C37 C38 C39 175.2(5)
Yb2 C37 C38 C39 -67.0(4)
CT03 C37 C38 C43 -168.1(6)
C36 C37 C38 C43 -167.8(5)
C42 C37 C38 C43 6.4(9)
Yb2 C37 C38 C43 124.2(5)
CT03 C37 C38 Yb2 67.7(2)
C36 C37 C38 Yb2 67.9(4)
C42 C37 C38 Yb2 -117.8(5)
N4 Yb2 C38 CT03 -57.9(3)
N3 Yb2 C38 CT03 32.1(3)
CT04 Yb2 C38 CT03 172.40(17)
C48 Yb2 C38 CT03 165.91(19)
C37 Yb2 C38 CT03 57.0(3)
C47 Yb2 C38 CT03 142.8(2)
C39 Yb2 C38 CT03 -57.6(3)
C36 Yb2 C38 CT03 19.7(2)
C49 Yb2 C38 CT03 -159.29(19)
C35 Yb2 C38 CT03 -20.49(19)
N4 Yb2 C38 C39 -0.3(3)
CT03 Yb2 C38 C39 57.6(3)
N3 Yb2 C38 C39 89.7(3)
CT04 Yb2 C38 C39 -130.0(2)
C48 Yb2 C38 C39 -136.5(3)
C37 Yb2 C38 C39 114.6(4)
C47 Yb2 C38 C39 -159.6(3)
C36 Yb2 C38 C39 77.2(3)
C49 Yb2 C38 C39 -101.7(3)
C35 Yb2 C38 C39 37.1(3)
N4 Yb2 C38 C37 -114.9(3)
CT03 Yb2 C38 C37 -57.0(3)
N3 Yb2 C38 C37 -24.9(3)
CT04 Yb2 C38 C37 115.4(2)
C48 Yb2 C38 C37 108.9(3)
C47 Yb2 C38 C37 85.8(3)
C39 Yb2 C38 C37 -114.6(4)
C36 Yb2 C38 C37 -37.3(3)
C49 Yb2 C38 C37 143.7(2)
C35 Yb2 C38 C37 -77.5(3)
N4 Yb2 C38 C43 123.3(4)
CT03 Yb2 C38 C43 -178.8(6)
N3 Yb2 C38 C43 -146.7(4)
CT04 Yb2 C38 C43 -6.4(5)
C48 Yb2 C38 C43 -12.9(6)
C37 Yb2 C38 C43 -121.8(6)
C47 Yb2 C38 C43 -36.0(5)
C39 Yb2 C38 C43 123.6(6)
C36 Yb2 C38 C43 -159.2(5)
C49 Yb2 C38 C43 21.9(5)
C35 Yb2 C38 C43 160.7(5)
C65 C61 C62 C63 -1.9(8)
C60 C61 C62 C63 -179.9(6)
N4 Yb2 C35 CT03 168.6(3)
N3 Yb2 C35 CT03 -121.9(2)
CT04 Yb2 C35 CT03 58.6(4)
C48 Yb2 C35 CT03 -180(13)
C37 Yb2 C35 CT03 -20.3(2)
C47 Yb2 C35 CT03 -27.9(6)
C39 Yb2 C35 CT03 57.1(3)
C36 Yb2 C35 CT03 -57.9(3)
C49 Yb2 C35 CT03 112.1(3)
C38 Yb2 C35 CT03 20.7(2)
N4 Yb2 C35 C39 111.5(3)
CT03 Yb2 C35 C39 -57.1(3)
N3 Yb2 C35 C39 -179.0(3)
CT04 Yb2 C35 C39 1.5(5)
C48 Yb2 C35 C39 123.0(8)
C37 Yb2 C35 C39 -77.4(3)
C47 Yb2 C35 C39 -85.0(5)
C36 Yb2 C35 C39 -115.0(4)
C49 Yb2 C35 C39 55.0(4)
C38 Yb2 C35 C39 -36.4(3)
N4 Yb2 C35 C36 -133.5(3)
CT03 Yb2 C35 C36 57.9(3)
N3 Yb2 C35 C36 -63.9(3)
CT04 Yb2 C35 C36 116.5(3)
C48 Yb2 C35 C36 -122.0(7)
C37 Yb2 C35 C36 37.7(3)
C47 Yb2 C35 C36 30.0(6)
C39 Yb2 C35 C36 115.0(4)
C49 Yb2 C35 C36 170.1(3)
C38 Yb2 C35 C36 78.6(3)
N4 Yb2 C35 C40 -11.8(4)
CT03 Yb2 C35 C40 179.6(6)
N3 Yb2 C35 C40 57.7(4)
CT04 Yb2 C35 C40 -121.8(4)
C48 Yb2 C35 C40 -0.3(10)
C37 Yb2 C35 C40 159.3(5)
C47 Yb2 C35 C40 151.7(5)
C39 Yb2 C35 C40 -123.3(5)
C36 Yb2 C35 C40 121.7(6)
C49 Yb2 C35 C40 -68.3(5)
C38 Yb2 C35 C40 -159.7(5)
C37 C38 C39 CT03 -0.7(4)
C43 C38 C39 CT03 168.0(6)
Yb2 C38 C39 CT03 -67.2(2)
CT03 C38 C39 C35 -0.9(4)
C37 C38 C39 C35 -1.6(6)
C43 C38 C39 C35 167.1(5)
Yb2 C38 C39 C35 -68.0(4)
CT03 C38 C39 C44 -173.7(7)
C37 C38 C39 C44 -174.4(6)
C43 C38 C39 C44 -5.7(9)
Yb2 C38 C39 C44 119.2(6)
CT03 C38 C39 Yb2 67.2(2)
C37 C38 C39 Yb2 66.4(4)
C43 C38 C39 Yb2 -124.9(5)
C36 C35 C39 CT03 0.7(4)
C40 C35 C39 CT03 -173.1(6)
Yb2 C35 C39 CT03 67.1(2)
CT03 C35 C39 C38 0.9(4)
C36 C35 C39 C38 1.6(7)
C40 C35 C39 C38 -172.2(5)
Yb2 C35 C39 C38 68.0(4)
CT03 C35 C39 C44 173.7(7)
C36 C35 C39 C44 174.5(6)
C40 C35 C39 C44 0.7(9)
Yb2 C35 C39 C44 -119.2(6)
CT03 C35 C39 Yb2 -67.1(2)
C36 C35 C39 Yb2 -66.3(4)
C40 C35 C39 Yb2 119.9(5)
N4 Yb2 C39 CT03 -122.3(2)
N3 Yb2 C39 CT03 -55.5(3)
CT04 Yb2 C39 CT03 123.86(17)
C48 Yb2 C39 CT03 146.0(3)
C37 Yb2 C39 CT03 20.38(19)
C47 Yb2 C39 CT03 88.9(3)
C36 Yb2 C39 CT03 -20.06(18)
C49 Yb2 C39 CT03 156.29(19)
C38 Yb2 C39 CT03 58.0(3)
C35 Yb2 C39 CT03 -56.8(3)
N4 Yb2 C39 C38 179.7(3)
CT03 Yb2 C39 C38 -58.0(3)
N3 Yb2 C39 C38 -113.5(3)
CT04 Yb2 C39 C38 65.9(3)
C48 Yb2 C39 C38 88.0(4)
C37 Yb2 C39 C38 -37.6(3)
C47 Yb2 C39 C38 31.0(4)
C36 Yb2 C39 C38 -78.0(3)
C49 Yb2 C39 C38 98.3(3)
C35 Yb2 C39 C38 -114.7(4)
N4 Yb2 C39 C35 -65.5(3)
CT03 Yb2 C39 C35 56.8(3)
N3 Yb2 C39 C35 1.2(3)
CT04 Yb2 C39 C35 -179.4(2)
C48 Yb2 C39 C35 -157.3(3)
C37 Yb2 C39 C35 77.2(3)
C47 Yb2 C39 C35 145.7(3)
C36 Yb2 C39 C35 36.7(3)
C49 Yb2 C39 C35 -146.9(3)
C38 Yb2 C39 C35 114.7(4)
N4 Yb2 C39 C44 56.8(4)
CT03 Yb2 C39 C44 179.1(5)
N3 Yb2 C39 C44 123.5(4)
CT04 Yb2 C39 C44 -57.1(4)
C48 Yb2 C39 C44 -35.0(6)
C37 Yb2 C39 C44 -160.5(5)
C47 Yb2 C39 C44 -92.0(4)
C36 Yb2 C39 C44 159.0(5)
C49 Yb2 C39 C44 -24.6(4)
C38 Yb2 C39 C44 -123.0(5)
C35 Yb2 C39 C44 122.3(5)
C61 C62 C63 C64 3.0(9)
C45 C46 C47 CT04 -0.6(3)
C51 C46 C47 CT04 169.2(5)
Yb2 C46 C47 CT04 -67.34(16)
CT04 C46 C47 C48 -0.2(3)
C45 C46 C47 C48 -0.8(6)
C51 C46 C47 C48 169.0(4)
Yb2 C46 C47 C48 -67.6(3)
CT04 C46 C47 C52 -174.7(6)
C45 C46 C47 C52 -175.3(5)
C51 C46 C47 C52 -5.5(8)
Yb2 C46 C47 C52 118.0(5)
CT04 C46 C47 Yb2 67.34(16)
C45 C46 C47 Yb2 66.8(3)
C51 C46 C47 Yb2 -123.4(5)
C49 C48 C47 CT04 -0.2(3)
C53 C48 C47 CT04 -176.5(6)
Yb2 C48 C47 CT04 68.4(2)
CT04 C48 C47 C46 0.2(3)
C49 C48 C47 C46 0.0(5)
C53 C48 C47 C46 -176.2(5)
Yb2 C48 C47 C46 68.6(4)
CT04 C48 C47 C52 174.5(6)
C49 C48 C47 C52 174.3(5)
C53 C48 C47 C52 -1.9(8)
Yb2 C48 C47 C52 -117.1(5)
CT04 C48 C47 Yb2 -68.4(2)
C49 C48 C47 Yb2 -68.6(3)
C53 C48 C47 Yb2 115.1(5)
N4 Yb2 C47 CT04 -66.2(3)
CT03 Yb2 C47 CT04 115.7(2)
N3 Yb2 C47 CT04 -132.7(3)
C48 Yb2 C47 CT04 -57.8(3)
C37 Yb2 C47 CT04 126.6(3)
C39 Yb2 C47 CT04 76.3(3)
C36 Yb2 C47 CT04 152.7(2)
C49 Yb2 C47 CT04 -19.7(2)
C38 Yb2 C47 CT04 93.0(3)
C35 Yb2 C47 CT04 132.8(4)
N4 Yb2 C47 C46 -122.8(3)
CT03 Yb2 C47 C46 59.0(3)
N3 Yb2 C47 C46 170.7(3)
CT04 Yb2 C47 C46 -56.6(3)
C48 Yb2 C47 C46 -114.4(4)
C37 Yb2 C47 C46 69.9(3)
C39 Yb2 C47 C46 19.7(4)
C36 Yb2 C47 C46 96.0(3)
C49 Yb2 C47 C46 -76.4(3)
C38 Yb2 C47 C46 36.4(3)
C35 Yb2 C47 C46 76.2(5)
N4 Yb2 C47 C48 -8.4(4)
CT03 Yb2 C47 C48 173.5(2)
N3 Yb2 C47 C48 -74.9(3)
CT04 Yb2 C47 C48 57.8(3)
C37 Yb2 C47 C48 -175.6(3)
C39 Yb2 C47 C48 134.1(3)
C36 Yb2 C47 C48 -149.5(3)
C49 Yb2 C47 C48 38.1(3)
C38 Yb2 C47 C48 150.8(3)
C35 Yb2 C47 C48 -169.4(4)
N4 Yb2 C47 C52 115.6(4)
CT03 Yb2 C47 C52 -62.6(5)
N3 Yb2 C47 C52 49.1(5)
CT04 Yb2 C47 C52 -178.2(7)
C48 Yb2 C47 C52 124.0(6)
C37 Yb2 C47 C52 -51.7(5)
C39 Yb2 C47 C52 -101.9(5)
C36 Yb2 C47 C52 -25.6(6)
C49 Yb2 C47 C52 162.0(6)
C38 Yb2 C47 C52 -85.2(5)
C35 Yb2 C47 C52 -45.4(8)
C39 C35 C36 CT03 -0.7(4)
C40 C35 C36 CT03 173.2(6)
Yb2 C35 C36 CT03 -66.94(19)
CT03 C35 C36 C37 -0.3(4)
C39 C35 C36 C37 -1.0(6)
C40 C35 C36 C37 172.9(5)
Yb2 C35 C36 C37 -67.2(4)
CT03 C35 C36 C41 -173.1(7)
C39 C35 C36 C41 -173.9(5)
C40 C35 C36 C41 0.1(9)
Yb2 C35 C36 C41 119.9(6)
CT03 C35 C36 Yb2 66.9(2)
C39 C35 C36 Yb2 66.2(4)
C40 C35 C36 Yb2 -119.9(5)
C38 C37 C36 CT03 -0.3(4)
C42 C37 C36 CT03 -174.5(6)
Yb2 C37 C36 CT03 67.7(2)
CT03 C37 C36 C35 0.3(4)
C38 C37 C36 C35 0.0(6)
C42 C37 C36 C35 -174.3(5)
Yb2 C37 C36 C35 68.0(4)
CT03 C37 C36 C41 172.8(7)
C38 C37 C36 C41 172.5(6)
C42 C37 C36 C41 -1.8(10)
Yb2 C37 C36 C41 -119.5(6)
CT03 C37 C36 Yb2 -67.7(2)
C38 C37 C36 Yb2 -67.9(4)
C42 C37 C36 Yb2 117.8(6)
N4 Yb2 C36 CT03 102.5(2)
N3 Yb2 C36 CT03 170.2(2)
CT04 Yb2 C36 CT03 -83.8(3)
C48 Yb2 C36 CT03 -146.3(3)
C37 Yb2 C36 CT03 -57.1(3)
C47 Yb2 C36 CT03 -110.3(3)
C39 Yb2 C36 CT03 19.80(18)
C49 Yb2 C36 CT03 -10.9(16)
C38 Yb2 C36 CT03 -19.48(19)
C35 Yb2 C36 CT03 56.4(3)
N4 Yb2 C36 C35 46.1(3)
CT03 Yb2 C36 C35 -56.4(3)
N3 Yb2 C36 C35 113.8(3)
CT04 Yb2 C36 C35 -140.3(3)
C48 Yb2 C36 C35 157.2(3)
C37 Yb2 C36 C35 -113.5(5)
C47 Yb2 C36 C35 -166.8(3)
C39 Yb2 C36 C35 -36.6(3)
C49 Yb2 C36 C35 -67.4(15)
C38 Yb2 C36 C35 -75.9(3)
N4 Yb2 C36 C37 159.6(3)
CT03 Yb2 C36 C37 57.1(3)
N3 Yb2 C36 C37 -132.7(3)
CT04 Yb2 C36 C37 -26.7(5)
C48 Yb2 C36 C37 -89.2(5)
C47 Yb2 C36 C37 -53.2(4)
C39 Yb2 C36 C37 76.9(3)
C49 Yb2 C36 C37 46.2(15)
C38 Yb2 C36 C37 37.6(3)
C35 Yb2 C36 C37 113.5(5)
N4 Yb2 C36 C41 -75.2(4)
CT03 Yb2 C36 C41 -177.7(6)
N3 Yb2 C36 C41 -7.5(4)
CT04 Yb2 C36 C41 98.5(4)
C48 Yb2 C36 C41 35.9(6)
C37 Yb2 C36 C41 125.2(6)
C47 Yb2 C36 C41 71.9(5)
C39 Yb2 C36 C41 -157.9(5)
C49 Yb2 C36 C41 171.3(12)
C38 Yb2 C36 C41 162.8(5)
C35 Yb2 C36 C41 -121.3(5)
C65 N4 C64 C63 1.1(8)
Yb2 N4 C64 C63 174.3(4)
C62 C63 C64 N4 -2.6(9)
C89 N5 Yb3 N6 178.1(4)
C100 N5 Yb3 N6 6.2(3)
C89 N5 Yb3 CT05 -80.2(4)
C100 N5 Yb3 CT05 107.9(3)
C89 N5 Yb3 CT06 76.9(4)
C100 N5 Yb3 CT06 -95.0(4)
C89 N5 Yb3 C71 -107.2(4)
C100 N5 Yb3 C71 80.9(4)
C89 N5 Yb3 C70 -99.6(4)
C100 N5 Yb3 C70 88.5(4)
C89 N5 Yb3 C72 -74.1(5)
C100 N5 Yb3 C72 114.0(4)
C89 N5 Yb3 C80 93.0(4)
C100 N5 Yb3 C80 -78.9(4)
C89 N5 Yb3 C82 52.7(4)
C100 N5 Yb3 C82 -119.2(4)
C89 N5 Yb3 C73 -51.8(4)
C100 N5 Yb3 C73 136.3(4)
C89 N5 Yb3 C81 54.6(4)
C100 N5 Yb3 C81 -117.3(4)
C89 N5 Yb3 C79 103.8(4)
C100 N5 Yb3 C79 -68.1(4)
C98 N6 Yb3 N5 -179.9(5)
C99 N6 Yb3 N5 -6.4(3)
C98 N6 Yb3 CT05 77.5(4)
C99 N6 Yb3 CT05 -109.0(3)
C98 N6 Yb3 CT06 -78.9(4)
C99 N6 Yb3 CT06 94.6(3)
C98 N6 Yb3 C71 59.5(4)
C99 N6 Yb3 C71 -127.0(4)
C98 N6 Yb3 C70 90.2(4)
C99 N6 Yb3 C70 -96.3(4)
C98 N6 Yb3 C72 50.1(5)
C99 N6 Yb3 C72 -136.4(3)
C98 N6 Yb3 C80 -52.0(4)
C99 N6 Yb3 C80 121.5(4)
C98 N6 Yb3 C82 -100.5(4)
C99 N6 Yb3 C82 73.0(4)
C98 N6 Yb3 C73 81.9(5)
C99 N6 Yb3 C73 -104.6(4)
C98 N6 Yb3 C81 -62.5(5)
C99 N6 Yb3 C81 110.9(4)
C98 N6 Yb3 C79 -75.9(4)
C99 N6 Yb3 C79 97.6(4)
CT05 C71 Yb3 N5 73.1(3)
C70 C71 Yb3 N5 15.0(3)
C72 C71 Yb3 N5 130.3(3)
C75 C71 Yb3 N5 -108.9(6)
CT05 C71 Yb3 N6 139.2(3)
C70 C71 Yb3 N6 81.1(3)
C72 C71 Yb3 N6 -163.6(3)
C75 C71 Yb3 N6 -42.8(6)
C70 C71 Yb3 CT05 -58.1(3)
C72 C71 Yb3 CT05 57.2(3)
C75 C71 Yb3 CT05 178.0(8)
CT05 C71 Yb3 CT06 -112.8(2)
C70 C71 Yb3 CT06 -171.0(2)
C72 C71 Yb3 CT06 -55.6(3)
C75 C71 Yb3 CT06 65.2(6)
CT05 C71 Yb3 C70 58.1(3)
C72 C71 Yb3 C70 115.4(4)
C75 C71 Yb3 C70 -123.9(7)
CT05 C71 Yb3 C72 -57.2(3)
C70 C71 Yb3 C72 -115.4(4)
C75 C71 Yb3 C72 120.8(7)
CT05 C71 Yb3 C80 -123.8(3)
C70 C71 Yb3 C80 178.0(3)
C72 C71 Yb3 C80 -66.6(3)
C75 C71 Yb3 C80 54.2(6)
CT05 C71 Yb3 C82 -70.3(4)
C70 C71 Yb3 C82 -128.4(3)
C72 C71 Yb3 C82 -13.0(4)
C75 C71 Yb3 C82 107.7(6)
CT05 C71 Yb3 C73 -19.8(2)
C70 C71 Yb3 C73 -78.0(3)
C72 C71 Yb3 C73 37.4(3)
C75 C71 Yb3 C73 158.2(7)
CT05 C71 Yb3 C81 -89.7(3)
C70 C71 Yb3 C81 -147.8(3)
C72 C71 Yb3 C81 -32.4(3)
C75 C71 Yb3 C81 88.3(6)
CT05 C71 Yb3 C79 -150.9(2)
C70 C71 Yb3 C79 151.0(3)
C72 C71 Yb3 C79 -93.7(3)
C75 C71 Yb3 C79 27.1(7)
CT05 C70 Yb3 N5 136.2(2)
C71 C70 Yb3 N5 -166.7(3)
C69 C70 Yb3 N5 80.2(3)
C74 C70 Yb3 N5 -43.5(4)
CT05 C70 Yb3 N6 -152.6(2)
C71 C70 Yb3 N6 -95.5(3)
C69 C70 Yb3 N6 151.4(3)
C74 C70 Yb3 N6 27.7(4)
C71 C70 Yb3 CT05 57.1(3)
C69 C70 Yb3 CT05 -56.0(3)
C74 C70 Yb3 CT05 -179.7(6)
CT05 C70 Yb3 CT06 -28.5(7)
C71 C70 Yb3 CT06 28.6(7)
C69 C70 Yb3 CT06 -84.5(6)
C74 C70 Yb3 CT06 151.8(4)
CT05 C70 Yb3 C71 -57.1(3)
C69 C70 Yb3 C71 -113.1(4)
C74 C70 Yb3 C71 123.2(6)
CT05 C70 Yb3 C72 -20.28(19)
C71 C70 Yb3 C72 36.8(3)
C69 C70 Yb3 C72 -76.3(3)
C74 C70 Yb3 C72 160.0(5)
CT05 C70 Yb3 C80 -60.1(4)
C71 C70 Yb3 C80 -3.0(5)
C69 C70 Yb3 C80 -116.1(3)
C74 C70 Yb3 C80 120.2(4)
CT05 C70 Yb3 C82 46.9(4)
C71 C70 Yb3 C82 103.9(4)
C69 C70 Yb3 C82 -9.2(5)
C74 C70 Yb3 C82 -132.8(4)
CT05 C70 Yb3 C73 19.67(19)
C71 C70 Yb3 C73 76.7(3)
C69 C70 Yb3 C73 -36.4(3)
C74 C70 Yb3 C73 -160.0(5)
CT05 C70 Yb3 C81 -7.9(4)
C71 C70 Yb3 C81 49.2(4)
C69 C70 Yb3 C81 -63.9(4)
C74 C70 Yb3 C81 172.4(4)
CT05 C70 Yb3 C79 -117.5(4)
C71 C70 Yb3 C79 -60.4(5)
C69 C70 Yb3 C79 -173.5(3)
C74 C70 Yb3 C79 62.8(6)
CT05 C72 Yb3 N5 -12.9(4)
C73 C72 Yb3 N5 44.0(5)
C71 C72 Yb3 N5 -69.4(4)
C76 C72 Yb3 N5 167.3(4)
CT05 C72 Yb3 N6 74.7(3)
C73 C72 Yb3 N6 131.6(4)
C71 C72 Yb3 N6 18.2(3)
C76 C72 Yb3 N6 -105.1(5)
C73 C72 Yb3 CT05 56.9(3)
C71 C72 Yb3 CT05 -56.4(3)
C76 C72 Yb3 CT05 -179.7(7)
CT05 C72 Yb3 CT06 -161.7(2)
C73 C72 Yb3 CT06 -104.7(3)
C71 C72 Yb3 CT06 141.9(3)
C76 C72 Yb3 CT06 18.6(5)
CT05 C72 Yb3 C71 56.4(3)
C73 C72 Yb3 C71 113.4(5)
C76 C72 Yb3 C71 -123.3(6)
CT05 C72 Yb3 C70 20.3(2)
C73 C72 Yb3 C70 77.3(4)
C71 C72 Yb3 C70 -36.1(3)
C76 C72 Yb3 C70 -159.4(6)
CT05 C72 Yb3 C80 177.3(3)
C73 C72 Yb3 C80 -125.8(4)
C71 C72 Yb3 C80 120.8(3)
C76 C72 Yb3 C80 -2.5(5)
CT05 C72 Yb3 C82 -131.7(3)
C73 C72 Yb3 C82 -74.8(4)
C71 C72 Yb3 C82 171.8(3)
C76 C72 Yb3 C82 48.5(5)
CT05 C72 Yb3 C73 -56.9(3)
C71 C72 Yb3 C73 -113.4(5)
C76 C72 Yb3 C73 123.3(7)
CT05 C72 Yb3 C81 -152.0(3)
C73 C72 Yb3 C81 -95.0(4)
C71 C72 Yb3 C81 151.6(3)
C76 C72 Yb3 C81 28.3(5)
CT05 C72 Yb3 C79 169.7(2)
C73 C72 Yb3 C79 -133.3(3)
C71 C72 Yb3 C79 113.3(3)
C76 C72 Yb3 C79 -10.0(6)
CT06 C80 Yb3 N5 -35.6(3)
C79 C80 Yb3 N5 21.2(4)
C81 C80 Yb3 N5 -91.9(3)
C85 C80 Yb3 N5 145.8(4)
CT06 C80 Yb3 N6 -107.7(3)
C79 C80 Yb3 N6 -50.8(3)
C81 C80 Yb3 N6 -163.9(3)
C85 C80 Yb3 N6 73.7(4)
CT06 C80 Yb3 CT05 136.46(17)
C79 C80 Yb3 CT05 -166.7(3)
C81 C80 Yb3 CT05 80.2(3)
C85 C80 Yb3 CT05 -42.1(5)
C79 C80 Yb3 CT06 56.8(3)
C81 C80 Yb3 CT06 -56.3(3)
C85 C80 Yb3 CT06 -178.6(6)
CT06 C80 Yb3 C71 163.7(2)
C79 C80 Yb3 C71 -139.5(3)
C81 C80 Yb3 C71 107.4(3)
C85 C80 Yb3 C71 -14.9(5)
CT06 C80 Yb3 C70 165.4(2)
C79 C80 Yb3 C70 -137.8(3)
C81 C80 Yb3 C70 109.1(3)
C85 C80 Yb3 C70 -13.2(6)
CT06 C80 Yb3 C72 134.9(3)
C79 C80 Yb3 C72 -168.2(3)
C81 C80 Yb3 C72 78.7(3)
C85 C80 Yb3 C72 -43.6(5)
CT06 C80 Yb3 C82 19.9(2)
C79 C80 Yb3 C82 76.7(3)
C81 C80 Yb3 C82 -36.4(3)
C85 C80 Yb3 C82 -158.7(5)
CT06 C80 Yb3 C73 107.6(3)
C79 C80 Yb3 C73 164.5(3)
C81 C80 Yb3 C73 51.4(3)
C85 C80 Yb3 C73 -71.0(5)
CT06 C80 Yb3 C81 56.3(3)
C79 C80 Yb3 C81 113.1(4)
C85 C80 Yb3 C81 -122.3(6)
CT06 C80 Yb3 C79 -56.8(3)
C81 C80 Yb3 C79 -113.1(4)
C85 C80 Yb3 C79 124.6(6)
CT06 C82 Yb3 N5 119.8(2)
C81 C82 Yb3 N5 177.0(3)
C83 C82 Yb3 N5 63.2(3)
C87 C82 Yb3 N5 -59.8(4)
CT06 C82 Yb3 N6 51.4(3)
C81 C82 Yb3 N6 108.6(3)
C83 C82 Yb3 N6 -5.2(3)
C87 C82 Yb3 N6 -128.2(4)
CT06 C82 Yb3 CT05 -126.15(16)
C81 C82 Yb3 CT05 -69.0(3)
C83 C82 Yb3 CT05 177.2(2)
C87 C82 Yb3 CT05 54.2(4)
C81 C82 Yb3 CT06 57.2(3)
C83 C82 Yb3 CT06 -56.6(3)
C87 C82 Yb3 CT06 -179.6(6)
CT06 C82 Yb3 C71 -92.3(3)
C81 C82 Yb3 C71 -35.1(4)
C83 C82 Yb3 C71 -148.9(3)
C87 C82 Yb3 C71 88.0(5)
CT06 C82 Yb3 C70 -152.1(3)
C81 C82 Yb3 C70 -94.9(4)
C83 C82 Yb3 C70 151.3(3)
C87 C82 Yb3 C70 28.3(6)
CT06 C82 Yb3 C72 -99.7(2)
C81 C82 Yb3 C72 -42.5(3)
C83 C82 Yb3 C72 -156.3(3)
C87 C82 Yb3 C72 80.7(4)
CT06 C82 Yb3 C80 -19.9(2)
C81 C82 Yb3 C80 37.2(3)
C83 C82 Yb3 C80 -76.6(3)
C87 C82 Yb3 C80 160.4(5)
CT06 C82 Yb3 C73 -130.5(2)
C81 C82 Yb3 C73 -73.3(3)
C83 C82 Yb3 C73 172.9(3)
C87 C82 Yb3 C73 49.9(4)
CT06 C82 Yb3 C81 -57.2(3)
C83 C82 Yb3 C81 -113.8(4)
C87 C82 Yb3 C81 123.2(5)
CT06 C82 Yb3 C79 19.82(19)
C81 C82 Yb3 C79 77.0(3)
C83 C82 Yb3 C79 -36.8(3)
C87 C82 Yb3 C79 -159.8(5)
CT05 C73 Yb3 N5 -90.4(2)
C69 C73 Yb3 N5 -33.7(4)
C72 C73 Yb3 N5 -147.9(4)
C77 C73 Yb3 N5 86.8(4)
CT05 C73 Yb3 N6 -9.4(3)
C69 C73 Yb3 N6 47.4(4)
C72 C73 Yb3 N6 -66.8(4)
C77 C73 Yb3 N6 167.8(4)
C69 C73 Yb3 CT05 56.7(3)
C72 C73 Yb3 CT05 -57.5(3)
C77 C73 Yb3 CT05 177.2(6)
CT05 C73 Yb3 CT06 149.28(18)
C69 C73 Yb3 CT06 -154.0(3)
C72 C73 Yb3 CT06 91.8(4)
C77 C73 Yb3 CT06 -33.5(5)
CT05 C73 Yb3 C71 19.8(2)
C69 C73 Yb3 C71 76.5(4)
C72 C73 Yb3 C71 -37.7(4)
C77 C73 Yb3 C71 -163.0(5)
CT05 C73 Yb3 C70 -19.8(2)
C69 C73 Yb3 C70 36.9(3)
C72 C73 Yb3 C70 -77.3(4)
C77 C73 Yb3 C70 157.4(5)
CT05 C73 Yb3 C72 57.5(3)
C69 C73 Yb3 C72 114.2(5)
C77 C73 Yb3 C72 -125.3(6)
CT05 C73 Yb3 C80 119.3(2)
C69 C73 Yb3 C80 176.0(3)
C72 C73 Yb3 C80 61.8(4)
C77 C73 Yb3 C80 -63.5(5)
CT05 C73 Yb3 C82 172.7(2)
C69 C73 Yb3 C82 -130.5(3)
C72 C73 Yb3 C82 115.3(4)
C77 C73 Yb3 C82 -10.1(5)
CT05 C73 Yb3 C81 143.3(2)
C69 C73 Yb3 C81 -159.9(3)
C72 C73 Yb3 C81 85.9(4)
C77 C73 Yb3 C81 -39.5(4)
CT05 C73 Yb3 C79 132.5(3)
C69 C73 Yb3 C79 -170.8(3)
C72 C73 Yb3 C79 75.0(5)
C77 C73 Yb3 C79 -50.3(5)
CT06 C81 Yb3 N5 54.1(3)
C82 C81 Yb3 N5 -3.6(3)
C80 C81 Yb3 N5 111.1(3)
C86 C81 Yb3 N5 -126.1(4)
CT06 C81 Yb3 N6 -36.7(3)
C82 C81 Yb3 N6 -94.3(3)
C80 C81 Yb3 N6 20.3(4)
C86 C81 Yb3 N6 143.1(4)
CT06 C81 Yb3 CT05 -174.11(17)
C82 C81 Yb3 CT05 128.3(2)
C80 C81 Yb3 CT05 -117.1(3)
C86 C81 Yb3 CT05 5.7(5)
C82 C81 Yb3 CT06 -57.6(3)
C80 C81 Yb3 CT06 57.0(3)
C86 C81 Yb3 CT06 179.8(6)
CT06 C81 Yb3 C71 -144.3(2)
C82 C81 Yb3 C71 158.1(3)
C80 C81 Yb3 C71 -87.2(3)
C86 C81 Yb3 C71 35.5(5)
CT06 C81 Yb3 C70 -170.1(2)
C82 C81 Yb3 C70 132.2(3)
C80 C81 Yb3 C70 -113.1(3)
C86 C81 Yb3 C70 9.7(6)
CT06 C81 Yb3 C72 -160.5(2)
C82 C81 Yb3 C72 141.9(3)
C80 C81 Yb3 C72 -103.4(3)
C86 C81 Yb3 C72 19.3(5)
CT06 C81 Yb3 C80 -57.0(3)
C82 C81 Yb3 C80 -114.7(4)
C86 C81 Yb3 C80 122.8(6)
CT06 C81 Yb3 C82 57.6(3)
C80 C81 Yb3 C82 114.7(4)
C86 C81 Yb3 C82 -122.6(6)
CT06 C81 Yb3 C73 168.5(2)
C82 C81 Yb3 C73 110.9(3)
C80 C81 Yb3 C73 -134.4(3)
C86 C81 Yb3 C73 -11.7(5)
CT06 C81 Yb3 C79 -19.77(19)
C82 C81 Yb3 C79 -77.4(3)
C80 C81 Yb3 C79 37.3(3)
C86 C81 Yb3 C79 160.0(5)
CT06 C79 Yb3 N5 -105.4(2)
C80 C79 Yb3 N5 -163.3(3)
C83 C79 Yb3 N5 -48.4(3)
C84 C79 Yb3 N5 72.8(4)
CT06 C79 Yb3 N6 -173.7(2)
C80 C79 Yb3 N6 128.4(3)
C83 C79 Yb3 N6 -116.6(3)
C84 C79 Yb3 N6 4.5(4)
CT06 C79 Yb3 CT05 83.3(3)
C80 C79 Yb3 CT05 25.4(5)
C83 C79 Yb3 CT05 140.4(3)
C84 C79 Yb3 CT05 -98.5(5)
C80 C79 Yb3 CT06 -57.9(3)
C83 C79 Yb3 CT06 57.1(3)
C84 C79 Yb3 CT06 178.2(6)
CT06 C79 Yb3 C71 113.4(3)
C80 C79 Yb3 C71 55.5(4)
C83 C79 Yb3 C71 170.4(3)
C84 C79 Yb3 C71 -68.4(5)
CT06 C79 Yb3 C70 150.8(3)
C80 C79 Yb3 C70 92.9(5)
C83 C79 Yb3 C70 -152.2(4)
C84 C79 Yb3 C70 -31.0(6)
CT06 C79 Yb3 C72 72.6(3)
C80 C79 Yb3 C72 14.7(4)
C83 C79 Yb3 C72 129.7(3)
C84 C79 Yb3 C72 -109.2(4)
CT06 C79 Yb3 C80 57.9(3)
C83 C79 Yb3 C80 115.0(5)
C84 C79 Yb3 C80 -123.9(6)
CT06 C79 Yb3 C82 -19.99(19)
C80 C79 Yb3 C82 -77.9(3)
C83 C79 Yb3 C82 37.1(3)
C84 C79 Yb3 C82 158.2(5)
CT06 C79 Yb3 C73 33.8(4)
C80 C79 Yb3 C73 -24.1(5)
C83 C79 Yb3 C73 90.8(4)
C84 C79 Yb3 C73 -148.0(4)
CT06 C79 Yb3 C81 19.8(2)
C80 C79 Yb3 C81 -38.1(3)
C83 C79 Yb3 C81 76.9(3)
C84 C79 Yb3 C81 -162.0(5)
C4 C3 CT01 C2 179.9(5)
C8 C3 CT01 C2 -91(5)
Yb C3 CT01 C2 88.9(3)
C4 C3 CT01 C5 -0.6(8)
C2 C3 CT01 C5 179.5(7)
C8 C3 CT01 C5 89(5)
Yb C3 CT01 C5 -91.7(7)
C4 C3 CT01 C1 179.5(7)
C2 C3 CT01 C1 -0.4(8)
C8 C3 CT01 C1 -91(5)
Yb C3 CT01 C1 88.5(6)
C2 C3 CT01 C4 -179.9(5)
C8 C3 CT01 C4 89(5)
Yb C3 CT01 C4 -91.0(4)
C4 C3 CT01 Yb 91.0(4)
C2 C3 CT01 Yb -88.9(3)
C8 C3 CT01 Yb -180(100)
C1 C2 CT01 C3 -179.8(5)
C7 C2 CT01 C3 91(9)
Yb C2 CT01 C3 -90.3(3)
C3 C2 CT01 C5 -179.5(7)
C1 C2 CT01 C5 0.7(8)
C7 C2 CT01 C5 -89(9)
Yb C2 CT01 C5 90.2(7)
C3 C2 CT01 C1 179.8(5)
C7 C2 CT01 C1 -90(9)
Yb C2 CT01 C1 89.4(3)
C3 C2 CT01 C4 0.2(8)
C1 C2 CT01 C4 -179.6(7)
C7 C2 CT01 C4 91(9)
Yb C2 CT01 C4 -90.2(7)
C3 C2 CT01 Yb 90.3(3)
C1 C2 CT01 Yb -89.4(3)
C7 C2 CT01 Yb -179(100)
C1 C5 CT01 C3 -179.9(7)
C4 C5 CT01 C3 0.6(8)
C10 C5 CT01 C3 -97(5)
Yb C5 CT01 C3 91.4(7)
C1 C5 CT01 C2 -0.8(8)
C4 C5 CT01 C2 179.8(7)
C10 C5 CT01 C2 82(5)
Yb C5 CT01 C2 -89.5(6)
C4 C5 CT01 C1 -179.5(5)
C10 C5 CT01 C1 83(5)
Yb C5 CT01 C1 -88.8(3)
C1 C5 CT01 C4 179.5(5)
C10 C5 CT01 C4 -98(5)
Yb C5 CT01 C4 90.7(4)
C1 C5 CT01 Yb 88.8(3)
C4 C5 CT01 Yb -90.7(4)
C10 C5 CT01 Yb 172(5)
C5 C1 CT01 C3 179.9(7)
C2 C1 CT01 C3 0.4(8)
C6 C1 CT01 C3 99(7)
Yb C1 CT01 C3 -88.8(6)
C5 C1 CT01 C2 179.5(5)
C6 C1 CT01 C2 99(7)
Yb C1 CT01 C2 -89.1(3)
C2 C1 CT01 C5 -179.5(5)
C6 C1 CT01 C5 -81(7)
Yb C1 CT01 C5 91.3(4)
C5 C1 CT01 C4 -0.9(9)
C2 C1 CT01 C4 179.6(7)
C6 C1 CT01 C4 -82(7)
Yb C1 CT01 C4 90.5(7)
C5 C1 CT01 Yb -91.3(4)
C2 C1 CT01 Yb 89.1(3)
C6 C1 CT01 Yb -172(7)
C5 C4 CT01 C3 -179.6(5)
C9 C4 CT01 C3 -95(4)
Yb C4 CT01 C3 89.7(3)
C3 C4 CT01 C2 -0.2(8)
C5 C4 CT01 C2 -179.8(7)
C9 C4 CT01 C2 -95(4)
Yb C4 CT01 C2 89.5(6)
C3 C4 CT01 C5 179.6(5)
C9 C4 CT01 C5 85(4)
Yb C4 CT01 C5 -90.7(4)
C3 C4 CT01 C1 -179.5(7)
C5 C4 CT01 C1 0.9(8)
C9 C4 CT01 C1 86(4)
Yb C4 CT01 C1 -89.9(7)
C3 C4 CT01 Yb -89.7(3)
C5 C4 CT01 Yb 90.7(4)
C9 C4 CT01 Yb 176(4)
N2 Yb CT01 C3 36.6(3)
CT02 Yb CT01 C3 -107.0(2)
N1 Yb CT01 C3 110.7(3)
C13 Yb CT01 C3 -67.0(5)
C12 Yb CT01 C3 -147.8(5)
C11 Yb CT01 C3 -139.0(3)
C14 Yb CT01 C3 -74.3(3)
C2 Yb CT01 C3 71.8(3)
C15 Yb CT01 C3 -106.8(3)
C1 Yb CT01 C3 144.3(4)
N2 Yb CT01 C2 -35.2(3)
CT02 Yb CT01 C2 -178.8(2)
N1 Yb CT01 C2 38.9(3)
C13 Yb CT01 C2 -138.8(5)
C12 Yb CT01 C2 140.4(5)
C11 Yb CT01 C2 149.2(3)
C14 Yb CT01 C2 -146.1(3)
C15 Yb CT01 C2 -178.6(3)
C1 Yb CT01 C2 72.5(4)
C3 Yb CT01 C2 -71.8(3)
N2 Yb CT01 C5 -178.8(4)
CT02 Yb CT01 C5 37.6(3)
N1 Yb CT01 C5 -104.7(4)
C13 Yb CT01 C5 77.6(6)
C12 Yb CT01 C5 -3.2(5)
C11 Yb CT01 C5 5.6(4)
C14 Yb CT01 C5 70.3(4)
C2 Yb CT01 C5 -143.6(4)
C15 Yb CT01 C5 37.8(4)
C1 Yb CT01 C5 -71.0(4)
C3 Yb CT01 C5 144.6(4)
N2 Yb CT01 C1 -107.8(3)
CT02 Yb CT01 C1 108.7(3)
N1 Yb CT01 C1 -33.7(3)
C13 Yb CT01 C1 148.7(6)
C12 Yb CT01 C1 67.9(5)
C11 Yb CT01 C1 76.7(3)
C14 Yb CT01 C1 141.4(4)
C2 Yb CT01 C1 -72.5(4)
C15 Yb CT01 C1 108.9(3)
C3 Yb CT01 C1 -144.3(4)
N2 Yb CT01 C4 107.7(3)
CT02 Yb CT01 C4 -35.9(3)
N1 Yb CT01 C4 -178.2(3)
C13 Yb CT01 C4 4.1(6)
C12 Yb CT01 C4 -76.7(5)
C11 Yb CT01 C4 -67.9(3)
C14 Yb CT01 C4 -3.2(4)
C2 Yb CT01 C4 142.9(4)
C15 Yb CT01 C4 -35.7(3)
C1 Yb CT01 C4 -144.6(4)
C3 Yb CT01 C4 71.1(4)
C14 C13 CT02 C12 179.7(6)
C18 C13 CT02 C12 72(14)
Yb C13 CT02 C12 -90.1(4)
C12 C13 CT02 C11 0.3(9)
C14 C13 CT02 C11 180.0(7)
C18 C13 CT02 C11 72(14)
Yb C13 CT02 C11 -89.9(7)
C12 C13 CT02 C14 -179.7(6)
C18 C13 CT02 C14 -108(14)
Yb C13 CT02 C14 90.1(4)
C12 C13 CT02 C15 179.8(7)
C14 C13 CT02 C15 -0.5(9)
C18 C13 CT02 C15 -109(14)
Yb C13 CT02 C15 89.7(7)
C12 C13 CT02 Yb 90.1(4)
C14 C13 CT02 Yb -90.1(4)
C18 C13 CT02 Yb 162(14)
C11 C12 CT02 C13 179.8(6)
C17 C12 CT02 C13 -88(10)
Yb C12 CT02 C13 89.4(4)
C13 C12 CT02 C11 -179.8(6)
C17 C12 CT02 C11 92(10)
Yb C12 CT02 C11 -90.4(3)
C13 C12 CT02 C14 0.5(9)
C11 C12 CT02 C14 -179.7(7)
C17 C12 CT02 C14 -88(10)
Yb C12 CT02 C14 89.9(7)
C13 C12 CT02 C15 -179.8(7)
C11 C12 CT02 C15 0.0(8)
C17 C12 CT02 C15 92(10)
Yb C12 CT02 C15 -90.4(6)
C13 C12 CT02 Yb -89.4(4)
C11 C12 CT02 Yb 90.4(3)
C17 C12 CT02 Yb -178(100)
C12 C11 CT02 C13 -0.3(9)
C15 C11 CT02 C13 179.7(8)
C16 C11 CT02 C13 -100(19)
Yb C11 CT02 C13 89.6(7)
C15 C11 CT02 C12 180.0(5)
C16 C11 CT02 C12 -100(19)
Yb C11 CT02 C12 89.8(4)
C12 C11 CT02 C14 179.7(8)
C15 C11 CT02 C14 -0.3(8)
C16 C11 CT02 C14 80(19)
Yb C11 CT02 C14 -90.4(7)
C12 C11 CT02 C15 -180.0(5)
C16 C11 CT02 C15 80(19)
Yb C11 CT02 C15 -90.1(3)
C12 C11 CT02 Yb -89.8(4)
C15 C11 CT02 Yb 90.1(3)
C16 C11 CT02 Yb 170(19)
C15 C14 CT02 C13 -179.7(6)
C19 C14 CT02 C13 136(10)
Yb C14 CT02 C13 -89.4(4)
C13 C14 CT02 C12 -0.5(9)
C15 C14 CT02 C12 179.8(7)
C19 C14 CT02 C12 136(10)
Yb C14 CT02 C12 -89.9(7)
C13 C14 CT02 C11 -180.0(7)
C15 C14 CT02 C11 0.3(8)
C19 C14 CT02 C11 -44(11)
Yb C14 CT02 C11 90.6(7)
C13 C14 CT02 C15 179.7(6)
C19 C14 CT02 C15 -44(10)
Yb C14 CT02 C15 90.3(3)
C13 C14 CT02 Yb 89.4(4)
C15 C14 CT02 Yb -90.3(3)
C19 C14 CT02 Yb -134(10)
C11 C15 CT02 C13 -179.7(8)
C14 C15 CT02 C13 0.5(9)
C20 C15 CT02 C13 89(6)
Yb C15 CT02 C13 -89.4(8)
C11 C15 CT02 C12 0.0(8)
C14 C15 CT02 C12 -179.8(7)
C20 C15 CT02 C12 -92(6)
Yb C15 CT02 C12 90.3(7)
C14 C15 CT02 C11 -179.8(5)
C20 C15 CT02 C11 -92(6)
Yb C15 CT02 C11 90.3(3)
C11 C15 CT02 C14 179.8(5)
C20 C15 CT02 C14 88(6)
Yb C15 CT02 C14 -89.9(4)
C11 C15 CT02 Yb -90.3(3)
C14 C15 CT02 Yb 89.9(4)
C20 C15 CT02 Yb 178(100)
N2 Yb CT02 C13 1.3(7)
N1 Yb CT02 C13 -72.7(7)
CT01 Yb CT02 C13 145.0(7)
C12 Yb CT02 C13 -71.5(7)
C11 Yb CT02 C13 -142.5(8)
C14 Yb CT02 C13 71.4(7)
C2 Yb CT02 C13 142.6(9)
C15 Yb CT02 C13 144.5(7)
C1 Yb CT02 C13 -172.1(8)
C3 Yb CT02 C13 103.0(8)
N2 Yb CT02 C12 72.8(5)
N1 Yb CT02 C12 -1.2(5)
CT01 Yb CT02 C12 -143.5(5)
C13 Yb CT02 C12 71.5(7)
C11 Yb CT02 C12 -71.0(5)
C14 Yb CT02 C12 142.9(8)
C2 Yb CT02 C12 -145.9(7)
C15 Yb CT02 C12 -144.0(6)
C1 Yb CT02 C12 -100.6(5)
C3 Yb CT02 C12 174.5(5)
N2 Yb CT02 C11 143.7(4)
N1 Yb CT02 C11 69.8(4)
CT01 Yb CT02 C11 -72.5(3)
C13 Yb CT02 C11 142.5(8)
C12 Yb CT02 C11 71.0(5)
C14 Yb CT02 C11 -146.1(7)
C2 Yb CT02 C11 -74.9(6)
C15 Yb CT02 C11 -73.0(5)
C1 Yb CT02 C11 -29.6(4)
C3 Yb CT02 C11 -114.5(4)
N2 Yb CT02 C14 -70.1(7)
N1 Yb CT02 C14 -144.0(7)
CT01 Yb CT02 C14 73.6(6)
C13 Yb CT02 C14 -71.4(7)
C12 Yb CT02 C14 -142.9(8)
C11 Yb CT02 C14 146.1(7)
C2 Yb CT02 C14 71.2(8)
C15 Yb CT02 C14 73.2(6)
C1 Yb CT02 C14 116.6(7)
C3 Yb CT02 C14 31.6(7)
N2 Yb CT02 C15 -143.3(4)
N1 Yb CT02 C15 142.8(4)
CT01 Yb CT02 C15 0.4(4)
C13 Yb CT02 C15 -144.5(7)
C12 Yb CT02 C15 144.0(6)
C11 Yb CT02 C15 73.0(5)
C14 Yb CT02 C15 -73.2(6)
C2 Yb CT02 C15 -1.9(6)
C1 Yb CT02 C15 43.4(4)
C3 Yb CT02 C15 -41.5(4)
C38 C39 CT03 C35 -179.0(4)
C44 C39 CT03 C35 -81(5)
Yb2 C39 CT03 C35 90.9(3)
C35 C39 CT03 C38 179.0(4)
C44 C39 CT03 C38 98(5)
Yb2 C39 CT03 C38 -90.2(3)
C38 C39 CT03 C37 1.3(7)
C35 C39 CT03 C37 -179.7(6)
C44 C39 CT03 C37 100(5)
Yb2 C39 CT03 C37 -88.8(6)
C38 C39 CT03 C36 179.7(6)
C35 C39 CT03 C36 -1.4(7)
C44 C39 CT03 C36 -82(6)
Yb2 C39 CT03 C36 89.5(6)
C38 C39 CT03 Yb2 90.2(3)
C35 C39 CT03 Yb2 -90.9(3)
C44 C39 CT03 Yb2 -171(5)
C36 C35 CT03 C39 -179.2(4)
C40 C35 CT03 C39 94(5)
Yb2 C35 CT03 C39 -89.7(3)
C39 C35 CT03 C38 -1.6(7)
C36 C35 CT03 C38 179.2(6)
C40 C35 CT03 C38 92(5)
Yb2 C35 CT03 C38 -91.3(6)
C39 C35 CT03 C37 179.7(6)
C36 C35 CT03 C37 0.5(7)
C40 C35 CT03 C37 -87(5)
Yb2 C35 CT03 C37 90.0(6)
C39 C35 CT03 C36 179.2(4)
C40 C35 CT03 C36 -87(5)
Yb2 C35 CT03 C36 89.5(3)
C39 C35 CT03 Yb2 89.7(3)
C36 C35 CT03 Yb2 -89.5(3)
C40 C35 CT03 Yb2 -177(100)
C37 C38 CT03 C39 179.2(4)
C43 C38 CT03 C39 -96(3)
Yb2 C38 CT03 C39 89.9(3)
C39 C38 CT03 C35 1.7(7)
C37 C38 CT03 C35 -179.2(6)
C43 C38 CT03 C35 -94(3)
Yb2 C38 CT03 C35 91.5(6)
C39 C38 CT03 C37 -179.2(4)
C43 C38 CT03 C37 85(3)
Yb2 C38 CT03 C37 -89.3(3)
C39 C38 CT03 C36 -179.7(6)
C37 C38 CT03 C36 -0.5(7)
C43 C38 CT03 C36 85(3)
Yb2 C38 CT03 C36 -89.8(6)
C39 C38 CT03 Yb2 -89.9(3)
C37 C38 CT03 Yb2 89.3(3)
C43 C38 CT03 Yb2 175(3)
C36 C37 CT03 C39 179.0(6)
C38 C37 CT03 C39 -1.3(7)
C42 C37 CT03 C39 -91(7)
Yb2 C37 CT03 C39 89.0(6)
C36 C37 CT03 C35 -0.5(7)
C38 C37 CT03 C35 179.2(6)
C42 C37 CT03 C35 89(7)
Yb2 C37 CT03 C35 -90.5(6)
C36 C37 CT03 C38 -179.7(4)
C42 C37 CT03 C38 -90(7)
Yb2 C37 CT03 C38 90.3(3)
C38 C37 CT03 C36 179.7(4)
C42 C37 CT03 C36 90(7)
Yb2 C37 CT03 C36 -90.0(3)
C36 C37 CT03 Yb2 90.0(3)
C38 C37 CT03 Yb2 -90.3(3)
C42 C37 CT03 Yb2 180(100)
C35 C36 CT03 C39 1.4(7)
C37 C36 CT03 C39 -179.0(6)
C41 C36 CT03 C39 72(5)
Yb2 C36 CT03 C39 -89.6(6)
C37 C36 CT03 C35 179.7(4)
C41 C36 CT03 C35 71(5)
Yb2 C36 CT03 C35 -90.9(3)
C35 C36 CT03 C38 -179.2(6)
C37 C36 CT03 C38 0.5(7)
C41 C36 CT03 C38 -109(5)
Yb2 C36 CT03 C38 89.9(6)
C35 C36 CT03 C37 -179.7(4)
C41 C36 CT03 C37 -109(5)
Yb2 C36 CT03 C37 89.4(3)
C35 C36 CT03 Yb2 90.9(3)
C37 C36 CT03 Yb2 -89.4(3)
C41 C36 CT03 Yb2 162(5)
N4 Yb2 CT03 C39 60.8(2)
N3 Yb2 CT03 C39 134.3(2)
CT04 Yb2 CT03 C39 -81.5(2)
C48 Yb2 CT03 C39 -107.7(5)
C37 Yb2 CT03 C39 -143.7(3)
C47 Yb2 CT03 C39 -120.8(3)
C36 Yb2 CT03 C39 144.3(3)
C49 Yb2 CT03 C39 -37.7(3)
C38 Yb2 CT03 C39 -70.7(3)
C35 Yb2 CT03 C39 72.4(3)
N4 Yb2 CT03 C35 -11.5(3)
N3 Yb2 CT03 C35 62.0(2)
CT04 Yb2 CT03 C35 -153.9(2)
C48 Yb2 CT03 C35 179.9(5)
C37 Yb2 CT03 C35 144.0(3)
C47 Yb2 CT03 C35 166.9(3)
C39 Yb2 CT03 C35 -72.4(3)
C36 Yb2 CT03 C35 72.0(3)
C49 Yb2 CT03 C35 -110.1(3)
C38 Yb2 CT03 C35 -143.1(3)
N4 Yb2 CT03 C38 131.5(3)
N3 Yb2 CT03 C38 -155.0(3)
CT04 Yb2 CT03 C38 -10.8(2)
C48 Yb2 CT03 C38 -37.0(5)
C37 Yb2 CT03 C38 -73.0(3)
C47 Yb2 CT03 C38 -50.1(3)
C39 Yb2 CT03 C38 70.7(3)
C36 Yb2 CT03 C38 -145.0(3)
C49 Yb2 CT03 C38 33.0(3)
C35 Yb2 CT03 C38 143.1(3)
N4 Yb2 CT03 C37 -155.5(3)
N3 Yb2 CT03 C37 -82.0(3)
CT04 Yb2 CT03 C37 62.1(3)
C48 Yb2 CT03 C37 36.0(5)
C47 Yb2 CT03 C37 22.9(3)
C39 Yb2 CT03 C37 143.7(3)
C36 Yb2 CT03 C37 -72.0(3)
C49 Yb2 CT03 C37 105.9(3)
C38 Yb2 CT03 C37 73.0(3)
C35 Yb2 CT03 C37 -144.0(3)
N4 Yb2 CT03 C36 -83.5(2)
N3 Yb2 CT03 C36 -10.0(2)
CT04 Yb2 CT03 C36 134.2(2)
C48 Yb2 CT03 C36 108.0(5)
C37 Yb2 CT03 C36 72.0(3)
C47 Yb2 CT03 C36 94.9(3)
C39 Yb2 CT03 C36 -144.3(3)
C49 Yb2 CT03 C36 177.9(3)
C38 Yb2 CT03 C36 145.0(3)
C35 Yb2 CT03 C36 -72.0(3)
C45 C49 CT04 C46 1.3(6)
C48 C49 CT04 C46 -179.3(5)
C54 C49 CT04 C46 -92(5)
Yb2 C49 CT04 C46 92.0(5)
C45 C49 CT04 C47 -179.8(5)
C48 C49 CT04 C47 -0.4(6)
C54 C49 CT04 C47 86(5)
Yb2 C49 CT04 C47 -89.1(5)
C48 C49 CT04 C45 179.4(4)
C54 C49 CT04 C45 -94(5)
Yb2 C49 CT04 C45 90.7(3)
C45 C49 CT04 C48 -179.4(4)
C54 C49 CT04 C48 87(5)
Yb2 C49 CT04 C48 -88.7(3)
C45 C49 CT04 Yb2 -90.7(3)
C48 C49 CT04 Yb2 88.7(2)
C54 C49 CT04 Yb2 176(5)
C47 C46 CT04 C49 179.4(5)
C45 C46 CT04 C49 -1.3(6)
C51 C46 CT04 C49 94(4)
Yb2 C46 CT04 C49 -91.7(5)
C45 C46 CT04 C47 179.4(4)
C51 C46 CT04 C47 -85(4)
Yb2 C46 CT04 C47 88.9(3)
C47 C46 CT04 C45 -179.4(4)
C51 C46 CT04 C45 96(4)
Yb2 C46 CT04 C45 -90.4(2)
C47 C46 CT04 C48 0.4(6)
C45 C46 CT04 C48 179.8(5)
C51 C46 CT04 C48 -85(4)
Yb2 C46 CT04 C48 89.3(5)
C47 C46 CT04 Yb2 -88.9(3)
C45 C46 CT04 Yb2 90.4(2)
C51 C46 CT04 Yb2 -174(4)
C46 C47 CT04 C49 -179.4(5)
C48 C47 CT04 C49 0.4(6)
C52 C47 CT04 C49 -109(7)
Yb2 C47 CT04 C49 89.3(5)
C48 C47 CT04 C46 179.7(4)
C52 C47 CT04 C46 70(7)
Yb2 C47 CT04 C46 -91.3(3)
C46 C47 CT04 C45 1.0(6)
C48 C47 CT04 C45 -179.2(5)
C52 C47 CT04 C45 71(7)
Yb2 C47 CT04 C45 -90.3(5)
C46 C47 CT04 C48 -179.7(4)
C52 C47 CT04 C48 -110(7)
Yb2 C47 CT04 C48 89.0(2)
C46 C47 CT04 Yb2 91.3(2)
C48 C47 CT04 Yb2 -89.0(2)
C52 C47 CT04 Yb2 161(7)
C46 C45 CT04 C49 179.2(4)
C50 C45 CT04 C49 84(6)
Yb2 C45 CT04 C49 -90.0(3)
C49 C45 CT04 C46 -179.2(4)
C50 C45 CT04 C46 -95(6)
Yb2 C45 CT04 C46 90.8(2)
C49 C45 CT04 C47 179.8(5)
C46 C45 CT04 C47 -1.0(6)
C50 C45 CT04 C47 -97(6)
Yb2 C45 CT04 C47 89.8(5)
C49 C45 CT04 C48 1.0(6)
C46 C45 CT04 C48 -179.8(5)
C50 C45 CT04 C48 85(6)
Yb2 C45 CT04 C48 -88.9(5)
C49 C45 CT04 Yb2 90.0(2)
C46 C45 CT04 Yb2 -90.8(2)
C50 C45 CT04 Yb2 174(6)
C47 C48 CT04 C49 -179.8(4)
C53 C48 CT04 C49 -54(8)
Yb2 C48 CT04 C49 90.6(2)
C49 C48 CT04 C46 179.3(5)
C47 C48 CT04 C46 -0.4(6)
C53 C48 CT04 C46 125(8)
Yb2 C48 CT04 C46 -90.1(5)
C49 C48 CT04 C47 179.8(4)
C53 C48 CT04 C47 125(8)
Yb2 C48 CT04 C47 -89.7(2)
C49 C48 CT04 C45 -1.0(6)
C47 C48 CT04 C45 179.2(5)
C53 C48 CT04 C45 -55(8)
Yb2 C48 CT04 C45 89.5(5)
C49 C48 CT04 Yb2 -90.6(2)
C47 C48 CT04 Yb2 89.7(2)
C53 C48 CT04 Yb2 -145(8)
N4 Yb2 CT04 C49 -19.4(3)
CT03 Yb2 CT04 C49 122.2(3)
N3 Yb2 CT04 C49 -93.9(3)
C48 Yb2 CT04 C49 -72.2(4)
C37 Yb2 CT04 C49 151.1(4)
C47 Yb2 CT04 C49 -144.3(4)
C39 Yb2 CT04 C49 86.6(4)
C36 Yb2 CT04 C49 167.2(4)
C38 Yb2 CT04 C49 116.9(3)
C35 Yb2 CT04 C49 85.6(4)
N4 Yb2 CT04 C46 -163.3(3)
CT03 Yb2 CT04 C46 -21.7(3)
N3 Yb2 CT04 C46 122.1(3)
C48 Yb2 CT04 C46 143.8(3)
C37 Yb2 CT04 C46 7.1(3)
C47 Yb2 CT04 C46 71.7(4)
C39 Yb2 CT04 C46 -57.4(3)
C36 Yb2 CT04 C46 23.3(4)
C49 Yb2 CT04 C46 -144.0(4)
C38 Yb2 CT04 C46 -27.1(3)
C35 Yb2 CT04 C46 -58.4(4)
N4 Yb2 CT04 C47 125.0(3)
CT03 Yb2 CT04 C47 -93.4(3)
N3 Yb2 CT04 C47 50.4(3)
C48 Yb2 CT04 C47 72.1(4)
C37 Yb2 CT04 C47 -64.6(3)
C39 Yb2 CT04 C47 -129.1(3)
C36 Yb2 CT04 C47 -48.4(4)
C49 Yb2 CT04 C47 144.3(4)
C38 Yb2 CT04 C47 -98.8(3)
C35 Yb2 CT04 C47 -130.0(4)
N4 Yb2 CT04 C45 -91.1(3)
CT03 Yb2 CT04 C45 50.5(3)
N3 Yb2 CT04 C45 -165.7(3)
C48 Yb2 CT04 C45 -143.9(3)
C37 Yb2 CT04 C45 79.4(3)
C47 Yb2 CT04 C45 143.9(4)
C39 Yb2 CT04 C45 14.9(3)
C36 Yb2 CT04 C45 95.5(4)
C49 Yb2 CT04 C45 -71.7(4)
C38 Yb2 CT04 C45 45.2(3)
C35 Yb2 CT04 C45 13.9(4)
N4 Yb2 CT04 C48 52.8(3)
CT03 Yb2 CT04 C48 -165.6(2)
N3 Yb2 CT04 C48 -21.7(2)
C37 Yb2 CT04 C48 -136.7(3)
C47 Yb2 CT04 C48 -72.1(4)
C39 Yb2 CT04 C48 158.8(3)
C36 Yb2 CT04 C48 -120.6(4)
C49 Yb2 CT04 C48 72.2(4)
C38 Yb2 CT04 C48 -170.9(3)
C35 Yb2 CT04 C48 157.8(4)
C70 C71 CT05 C69 -1.4(6)
C72 C71 CT05 C69 179.3(5)
C75 C71 CT05 C69 108(8)
Yb3 C71 CT05 C69 -91.0(5)
C70 C71 CT05 C72 179.3(4)
C75 C71 CT05 C72 -71(8)
Yb3 C71 CT05 C72 89.7(3)
C70 C71 CT05 C73 179.7(5)
C72 C71 CT05 C73 0.4(6)
C75 C71 CT05 C73 -70(8)
Yb3 C71 CT05 C73 90.2(5)
C72 C71 CT05 C70 -179.3(4)
C75 C71 CT05 C70 110(8)
Yb3 C71 CT05 C70 -89.6(3)
C70 C71 CT05 Yb3 89.6(3)
C72 C71 CT05 Yb3 -89.7(3)
C75 C71 CT05 Yb3 -161(8)
C73 C69 CT05 C71 -179.3(5)
C70 C69 CT05 C71 1.4(6)
C78 C69 CT05 C71 -86(5)
Yb3 C69 CT05 C71 90.5(5)
C73 C69 CT05 C72 -0.4(6)
C70 C69 CT05 C72 -179.7(5)
C78 C69 CT05 C72 93(5)
Yb3 C69 CT05 C72 -90.6(5)
C70 C69 CT05 C73 -179.3(4)
C78 C69 CT05 C73 94(5)
Yb3 C69 CT05 C73 -90.2(3)
C73 C69 CT05 C70 179.3(4)
C78 C69 CT05 C70 -87(5)
Yb3 C69 CT05 C70 89.1(3)
C73 C69 CT05 Yb3 90.2(3)
C70 C69 CT05 Yb3 -89.1(3)
C78 C69 CT05 Yb3 -176(5)
C73 C72 CT05 C71 179.7(4)
C76 C72 CT05 C71 88(6)
Yb3 C72 CT05 C71 -89.7(3)
C73 C72 CT05 C69 0.4(6)
C71 C72 CT05 C69 -179.3(5)
C76 C72 CT05 C69 -91(6)
Yb3 C72 CT05 C69 91.0(5)
C71 C72 CT05 C73 -179.7(4)
C76 C72 CT05 C73 -92(6)
Yb3 C72 CT05 C73 90.6(3)
C73 C72 CT05 C70 -179.2(5)
C71 C72 CT05 C70 1.1(6)
C76 C72 CT05 C70 89(6)
Yb3 C72 CT05 C70 -88.5(5)
C73 C72 CT05 Yb3 -90.6(3)
C71 C72 CT05 Yb3 89.7(3)
C76 C72 CT05 Yb3 178(100)
C69 C73 CT05 C71 179.3(5)
C72 C73 CT05 C71 -0.4(6)
C77 C73 CT05 C71 114(5)
Yb3 C73 CT05 C71 -89.9(5)
C72 C73 CT05 C69 -179.7(4)
C77 C73 CT05 C69 -65(5)
Yb3 C73 CT05 C69 90.8(3)
C69 C73 CT05 C72 179.7(4)
C77 C73 CT05 C72 115(5)
Yb3 C73 CT05 C72 -89.4(2)
C69 C73 CT05 C70 -1.1(6)
C72 C73 CT05 C70 179.1(5)
C77 C73 CT05 C70 -66(5)
Yb3 C73 CT05 C70 89.7(5)
C69 C73 CT05 Yb3 -90.8(3)
C72 C73 CT05 Yb3 89.4(2)
C77 C73 CT05 Yb3 -156(5)
C69 C70 CT05 C71 -179.1(4)
C74 C70 CT05 C71 -95(12)
Yb3 C70 CT05 C71 89.7(3)
C71 C70 CT05 C69 179.1(4)
C74 C70 CT05 C69 84(12)
Yb3 C70 CT05 C69 -91.1(3)
C71 C70 CT05 C72 -1.1(6)
C69 C70 CT05 C72 179.7(5)
C74 C70 CT05 C72 -97(12)
Yb3 C70 CT05 C72 88.6(5)
C71 C70 CT05 C73 -179.7(5)
C69 C70 CT05 C73 1.1(6)
C74 C70 CT05 C73 85(12)
Yb3 C70 CT05 C73 -90.0(5)
C71 C70 CT05 Yb3 -89.7(3)
C69 C70 CT05 Yb3 91.1(3)
C74 C70 CT05 Yb3 175(100)
N5 Yb3 CT05 C71 -117.2(3)
N6 Yb3 CT05 C71 -42.7(3)
CT06 Yb3 CT05 C71 99.4(3)
C70 Yb3 CT05 C71 -71.0(4)
C72 Yb3 CT05 C71 72.6(4)
C80 Yb3 CT05 C71 69.3(4)
C82 Yb3 CT05 C71 135.2(4)
C73 Yb3 CT05 C71 144.4(4)
C81 Yb3 CT05 C71 103.6(3)
C79 Yb3 CT05 C71 53.8(4)
N5 Yb3 CT05 C69 26.5(3)
N6 Yb3 CT05 C69 101.0(3)
CT06 Yb3 CT05 C69 -117.0(3)
C71 Yb3 CT05 C69 143.7(4)
C70 Yb3 CT05 C69 72.7(4)
C72 Yb3 CT05 C69 -143.7(4)
C80 Yb3 CT05 C69 -147.0(3)
C82 Yb3 CT05 C69 -81.1(3)
C73 Yb3 CT05 C69 -71.9(4)
C81 Yb3 CT05 C69 -112.7(3)
C79 Yb3 CT05 C69 -162.5(4)
N5 Yb3 CT05 C72 170.2(3)
N6 Yb3 CT05 C72 -115.3(3)
CT06 Yb3 CT05 C72 26.8(3)
C71 Yb3 CT05 C72 -72.6(4)
C70 Yb3 CT05 C72 -143.6(4)
C80 Yb3 CT05 C72 -3.3(3)
C82 Yb3 CT05 C72 62.6(3)
C73 Yb3 CT05 C72 71.8(4)
C81 Yb3 CT05 C72 31.0(3)
C79 Yb3 CT05 C72 -18.8(4)
N5 Yb3 CT05 C73 98.4(3)
N6 Yb3 CT05 C73 172.9(3)
CT06 Yb3 CT05 C73 -45.1(2)
C71 Yb3 CT05 C73 -144.4(4)
C70 Yb3 CT05 C73 144.6(3)
C72 Yb3 CT05 C73 -71.8(4)
C80 Yb3 CT05 C73 -75.1(3)
C82 Yb3 CT05 C73 -9.3(3)
C81 Yb3 CT05 C73 -40.8(3)
C79 Yb3 CT05 C73 -90.6(4)
N5 Yb3 CT05 C70 -46.2(3)
N6 Yb3 CT05 C70 28.3(3)
CT06 Yb3 CT05 C70 170.4(2)
C71 Yb3 CT05 C70 71.0(4)
C72 Yb3 CT05 C70 143.6(4)
C80 Yb3 CT05 C70 140.3(3)
C82 Yb3 CT05 C70 -153.8(3)
C73 Yb3 CT05 C70 -144.6(3)
C81 Yb3 CT05 C70 174.6(3)
C79 Yb3 CT05 C70 124.8(4)
C80 C79 CT06 C83 179.7(5)
C84 C79 CT06 C83 -76(5)
Yb3 C79 CT06 C83 90.4(3)
C80 C79 CT06 C81 -1.5(7)
C83 C79 CT06 C81 178.8(6)
C84 C79 CT06 C81 103(5)
Yb3 C79 CT06 C81 -90.8(6)
C80 C79 CT06 C82 179.0(7)
C83 C79 CT06 C82 -0.7(7)
C84 C79 CT06 C82 -76(5)
Yb3 C79 CT06 C82 89.7(6)
C83 C79 CT06 C80 -179.7(5)
C84 C79 CT06 C80 105(5)
Yb3 C79 CT06 C80 -89.3(3)
C80 C79 CT06 Yb3 89.3(3)
C83 C79 CT06 Yb3 -90.4(3)
C84 C79 CT06 Yb3 -166(5)
C82 C83 CT06 C79 -179.6(4)
C88 C83 CT06 C79 84(5)
Yb3 C83 CT06 C79 -90.2(3)
C79 C83 CT06 C81 -178.8(6)
C82 C83 CT06 C81 1.6(7)
C88 C83 CT06 C81 -95(5)
Yb3 C83 CT06 C81 91.0(6)
C79 C83 CT06 C82 179.6(4)
C88 C83 CT06 C82 -97(5)
Yb3 C83 CT06 C82 89.4(3)
C79 C83 CT06 C80 0.5(7)
C82 C83 CT06 C80 -179.1(7)
C88 C83 CT06 C80 84(5)
Yb3 C83 CT06 C80 -89.7(6)
C79 C83 CT06 Yb3 90.2(3)
C82 C83 CT06 Yb3 -89.4(3)
C88 C83 CT06 Yb3 174(5)
C82 C81 CT06 C79 -179.7(6)
C80 C81 CT06 C79 1.5(7)
C86 C81 CT06 C79 -88(3)
Yb3 C81 CT06 C79 90.8(6)
C82 C81 CT06 C83 -1.6(7)
C80 C81 CT06 C83 179.6(6)
C86 C81 CT06 C83 90(3)
Yb3 C81 CT06 C83 -91.0(6)
C80 C81 CT06 C82 -178.8(5)
C86 C81 CT06 C82 91(3)
Yb3 C81 CT06 C82 -89.5(3)
C82 C81 CT06 C80 178.8(5)
C86 C81 CT06 C80 -90(3)
Yb3 C81 CT06 C80 89.4(3)
C82 C81 CT06 Yb3 89.5(3)
C80 C81 CT06 Yb3 -89.4(3)
C86 C81 CT06 Yb3 -179(100)
C81 C82 CT06 C79 179.7(6)
C83 C82 CT06 C79 0.6(7)
C87 C82 CT06 C79 87(4)
Yb3 C82 CT06 C79 -90.0(6)
C81 C82 CT06 C83 179.0(4)
C87 C82 CT06 C83 87(4)
Yb3 C82 CT06 C83 -90.6(3)
C83 C82 CT06 C81 -179.0(4)
C87 C82 CT06 C81 -92(4)
Yb3 C82 CT06 C81 90.4(3)
C81 C82 CT06 C80 -1.9(8)
C83 C82 CT06 C80 179.1(7)
C87 C82 CT06 C80 -94(4)
Yb3 C82 CT06 C80 88.5(7)
C81 C82 CT06 Yb3 -90.4(3)
C83 C82 CT06 Yb3 90.6(3)
C87 C82 CT06 Yb3 177(100)
C81 C80 CT06 C79 -179.1(4)
C85 C80 CT06 C79 -103(5)
Yb3 C80 CT06 C79 90.5(3)
C79 C80 CT06 C83 -0.5(8)
C81 C80 CT06 C83 -179.6(6)
C85 C80 CT06 C83 -103(5)
Yb3 C80 CT06 C83 90.0(6)
C79 C80 CT06 C81 179.1(4)
C85 C80 CT06 C81 76(5)
Yb3 C80 CT06 C81 -90.4(3)
C79 C80 CT06 C82 -179.0(7)
C81 C80 CT06 C82 1.9(8)
C85 C80 CT06 C82 78(5)
Yb3 C80 CT06 C82 -88.5(7)
C79 C80 CT06 Yb3 -90.5(3)
C81 C80 CT06 Yb3 90.4(3)
C85 C80 CT06 Yb3 167(5)
N5 Yb3 CT06 C79 80.3(3)
N6 Yb3 CT06 C79 6.4(3)
CT05 Yb3 CT06 C79 -135.9(2)
C71 Yb3 CT06 C79 -94.2(3)
C70 Yb3 CT06 C79 -115.5(6)
C72 Yb3 CT06 C79 -122.6(3)
C80 Yb3 CT06 C79 -71.5(3)
C82 Yb3 CT06 C79 144.2(3)
C73 Yb3 CT06 C79 -157.6(3)
C81 Yb3 CT06 C79 -144.4(3)
N5 Yb3 CT06 C83 8.3(3)
N6 Yb3 CT06 C83 -65.6(3)
CT05 Yb3 CT06 C83 152.1(2)
C71 Yb3 CT06 C83 -166.2(3)
C70 Yb3 CT06 C83 172.5(6)
C72 Yb3 CT06 C83 165.4(3)
C80 Yb3 CT06 C83 -143.4(4)
C82 Yb3 CT06 C83 72.3(3)
C73 Yb3 CT06 C83 130.4(3)
C81 Yb3 CT06 C83 143.6(3)
C79 Yb3 CT06 C83 -72.0(3)
N5 Yb3 CT06 C81 -135.3(3)
N6 Yb3 CT06 C81 150.8(3)
CT05 Yb3 CT06 C81 8.5(2)
C71 Yb3 CT06 C81 50.2(3)
C70 Yb3 CT06 C81 28.9(6)
C72 Yb3 CT06 C81 21.8(3)
C80 Yb3 CT06 C81 73.0(3)
C82 Yb3 CT06 C81 -71.3(3)
C73 Yb3 CT06 C81 -13.1(3)
C79 Yb3 CT06 C81 144.4(3)
N5 Yb3 CT06 C82 -63.9(2)
N6 Yb3 CT06 C82 -137.8(2)
CT05 Yb3 CT06 C82 79.9(2)
C71 Yb3 CT06 C82 121.6(3)
C70 Yb3 CT06 C82 100.2(6)
C72 Yb3 CT06 C82 93.1(3)
C80 Yb3 CT06 C82 144.3(4)
C73 Yb3 CT06 C82 58.2(3)
C81 Yb3 CT06 C82 71.3(3)
C79 Yb3 CT06 C82 -144.2(3)
N5 Yb3 CT06 C80 151.8(3)
N6 Yb3 CT06 C80 77.9(3)
CT05 Yb3 CT06 C80 -64.4(3)
C71 Yb3 CT06 C80 -22.7(3)
C70 Yb3 CT06 C80 -44.1(6)
C72 Yb3 CT06 C80 -51.2(3)
C82 Yb3 CT06 C80 -144.3(4)
C73 Yb3 CT06 C80 -86.1(3)
C81 Yb3 CT06 C80 -73.0(3)
C79 Yb3 CT06 C80 71.5(3)
